data_1569794
loop_
_publ_author_name
'Tian, Yi-Qi'
'Mu, Wen-Lei'
'Wu, Lin-Lin'
'Yi, Xiao-Yi'
'Yan, Jun'
'Liu, Chao'

_publ_section_title
;
 Stepwise assembly of thiacalix[4]arene-protected Ag/Ti bimetallic
 nanoclusters: accurate identification of catalytic Ag sites in
 CO<sub>2</sub> electroreduction.
;
_journal_issue 37
_journal_name_full 'Chemical science'
_journal_page_first 10212
_journal_page_last 10218
_journal_paper_doi 10.1039/d3sc02793g
_journal_volume 14
_journal_year 2023
_chemical_formula_sum 'C441 H508 Ag16 N26 Na2 O109 S32 Ti16'
_chemical_formula_weight 11480.92
_space_group_crystal_system orthorhombic
_space_group_IT_number 31
_space_group_name_Hall 'P 2ac -2'
_space_group_name_H-M_alt 'P m n 21'
_atom_sites_solution_hydrogens geom
_audit_creation_method SHELXL-2018/3
_audit_update_record
;
2023-05-13 deposited with the CCDC.	2023-09-05 downloaded from the CCDC.
;
_cell_angle_alpha 90
_cell_angle_beta 90
_cell_angle_gamma 90
_cell_formula_units_Z 2
_cell_length_a 22.2730(15)
_cell_length_b 44.470(3)
_cell_length_c 38.489(3)
_cell_measurement_reflns_used 9791
_cell_measurement_temperature 90(2)
_cell_measurement_theta_max 48.18
_cell_measurement_theta_min 3.27
_cell_volume 38123(5)
_computing_cell_refinement 'SAINT V8.40C (?, 2016)'
_computing_data_collection 'CrysAlisPro 1.171.42.55a (Rigaku OD, 2022)'
_computing_data_reduction 'SAINT V8.40C (?, 2016)'
_computing_structure_refinement 'SHELXL-2018/3 (Sheldrick, 2018)'
_computing_structure_solution 'SHELXT 2018/2 (Sheldrick, 2018)'
_diffrn_ambient_temperature 90(2)
_diffrn_measured_fraction_theta_full 0.994
_diffrn_measured_fraction_theta_max 0.994
_diffrn_measurement_device_type 'BRUKER D8 VENTURE PHOTON II'
_diffrn_radiation_type GaK\a
_diffrn_radiation_wavelength 1.34139
_diffrn_reflns_av_R_equivalents 0.0861
_diffrn_reflns_av_unetI/netI 0.0433
_diffrn_reflns_Laue_measured_fraction_full 0.994
_diffrn_reflns_Laue_measured_fraction_max 0.994
_diffrn_reflns_limit_h_max 24
_diffrn_reflns_limit_h_min -24
_diffrn_reflns_limit_k_max 49
_diffrn_reflns_limit_k_min -49
_diffrn_reflns_limit_l_max 42
_diffrn_reflns_limit_l_min -41
_diffrn_reflns_number 392236
_diffrn_reflns_point_group_measured_fraction_full 0.981
_diffrn_reflns_point_group_measured_fraction_max 0.981
_diffrn_reflns_theta_full 48.408
_diffrn_reflns_theta_max 48.408
_diffrn_reflns_theta_min 1.996
_exptl_absorpt_coefficient_mu 3.827
_exptl_absorpt_correction_T_max 0.716
_exptl_absorpt_correction_T_min 0.682
_exptl_absorpt_correction_type multi-scan
_exptl_crystal_colour yellow
_exptl_crystal_density_diffrn 1.000
_exptl_crystal_description block
_exptl_crystal_F_000 11692
_exptl_crystal_size_max 0.100
_exptl_crystal_size_mid 0.100
_exptl_crystal_size_min 0.100
_exptl_transmission_factor_max 0.856
_exptl_transmission_factor_min 0.756
_refine_diff_density_max 1.772
_refine_diff_density_min -2.088
_refine_diff_density_rms 0.141
_refine_ls_abs_structure_details
;
 Refined as an inversion twin.
;
_refine_ls_abs_structure_Flack 0.500(14)
_refine_ls_extinction_coef 0.00101(3)
_refine_ls_extinction_expression Fc^*^=kFc[1+0.001xFc^2^\l^3^/sin(2\q)]^-1/4^
_refine_ls_extinction_method 'SHELXL-2018/3 (Sheldrick 2018)'
_refine_ls_goodness_of_fit_ref 1.088
_refine_ls_hydrogen_treatment constr
_refine_ls_matrix_type full
_refine_ls_number_parameters 4126
_refine_ls_number_reflns 55921
_refine_ls_number_restraints 11107
_refine_ls_restrained_S_all 1.058
_refine_ls_R_factor_all 0.0969
_refine_ls_R_factor_gt 0.0891
_refine_ls_shift/su_max 0.013
_refine_ls_shift/su_mean 0.000
_refine_ls_structure_factor_coef Fsqd
_refine_ls_weighting_details 'w=1/[\s^2^(Fo^2^)+(0.0800P)^2^+220.0000P] where P=(Fo^2^+2Fc^2^)/3'
_refine_ls_weighting_scheme calc
_refine_ls_wR_factor_gt 0.2203
_refine_ls_wR_factor_ref 0.2265
_reflns_Friedel_coverage 0.940
_reflns_Friedel_fraction_full 0.967
_reflns_Friedel_fraction_max 0.967
_reflns_number_gt 49717
_reflns_number_total 55921
_reflns_threshold_expression 'I > 2\s(I)'
_cod_data_source_file d3sc02793g2.cif
_cod_data_source_block Ti8Ag8
_cod_depositor_comments 'Adding full bibliography for 1569790--1569794.cif.'
_cod_database_code 1569794
_shelx_shelxl_version_number 2018/3
_shelx_space_group_comment
;
The symmetry employed for this shelxl refinement is uniquely defined
by the following loop, which should always be used as a source of
symmetry information in preference to the above space-group names.
They are only intended as comments.
;
_shelx_estimated_absorpt_t_min 0.701
_shelx_estimated_absorpt_t_max 0.701

loop_
_space_group_symop_operation_xyz
'x, y, z'
'-x+1/2, -y, z+1/2'
'-x, y, z'
'x+1/2, -y, z+1/2'

loop_
_atom_site_label
_atom_site_type_symbol
_atom_site_fract_x
_atom_site_fract_y
_atom_site_fract_z
_atom_site_U_iso_or_equiv
_atom_site_adp_type
_atom_site_occupancy
_atom_site_site_symmetry_order
_atom_site_calc_flag
_atom_site_refinement_flags_posn
_atom_site_refinement_flags_adp
_atom_site_refinement_flags_occupancy
_atom_site_disorder_assembly
_atom_site_disorder_group
Ag1 Ag 0.500000 0.84799(4) 0.44631(9) 0.0510(4) Uani 1 2 d S T P . .
Ag2 Ag 0.500000 0.83146(4) 0.56907(9) 0.0508(4) Uani 1 2 d S T P . .
Ag3 Ag 0.500000 0.91423(4) 0.59732(9) 0.0485(4) Uani 1 2 d S T P . .
Ag4 Ag 0.500000 0.93434(4) 0.44897(9) 0.0487(4) Uani 1 2 d S T P . .
Ag5 Ag 0.34514(5) 0.99133(3) 0.41179(9) 0.0524(3) Uani 1 1 d . . . . .
Ag6 Ag 0.34375(5) 0.95948(3) 0.65215(9) 0.0542(3) Uani 1 1 d . . . . .
O1 O 0.500000 0.8591(3) 0.5112(3) 0.043(3) Uani 1 2 d S TU P . .
O2 O 0.500000 0.9136(3) 0.5214(3) 0.040(3) Uani 1 2 d S TU P . .
O3 O 0.500000 1.1774(8) 0.5593(9) 0.166(12) Uani 1 2 d S T P . .
Ti1 Ti 0.43658(11) 0.88632(6) 0.51589(10) 0.0425(6) Uani 1 1 d . U . . .
Ti2 Ti 0.500000 0.98161(10) 0.38349(12) 0.0431(8) Uani 1 2 d S TU P C .
Ti3 Ti 0.500000 0.94442(10) 0.67545(12) 0.0443(9) Uani 1 2 d S TU P . .
Ti4 Ti 0.35574(19) 1.13832(9) 0.41476(14) 0.0793(10) Uani 1 1 d . U . . .
Ti5 Ti 0.35541(18) 1.10253(9) 0.69620(12) 0.0748(9) Uani 1 1 d . U . . .
Na2 Na 0.500000 1.1264(3) 0.5560(2) 0.085(3) Uani 1 2 d S T P . .
Na1_14 Na 0.332347 0.372963 0.290391 0.145(9) Uani 0.5 1 d . . P A -1
Ag1_14 Ag 0.33917(15) 0.65217(8) 0.39881(12) 0.0832(9) Uani 0.5 1 d . . P A -1
Ag2_14 Ag 0.33785(15) 0.56594(8) 0.39616(12) 0.0856(9) Uani 0.5 1 d . . P A -1
Ag3_14 Ag 0.33670(16) 0.58565(8) 0.24741(12) 0.0872(9) Uani 0.5 1 d . . P A -1
Ag4_14 Ag 0.33854(15) 0.66875(7) 0.27572(12) 0.0841(9) Uani 0.5 1 d . . P A -1
Ag5_14 Ag 0.17958(17) 0.54110(7) 0.19308(11) 0.0879(9) Uani 0.5 1 d . . P A -1
Ag6_14 Ag 0.18113(18) 0.50884(7) 0.43338(12) 0.0874(9) Uani 0.5 1 d . . P A -1
Ag7_14 Ag 0.4995(4) 0.53945(6) 0.19335(11) 0.1034(11) Uani 0.5 1 d . . P A -1
Ag8_14 Ag 0.4991(4) 0.50897(5) 0.43403(11) 0.1027(12) Uani 0.5 1 d . . P A -1
O6_14 O 0.3377(13) 0.5872(6) 0.3247(7) 0.079(5) Uani 0.5 1 d . U P A -1
O11_14 O 0.3338(15) 0.5110(7) 0.4115(4) 0.103(6) Uani 0.5 1 d D U P A -1
O5_14 O 0.3410(11) 0.6421(5) 0.3345(6) 0.067(4) Uani 0.5 1 d . U P A -1
O1_14 O 0.3372(13) 0.5326(7) 0.5177(8) 0.089(9) Uani 0.5 1 d . . P A -1
O3_14 O 0.3450(11) 0.5726(6) 0.1216(4) 0.116(10) Uani 0.5 1 d D U P A -1
Ti1_14 Ti 0.2736(3) 0.61399(15) 0.32905(18) 0.0723(17) Uani 0.5 1 d . U P A -1
Ti2_14 Ti 0.4009(3) 0.61394(15) 0.32820(18) 0.0710(16) Uani 0.5 1 d . U P A -1
Ti3_14 Ti 0.3377(4) 0.5560(2) 0.1697(2) 0.088(2) Uani 0.5 1 d D U P A -1
Ti4_14 Ti 0.3365(4) 0.51875(19) 0.4621(2) 0.085(2) Uani 0.5 1 d D U P A -1
Ti5_14 Ti 0.1873(6) 0.3978(2) 0.1502(3) 0.121(3) Uani 0.5 1 d . U P A -1
Ti6_14 Ti 0.4801(5) 0.3968(2) 0.1494(3) 0.121(4) Uani 0.5 1 d . U P A -1
Ti7_14 Ti 0.4795(4) 0.36143(19) 0.4289(3) 0.115(4) Uani 0.5 1 d D U P A -1
Ti8_14 Ti 0.1929(6) 0.3605(2) 0.4311(3) 0.131(4) Uani 0.5 1 d . U P A -1
S1_1 S 0.39142(17) 0.81356(9) 0.57567(13) 0.0553(9) Uani 1 1 d D U . . .
C1_1 C 0.3698(5) 0.80347(18) 0.53303(19) 0.059(3) Uani 1 1 d DG U . . .
C2_1 C 0.3616(5) 0.77288(16) 0.5273(2) 0.079(4) Uani 1 1 d DG U . . .
H2_1 H 0.358875 0.759479 0.546492 0.094 Uiso 1 1 calc R U . . .
C3_1 C 0.3574(4) 0.76189(13) 0.4936(3) 0.090(4) Uani 1 1 d DG U . . .
C4_1 C 0.3614(5) 0.78150(19) 0.4656(2) 0.076(4) Uani 1 1 d DG U . . .
H4_1 H 0.358573 0.773989 0.442532 0.091 Uiso 1 1 calc R U . . .
C5_1 C 0.3696(5) 0.81209(18) 0.4713(2) 0.058(3) Uani 1 1 d DG U . . .
C6_1 C 0.3738(3) 0.82308(13) 0.5050(2) 0.051(3) Uani 1 1 d DG U . . .
C7_1 C 0.3482(7) 0.7285(2) 0.4868(4) 0.125(6) Uani 1 1 d D U . . .
C8_1 C 0.3467(13) 0.7102(4) 0.5209(5) 0.151(9) Uani 1 1 d D U . . .
H8A_1 H 0.340723 0.688829 0.515455 0.226 Uiso 1 1 calc R U . . .
H8B_1 H 0.384871 0.712701 0.533213 0.226 Uiso 1 1 calc R U . . .
H8C_1 H 0.313721 0.717300 0.535520 0.226 Uiso 1 1 calc R U . . .
C9_1 C 0.3977(12) 0.7153(5) 0.4634(7) 0.185(11) Uani 1 1 d D U . . .
H9A_1 H 0.390059 0.693874 0.459598 0.278 Uiso 1 1 calc R U . . .
H9B_1 H 0.397644 0.725823 0.440973 0.278 Uiso 1 1 calc R U . . .
H9C_1 H 0.436772 0.717923 0.474630 0.278 Uiso 1 1 calc R U . . .
C10_1 C 0.2871(11) 0.7236(6) 0.4683(9) 0.151(12) Uani 0.5 1 d D U P . .
H10A_1 H 0.281273 0.702077 0.463946 0.227 Uiso 0.5 1 calc R U P . .
H10B_1 H 0.254647 0.731067 0.483169 0.227 Uiso 0.5 1 calc R U P . .
H10C_1 H 0.286858 0.734507 0.446215 0.227 Uiso 0.5 1 calc R U P . .
C11_1 C 0.3743(3) 0.89372(17) 0.4484(2) 0.046(2) Uani 1 1 d DG U . . .
C12_1 C 0.3482(3) 0.86762(14) 0.4355(2) 0.049(3) Uani 1 1 d DG U . . .
C13_1 C 0.2918(4) 0.86876(15) 0.4201(3) 0.058(3) Uani 1 1 d DG U . . .
H13_1 H 0.273965 0.850925 0.411275 0.069 Uiso 1 1 calc R U . . .
C14_1 C 0.2615(3) 0.89600(19) 0.4176(3) 0.060(3) Uani 1 1 d DG U . . .
C15_1 C 0.2876(3) 0.92211(15) 0.4305(3) 0.055(3) Uani 1 1 d DG U . . .
H15_1 H 0.266921 0.940724 0.428803 0.066 Uiso 1 1 calc R U . . .
C16_1 C 0.3440(3) 0.92096(14) 0.4459(2) 0.046(3) Uani 1 1 d DG U . . .
C17_1 C 0.2005(4) 0.8966(3) 0.4001(3) 0.075(4) Uani 1 1 d D U . . .
C18_1 C 0.1555(7) 0.8838(5) 0.4256(5) 0.109(7) Uani 1 1 d D U . . .
H18A_1 H 0.115432 0.883805 0.415107 0.163 Uiso 1 1 calc R U . . .
H18B_1 H 0.166875 0.863087 0.431525 0.163 Uiso 1 1 calc R U . . .
H18C_1 H 0.155123 0.896055 0.446745 0.163 Uiso 1 1 calc R U . . .
C19_1 C 0.1974(10) 0.8777(4) 0.3671(4) 0.111(7) Uani 1 1 d D U . . .
H19A_1 H 0.226128 0.885527 0.350034 0.167 Uiso 1 1 calc R U . . .
H19B_1 H 0.207409 0.856790 0.372595 0.167 Uiso 1 1 calc R U . . .
H19C_1 H 0.156758 0.878682 0.357433 0.167 Uiso 1 1 calc R U . . .
C20_1 C 0.1796(9) 0.9280(3) 0.3901(6) 0.111(7) Uani 1 1 d D U . . .
H20A_1 H 0.208045 0.936867 0.373594 0.167 Uiso 1 1 calc R U . . .
H20B_1 H 0.139763 0.926873 0.379437 0.167 Uiso 1 1 calc R U . . .
H20C_1 H 0.177596 0.940645 0.411001 0.167 Uiso 1 1 calc R U . . .
C21_1 C 0.3612(4) 0.94619(12) 0.52709(19) 0.042(2) Uani 1 1 d DG U . . .
C22_1 C 0.3528(4) 0.95700(15) 0.56063(17) 0.045(3) Uani 1 1 d DG U . . .
C23_1 C 0.3394(4) 0.98718(17) 0.56596(17) 0.051(3) Uani 1 1 d DG U . . .
H23_1 H 0.333651 0.994574 0.588880 0.061 Uiso 1 1 calc R U . . .
C24_1 C 0.3344(4) 1.00655(13) 0.5378(2) 0.052(3) Uani 1 1 d DG U . . .
C25_1 C 0.3429(4) 0.99574(15) 0.50423(19) 0.052(3) Uani 1 1 d DG U . . .
H25_1 H 0.339469 1.008983 0.484957 0.062 Uiso 1 1 calc R U . . .
C26_1 C 0.3562(4) 0.96556(16) 0.49889(16) 0.041(2) Uani 1 1 d DG U . . .
C27_1 C 0.3196(5) 1.03939(19) 0.5452(3) 0.069(3) Uani 1 1 d D U . . .
C28_1 C 0.3323(10) 1.0596(4) 0.5139(4) 0.101(6) Uani 1 1 d D U . . .
H28A_1 H 0.322132 1.080479 0.519777 0.151 Uiso 1 1 calc R U . . .
H28B_1 H 0.374892 1.058361 0.507796 0.151 Uiso 1 1 calc R U . . .
H28C_1 H 0.307859 1.053069 0.494133 0.151 Uiso 1 1 calc R U . . .
C29_1 C 0.2529(7) 1.0429(4) 0.5542(6) 0.111(7) Uani 1 1 d D U . . .
H29A_1 H 0.244118 1.064154 0.558848 0.166 Uiso 1 1 calc R U . . .
H29B_1 H 0.228379 1.036006 0.534597 0.166 Uiso 1 1 calc R U . . .
H29C_1 H 0.243510 1.030929 0.574818 0.166 Uiso 1 1 calc R U . . .
C30_1 C 0.3554(8) 1.0517(4) 0.5761(4) 0.080(5) Uani 1 1 d D U . . .
H30A_1 H 0.344648 1.072816 0.579987 0.120 Uiso 1 1 calc R U . . .
H30B_1 H 0.346070 1.039957 0.596923 0.120 Uiso 1 1 calc R U . . .
H30C_1 H 0.398487 1.050261 0.571097 0.120 Uiso 1 1 calc R U . . .
C31_1 C 0.3744(3) 0.87489(17) 0.5836(2) 0.045(2) Uani 1 1 d DG U . . .
C32_1 C 0.3425(3) 0.89989(14) 0.5950(2) 0.046(3) Uani 1 1 d DG U . . .
C33_1 C 0.2855(3) 0.89639(15) 0.6091(2) 0.050(3) Uani 1 1 d DG U . . .
H33_1 H 0.263696 0.913473 0.616875 0.060 Uiso 1 1 calc R U . . .
C34_1 C 0.2603(3) 0.86788(18) 0.6117(3) 0.055(3) Uani 1 1 d DG U . . .
C35_1 C 0.2921(4) 0.84289(14) 0.6003(3) 0.056(3) Uani 1 1 d DG U . . .
H35_1 H 0.274889 0.823405 0.602131 0.067 Uiso 1 1 calc R U . . .
C36_1 C 0.3492(3) 0.84639(14) 0.5862(2) 0.050(3) Uani 1 1 d DG U . . .
C37_1 C 0.1984(4) 0.8632(3) 0.6263(3) 0.076(4) Uani 1 1 d D U . . .
C38_1 C 0.1529(7) 0.8871(4) 0.6129(6) 0.111(7) Uani 1 1 d D U . . .
H38A_1 H 0.113262 0.883206 0.623028 0.167 Uiso 1 1 calc R U . . .
H38B_1 H 0.166470 0.907213 0.619651 0.167 Uiso 1 1 calc R U . . .
H38C_1 H 0.150231 0.885882 0.587509 0.167 Uiso 1 1 calc R U . . .
C39_1 C 0.2012(9) 0.8673(5) 0.6666(4) 0.104(6) Uani 1 1 d D U . . .
H39A_1 H 0.161101 0.864317 0.676510 0.156 Uiso 1 1 calc R U . . .
H39B_1 H 0.228973 0.852509 0.676504 0.156 Uiso 1 1 calc R U . . .
H39C_1 H 0.215298 0.887629 0.672075 0.156 Uiso 1 1 calc R U . . .
C40_1 C 0.1692(9) 0.8318(4) 0.6202(6) 0.115(7) Uani 1 1 d D U . . .
H40A_1 H 0.129219 0.831370 0.630749 0.173 Uiso 1 1 calc R U . . .
H40B_1 H 0.165744 0.828119 0.595140 0.173 Uiso 1 1 calc R U . . .
H40C_1 H 0.194384 0.816211 0.630704 0.173 Uiso 1 1 calc R U . . .
O1_1 O 0.3803(4) 0.85230(18) 0.5098(2) 0.050(2) Uani 1 1 d D U . . .
O2_1 O 0.4289(3) 0.89291(18) 0.4642(2) 0.041(2) Uani 1 1 d D U . . .
O3_1 O 0.3744(3) 0.91620(17) 0.5211(2) 0.0392(18) Uani 1 1 d D U . . .
O4_1 O 0.4279(4) 0.87866(19) 0.5666(2) 0.046(2) Uani 1 1 d D U . . .
S2_1 S 0.38974(18) 0.83330(9) 0.43339(12) 0.0540(9) Uani 1 1 d D U . . .
S3_1 S 0.38005(15) 0.95503(8) 0.45662(11) 0.0446(8) Uani 1 1 d D U . . .
S4_1 S 0.37799(15) 0.93542(8) 0.59668(11) 0.0441(8) Uani 1 1 d D U . . .
O1_2 O 0.4376(4) 0.9152(2) 0.6609(2) 0.043(2) Uani 1 1 d . U . . .
O2_2 O 0.4370(4) 0.9679(2) 0.6972(2) 0.046(2) Uani 1 1 d . U . . .
C1_2 C 0.4148(4) 0.88997(18) 0.6757(2) 0.047(3) Uani 1 1 d G U . . .
C2_2 C 0.4387(4) 0.8620(2) 0.6673(2) 0.051(3) Uani 1 1 d G U . . .
C3_2 C 0.4150(5) 0.83613(18) 0.6823(3) 0.063(4) Uani 1 1 d G U . . .
H3_2 H 0.431323 0.817018 0.676571 0.076 Uiso 1 1 calc R U . . .
C4_2 C 0.3676(5) 0.8382(2) 0.7056(3) 0.067(3) Uani 1 1 d G U . . .
C5_2 C 0.3438(4) 0.8662(2) 0.7140(3) 0.061(3) Uani 1 1 d G U . . .
H5_2 H 0.311320 0.867610 0.729950 0.073 Uiso 1 1 calc R U . . .
C6_2 C 0.3674(4) 0.89206(19) 0.6991(2) 0.054(3) Uani 1 1 d G U . . .
C7_2 C 0.3407(7) 0.8078(4) 0.7212(4) 0.090(5) Uani 1 1 d D U . . .
C8_2 C 0.3184(11) 0.7869(5) 0.6922(5) 0.122(8) Uani 1 1 d D U . . .
H8A_2 H 0.286535 0.796975 0.679034 0.183 Uiso 1 1 calc R U . . .
H8B_2 H 0.351827 0.782107 0.676555 0.183 Uiso 1 1 calc R U . . .
H8C_2 H 0.302713 0.768326 0.702391 0.183 Uiso 1 1 calc R U . . .
C9_2 C 0.3906(8) 0.7920(5) 0.7417(6) 0.117(8) Uani 1 1 d D U . . .
H9A_2 H 0.404831 0.805307 0.760275 0.176 Uiso 1 1 calc R U . . .
H9B_2 H 0.374804 0.773425 0.751914 0.176 Uiso 1 1 calc R U . . .
H9C_2 H 0.423918 0.787206 0.726078 0.176 Uiso 1 1 calc R U . . .
C10_2 C 0.2874(8) 0.8140(5) 0.7461(5) 0.110(7) Uani 1 1 d D U . . .
H10A_2 H 0.255154 0.824082 0.733345 0.164 Uiso 1 1 calc R U . . .
H10B_2 H 0.272537 0.794874 0.755453 0.164 Uiso 1 1 calc R U . . .
H10C_2 H 0.300899 0.826833 0.765249 0.164 Uiso 1 1 calc R U . . .
C11_2 C 0.4141(4) 0.9669(2) 0.72982(17) 0.051(3) Uani 1 1 d G U . . .
C12_2 C 0.3678(4) 0.9472(2) 0.7379(2) 0.054(3) Uani 1 1 d G U . . .
C13_2 C 0.3470(4) 0.9451(2) 0.7718(2) 0.052(3) Uani 1 1 d G U . . .
H13_2 H 0.315332 0.931578 0.777334 0.063 Uiso 1 1 calc R U . . .
C14_2 C 0.3724(4) 0.9628(3) 0.79772(17) 0.062(3) Uani 1 1 d G U . . .
C15_2 C 0.4187(4) 0.9825(2) 0.7897(2) 0.057(3) Uani 1 1 d G U . . .
H15_2 H 0.436036 0.994638 0.807355 0.069 Uiso 1 1 calc R U . . .
C16_2 C 0.4395(4) 0.9846(2) 0.7557(2) 0.051(3) Uani 1 1 d G U . . .
C17_2 C 0.3492(6) 0.9607(3) 0.8381(4) 0.074(4) Uani 1 1 d D U . . .
C18_2 C 0.3493(9) 0.9287(4) 0.8513(5) 0.098(6) Uani 1 1 d D U . . .
H18A_2 H 0.390688 0.921152 0.852132 0.147 Uiso 1 1 calc R U . . .
H18B_2 H 0.331928 0.928061 0.874690 0.147 Uiso 1 1 calc R U . . .
H18C_2 H 0.325499 0.915988 0.835697 0.147 Uiso 1 1 calc R U . . .
C19_2 C 0.3846(9) 0.9798(5) 0.8632(6) 0.117(8) Uani 1 1 d D U . . .
H19A_2 H 0.426151 0.972707 0.864067 0.175 Uiso 1 1 calc R U . . .
H19B_2 H 0.383896 1.000836 0.855424 0.175 Uiso 1 1 calc R U . . .
H19C_2 H 0.366582 0.978411 0.886362 0.175 Uiso 1 1 calc R U . . .
C20_2 C 0.2854(7) 0.9719(5) 0.8370(4) 0.101(7) Uani 1 1 d D U . . .
H20A_2 H 0.262099 0.959650 0.820687 0.152 Uiso 1 1 calc R U . . .
H20B_2 H 0.267662 0.970524 0.860192 0.152 Uiso 1 1 calc R U . . .
H20C_2 H 0.284977 0.992948 0.829254 0.152 Uiso 1 1 calc R U . . .
S1_2 S 0.500000 0.85841(15) 0.63853(16) 0.0565(14) Uani 1 2 d S TU P . .
S2_2 S 0.32727(17) 0.92629(12) 0.70608(13) 0.0586(11) Uani 1 1 d . U . . .
S3_2 S 0.500000 1.00987(15) 0.74679(16) 0.0558(14) Uani 1 2 d S TU P . .
C1_3 C 0.4132(4) 1.0170(2) 0.33893(19) 0.0441(18) Uani 1 1 d G U . . .
C2_3 C 0.4389(4) 1.0401(2) 0.3197(2) 0.0441(18) Uani 0.5 1 d G U P . .
C3_3 C 0.4176(4) 1.0466(2) 0.2866(2) 0.0441(18) Uani 1 1 d G U . . .
H3_3 H 0.435157 1.062332 0.273387 0.053 Uiso 1 1 calc R U . . .
C4_3 C 0.3705(4) 1.0299(2) 0.27271(19) 0.051(3) Uani 1 1 d G U . . .
C5_3 C 0.3447(4) 1.0068(2) 0.2920(2) 0.050(3) Uani 1 1 d G U . . .
H5_3 H 0.312525 0.995462 0.282513 0.060 Uiso 1 1 calc R U . . .
C6_3 C 0.3661(4) 1.00040(19) 0.3251(2) 0.045(3) Uani 1 1 d G U . . .
C7_3 C 0.3474(5) 1.0384(3) 0.2351(3) 0.059(3) Uani 1 1 d D U . . .
C8_3 C 0.3325(7) 1.0719(3) 0.2342(5) 0.095(6) Uani 1 1 d D U . . .
H8A_3 H 0.300880 1.076292 0.251167 0.142 Uiso 1 1 calc R U . . .
H8B_3 H 0.368526 1.083601 0.239981 0.142 Uiso 1 1 calc R U . . .
H8C_3 H 0.318661 1.077445 0.210903 0.142 Uiso 1 1 calc R U . . .
C9_3 C 0.3970(7) 1.0315(4) 0.2086(4) 0.088(6) Uani 1 1 d D U . . .
H9A_3 H 0.406458 1.009933 0.209291 0.132 Uiso 1 1 calc R U . . .
H9B_3 H 0.383231 1.036910 0.185278 0.132 Uiso 1 1 calc R U . . .
H9C_3 H 0.433096 1.043066 0.214356 0.132 Uiso 1 1 calc R U . . .
C10_3 C 0.2912(6) 1.0202(3) 0.2257(4) 0.063(4) Uani 1 1 d D U . . .
H10A_3 H 0.300667 0.998679 0.226244 0.095 Uiso 1 1 calc R U . . .
H10B_3 H 0.259176 1.024511 0.242417 0.095 Uiso 1 1 calc R U . . .
H10C_3 H 0.277752 1.025754 0.202277 0.095 Uiso 1 1 calc R U . . .
C11_3 C 0.4134(4) 0.92998(18) 0.3657(2) 0.044(3) Uani 1 1 d G U . . .
C12_3 C 0.3658(4) 0.93808(17) 0.3444(2) 0.051(3) Uani 1 1 d G U . . .
C13_3 C 0.3435(4) 0.9177(2) 0.3202(3) 0.061(4) Uani 1 1 d G U . . .
H13_3 H 0.310897 0.923285 0.305591 0.073 Uiso 1 1 calc R U . . .
C14_3 C 0.3689(5) 0.8893(2) 0.3173(3) 0.071(4) Uani 1 1 d G U . . .
C15_3 C 0.4166(5) 0.88120(18) 0.3386(3) 0.059(3) Uani 1 1 d G U . . .
H15_3 H 0.433929 0.861759 0.336676 0.071 Uiso 1 1 calc R U . . .
C16_3 C 0.4388(4) 0.9015(2) 0.3628(2) 0.051(3) Uani 1 1 d G U . . .
C17_3 C 0.3450(8) 0.8661(4) 0.2891(5) 0.101(5) Uani 1 1 d D U . . .
C18_3 C 0.3001(11) 0.8800(5) 0.2646(6) 0.143(9) Uani 1 1 d D U . . .
H18A_3 H 0.266285 0.888117 0.277892 0.215 Uiso 1 1 calc R U . . .
H18B_3 H 0.319405 0.896312 0.251543 0.215 Uiso 1 1 calc R U . . .
H18C_3 H 0.285521 0.864698 0.248349 0.215 Uiso 1 1 calc R U . . .
C19_3 C 0.3971(9) 0.8537(5) 0.2682(6) 0.125(8) Uani 1 1 d D U . . .
H19A_3 H 0.426525 0.844571 0.284007 0.188 Uiso 1 1 calc R U . . .
H19B_3 H 0.382343 0.838389 0.252005 0.188 Uiso 1 1 calc R U . . .
H19C_3 H 0.416227 0.870003 0.255200 0.188 Uiso 1 1 calc R U . . .
C20_3 C 0.3145(12) 0.8399(6) 0.3073(7) 0.154(10) Uani 1 1 d D U . . .
H20A_3 H 0.342798 0.830403 0.323396 0.230 Uiso 1 1 calc R U . . .
H20B_3 H 0.279521 0.847220 0.320159 0.230 Uiso 1 1 calc R U . . .
H20C_3 H 0.301514 0.825112 0.289920 0.230 Uiso 1 1 calc R U . . .
O1_3 O 0.4368(4) 1.0095(2) 0.3711(2) 0.043(2) Uani 1 1 d . U . . .
O2_3 O 0.4371(4) 0.9505(2) 0.3877(2) 0.042(2) Uani 1 1 d . U . . .
S1_3 S 0.500000 1.06246(14) 0.33634(17) 0.0546(13) Uani 1 2 d S TU P . .
S2_3 S 0.32618(16) 0.97243(10) 0.34933(12) 0.0528(10) Uani 1 1 d . U . . .
S3_3 S 0.500000 0.89021(13) 0.38900(15) 0.0500(13) Uani 1 2 d S TU P . .
C1_4 C 0.3618(7) 1.0625(4) 0.4091(4) 0.060(3) Uani 1 1 d D U . . .
H1_4 H 0.401970 1.059682 0.401413 0.072 Uiso 1 1 calc R U . . .
C2_4 C 0.2744(5) 1.0529(3) 0.4263(3) 0.056(3) Uani 1 1 d D U . . .
C3_4 C 0.2806(5) 1.0835(3) 0.4249(4) 0.063(3) Uani 1 1 d D U . . .
C4_4 C 0.2434(5) 1.1100(3) 0.4316(5) 0.078(4) Uani 1 1 d D U . . .
C5_4 C 0.2236(5) 1.0351(3) 0.4382(4) 0.061(4) Uani 1 1 d D U . . .
N1_4 N 0.3401(5) 1.0904(3) 0.4134(4) 0.062(3) Uani 1 1 d D U . . .
N2_4 N 0.3284(5) 1.0400(3) 0.4152(3) 0.055(3) Uani 1 1 d D U . . .
O1_4 O 0.2668(5) 1.1358(2) 0.4264(4) 0.084(4) Uani 1 1 d D U . . .
O2_4 O 0.1895(5) 1.1060(3) 0.4422(4) 0.090(4) Uani 1 1 d D U . . .
O3_4 O 0.1763(4) 1.0495(3) 0.4479(3) 0.076(3) Uani 1 1 d D U . . .
O4_4 O 0.2266(5) 1.0067(2) 0.4367(3) 0.071(3) Uani 1 1 d D U . . .
C1_5 C 0.3634(7) 1.0291(4) 0.6755(4) 0.063(4) Uani 1 1 d D U . . .
H1_5 H 0.403719 1.024919 0.682004 0.076 Uiso 1 1 calc R U . . .
C2_5 C 0.2730(5) 1.0220(3) 0.6575(4) 0.065(3) Uani 1 1 d D U . . .
C3_5 C 0.2790(6) 1.0515(3) 0.6688(4) 0.069(3) Uani 1 1 d D U . . .
C4_5 C 0.2415(6) 1.0782(3) 0.6725(5) 0.082(4) Uani 1 1 d D U . . .
C5_5 C 0.2208(5) 1.0077(3) 0.6417(4) 0.075(4) Uani 1 1 d D U . . .
N1_5 N 0.3392(6) 1.0557(3) 0.6798(4) 0.067(3) Uani 1 1 d D U . . .
N2_5 N 0.3288(5) 1.0087(3) 0.6619(3) 0.057(3) Uani 1 1 d D U . . .
O1_5 O 0.2659(5) 1.1020(2) 0.6846(4) 0.078(3) Uani 1 1 d D U . . .
O2_5 O 0.1871(5) 1.0767(3) 0.6621(4) 0.099(5) Uani 1 1 d D U . . .
O3_5 O 0.1719(5) 1.0229(3) 0.6399(4) 0.095(5) Uani 1 1 d D U . . .
O4_5 O 0.2233(5) 0.9797(2) 0.6343(3) 0.070(3) Uani 1 1 d D U . . .
O1_6 O 0.3694(6) 1.1100(3) 0.6449(3) 0.076(3) Uani 1 1 d . U . . .
C1_6 C 0.4213(10) 1.1101(5) 0.6302(5) 0.081(4) Uani 1 1 d . U . . .
C2_6 C 0.4695(9) 1.1022(4) 0.6549(5) 0.074(4) Uani 1 1 d . U . . .
C3_6 C 0.500000 1.0928(6) 0.7051(7) 0.072(6) Uani 1 2 d S TU P . .
H3_6 H 0.500002 1.090435 0.729617 0.087 Uiso 1 2 calc R U P . .
N1_6 N 0.4517(7) 1.0946(3) 0.6873(4) 0.071(3) Uani 1 1 d . U . . .
O2_6 O 0.4302(7) 1.1173(4) 0.5985(4) 0.093(4) Uani 1 1 d . U . . .
C1_7 C 0.500000 1.1305(7) 0.4024(8) 0.083(6) Uani 1 2 d S TU P . .
H1_7 H 0.499999 1.132975 0.377927 0.099 Uiso 1 2 calc R U P . .
C2_7 C 0.4670(10) 1.1267(4) 0.4544(5) 0.081(4) Uani 1 1 d . U . . .
C3_7 C 0.4189(11) 1.1275(5) 0.4815(6) 0.085(4) Uani 1 1 d . U . . .
N1_7 N 0.4496(8) 1.1287(4) 0.4207(4) 0.083(4) Uani 1 1 d . U . . .
O1_7 O 0.3687(7) 1.1309(3) 0.4662(4) 0.085(4) Uani 1 1 d . U . . .
O2_7 O 0.4303(7) 1.1253(4) 0.5131(4) 0.092(4) Uani 1 1 d . U . . .
C1_10 C 0.3670(7) 1.1181(4) 0.3397(4) 0.091(4) Uani 1 1 d D U . . .
H1_10 H 0.393608 1.101649 0.348460 0.109 Uiso 1 1 calc R U . . .
C2_10 C 0.3074(9) 1.1032(5) 0.3298(5) 0.121(7) Uani 1 1 d D U . . .
H2A_10 H 0.313768 1.089465 0.310310 0.182 Uiso 1 1 calc R U . . .
H2B_10 H 0.291851 1.091990 0.349800 0.182 Uiso 1 1 calc R U . . .
H2C_10 H 0.278389 1.118758 0.323123 0.182 Uiso 1 1 calc R U . . .
C3_10 C 0.4020(9) 1.1340(5) 0.3109(4) 0.092(6) Uani 1 1 d D U . . .
H3A_10 H 0.408132 1.120087 0.291449 0.138 Uiso 1 1 calc R U . . .
H3B_10 H 0.379262 1.151522 0.302875 0.138 Uiso 1 1 calc R U . . .
H3C_10 H 0.441018 1.140515 0.319902 0.138 Uiso 1 1 calc R U . . .
O1_10 O 0.3580(6) 1.1379(3) 0.3677(3) 0.082(3) Uani 1 1 d D U . . .
C1_11 C 0.3518(8) 1.1991(4) 0.4503(5) 0.119(6) Uani 1 1 d D U . . .
H1_11 H 0.330317 1.188749 0.469727 0.143 Uiso 1 1 calc R U . . .
C2_11 C 0.4137(10) 1.2082(6) 0.4642(8) 0.145(9) Uani 1 1 d D U . . .
H2A_11 H 0.408773 1.222988 0.482887 0.218 Uiso 1 1 calc R U . . .
H2B_11 H 0.434288 1.190380 0.473323 0.218 Uiso 1 1 calc R U . . .
H2C_11 H 0.437487 1.217000 0.445405 0.218 Uiso 1 1 calc R U . . .
C3_11 C 0.3106(13) 1.2245(5) 0.4377(8) 0.160(10) Uani 1 1 d D U . . .
H3A_11 H 0.305770 1.239416 0.456272 0.240 Uiso 1 1 calc R U . . .
H3B_11 H 0.328516 1.234193 0.417296 0.240 Uiso 1 1 calc R U . . .
H3C_11 H 0.271303 1.216230 0.431506 0.240 Uiso 1 1 calc R U . . .
O1_11 O 0.3585(7) 1.1779(3) 0.4235(4) 0.097(4) Uani 1 1 d D U . . .
C1_8 C 0.500000 0.9755(5) 0.2988(4) 0.054(4) Uani 1 2 d DS TU P . .
H1_8 H 0.500000 0.996175 0.292714 0.065 Uiso 1 2 calc R U P . .
O1_8 O 0.500000 0.9682(4) 0.3304(3) 0.052(3) Uani 1 2 d DS TU P . .
N1_8 N 0.500000 0.9547(3) 0.2731(4) 0.054(4) Uani 1 2 d DS TU P . .
C2_8 C 0.500000 0.9650(6) 0.2373(5) 0.089(8) Uani 1 2 d DS TU P . .
H2A_8 H 0.500000 0.947628 0.221705 0.133 Uiso 1 2 calc R U P . .
H2B_8 H 0.464075 0.977195 0.233088 0.133 Uiso 0.5 1 calc R U P . .
H2C_8 H 0.535925 0.977195 0.233088 0.133 Uiso 0.5 1 calc R U P . .
C3_8 C 0.500000 0.9230(5) 0.2798(6) 0.080(7) Uani 1 2 d DS TU P . .
H3A_8 H 0.500000 0.912048 0.257765 0.119 Uiso 1 2 calc R U P . .
H3B_8 H 0.535925 0.917669 0.293183 0.119 Uiso 0.5 1 calc R U P . .
H3C_8 H 0.464075 0.917669 0.293183 0.119 Uiso 0.5 1 calc R U P . .
C1_12 C 0.3545(9) 1.1612(5) 0.7344(5) 0.138(6) Uani 1 1 d D U . . .
H1_12 H 0.338492 1.148501 0.753736 0.166 Uiso 1 1 calc R U . . .
C2_12 C 0.4187(11) 1.1700(8) 0.7447(9) 0.187(11) Uani 1 1 d D U . . .
H2A_12 H 0.417647 1.182827 0.765342 0.280 Uiso 1 1 calc R U . . .
H2B_12 H 0.441939 1.151767 0.749741 0.280 Uiso 1 1 calc R U . . .
H2C_12 H 0.437687 1.180912 0.725475 0.280 Uiso 1 1 calc R U . . .
C3_12 C 0.3090(14) 1.1866(6) 0.7289(9) 0.180(11) Uani 1 1 d D U . . .
H3A_12 H 0.307798 1.199427 0.749618 0.269 Uiso 1 1 calc R U . . .
H3B_12 H 0.320887 1.198677 0.708744 0.269 Uiso 1 1 calc R U . . .
H3C_12 H 0.269082 1.177997 0.724844 0.269 Uiso 1 1 calc R U . . .
O1_12 O 0.3563(8) 1.1428(3) 0.7048(4) 0.103(4) Uani 1 1 d D U . . .
C1_13 C 0.3673(6) 1.0626(3) 0.7603(3) 0.073(4) Uani 1 1 d D U . . .
H1_13 H 0.393800 1.048962 0.746395 0.087 Uiso 1 1 calc R U . . .
C2_13 C 0.3083(6) 1.0457(3) 0.7655(5) 0.081(5) Uani 1 1 d D U . . .
H2A_13 H 0.315342 1.027946 0.780022 0.121 Uiso 1 1 calc R U . . .
H2B_13 H 0.279242 1.058955 0.777062 0.121 Uiso 1 1 calc R U . . .
H2C_13 H 0.292330 1.039456 0.742946 0.121 Uiso 1 1 calc R U . . .
C3_13 C 0.4037(8) 1.0718(4) 0.7925(3) 0.080(5) Uani 1 1 d D U . . .
H3A_13 H 0.410870 1.054020 0.807006 0.120 Uiso 1 1 calc R U . . .
H3B_13 H 0.442291 1.080282 0.785154 0.120 Uiso 1 1 calc R U . . .
H3C_13 H 0.381271 1.086794 0.805776 0.120 Uiso 1 1 calc R U . . .
O1_13 O 0.3572(6) 1.0882(3) 0.7394(3) 0.076(3) Uani 1 1 d D U . . .
C1_15 C 0.4803(10) 0.9919(4) 0.6173(5) 0.045(5) Uani 0.5 1 d D U P B -1
H1_15 H 0.435790 0.993851 0.620038 0.054 Uiso 0.5 1 calc R U P B -1
C2_15 C 0.509(2) 1.0197(4) 0.6345(6) 0.055(9) Uani 0.5 1 d D U P B -1
H2A_15 H 0.496483 1.037840 0.621903 0.083 Uiso 0.5 1 calc R U P B -1
H2B_15 H 0.495153 1.021107 0.658706 0.083 Uiso 0.5 1 calc R U P B -1
H2C_15 H 0.552523 1.017877 0.633953 0.083 Uiso 0.5 1 calc R U P B -1
C3_15 C 0.493(3) 0.9880(5) 0.5784(3) 0.051(9) Uani 0.5 1 d D U P B -1
H3A_15 H 0.480605 1.006250 0.565984 0.077 Uiso 0.5 1 calc R U P B -1
H3B_15 H 0.535905 0.984599 0.574871 0.077 Uiso 0.5 1 calc R U P B -1
H3C_15 H 0.470198 0.970779 0.569577 0.077 Uiso 0.5 1 calc R U P B -1
O1_15 O 0.498(3) 0.9659(3) 0.6354(3) 0.044(3) Uani 0.5 1 d D U P B -1
S1_9 S 0.2174(5) 0.54501(18) 0.3886(2) 0.080(2) Uani 0.5 1 d D U P A -1
C1_9 C 0.1895(11) 0.5357(3) 0.3470(3) 0.083(5) Uani 0.5 1 d DG U P A -1
C2_9 C 0.1765(12) 0.5055(3) 0.3413(3) 0.090(6) Uani 0.5 1 d DG U P A -1
H2_9 H 0.171694 0.492251 0.360451 0.108 Uiso 0.5 1 calc R U P A -1
C3_9 C 0.1704(13) 0.4948(3) 0.3076(4) 0.099(6) Uani 0.5 1 d DG U P A -1
C4_9 C 0.1774(12) 0.5142(3) 0.2796(3) 0.091(6) Uani 0.5 1 d DG U P A -1
H4_9 H 0.173209 0.506802 0.256503 0.109 Uiso 0.5 1 calc R U P A -1
C5_9 C 0.1904(11) 0.5443(3) 0.2853(3) 0.086(5) Uani 0.5 1 d DG U P A -1
C6_9 C 0.1965(10) 0.5551(2) 0.3190(3) 0.083(5) Uani 0.5 1 d DG U P A -1
C7_9 C 0.1568(12) 0.4617(3) 0.3009(5) 0.116(7) Uani 0.5 1 d D U P A -1
C8_9 C 0.2020(19) 0.4415(6) 0.3205(11) 0.147(13) Uani 0.5 1 d D U P A -1
H8A_9 H 0.192584 0.420314 0.315991 0.221 Uiso 0.5 1 calc R U P A -1
H8B_9 H 0.242793 0.445880 0.312517 0.221 Uiso 0.5 1 calc R U P A -1
H8C_9 H 0.199156 0.445413 0.345545 0.221 Uiso 0.5 1 calc R U P A -1
C9_9 C 0.159(2) 0.4534(7) 0.2621(6) 0.139(12) Uani 0.5 1 d D U P A -1
H9A_9 H 0.150151 0.431923 0.259368 0.208 Uiso 0.5 1 calc R U P A -1
H9B_9 H 0.129621 0.465291 0.249300 0.208 Uiso 0.5 1 calc R U P A -1
H9C_9 H 0.199475 0.457508 0.253023 0.208 Uiso 0.5 1 calc R U P A -1
C10_9 C 0.0931(15) 0.4540(8) 0.3144(11) 0.135(12) Uani 0.5 1 d D U P A -1
H10A_9 H 0.084731 0.432683 0.309980 0.203 Uiso 0.5 1 calc R U P A -1
H10B_9 H 0.090951 0.457948 0.339371 0.203 Uiso 0.5 1 calc R U P A -1
H10C_9 H 0.063443 0.466391 0.302219 0.203 Uiso 0.5 1 calc R U P A -1
C11_9 C 0.2110(7) 0.6258(2) 0.2640(5) 0.083(5) Uani 0.5 1 d DG U P A -1
C12_9 C 0.1802(7) 0.6011(2) 0.2508(6) 0.088(5) Uani 0.5 1 d DG U P A -1
C13_9 C 0.1250(7) 0.6050(3) 0.2346(6) 0.097(6) Uani 0.5 1 d DG U P A -1
H13_9 H 0.103982 0.588080 0.225629 0.116 Uiso 0.5 1 calc R U P A -1
C14_9 C 0.1004(7) 0.6336(3) 0.2316(7) 0.101(6) Uani 0.5 1 d DG U P A -1
C15_9 C 0.1312(7) 0.6583(2) 0.2448(6) 0.095(6) Uani 0.5 1 d DG U P A -1
H15_9 H 0.114395 0.677859 0.242727 0.114 Uiso 0.5 1 calc R U P A -1
C16_9 C 0.1864(7) 0.6544(2) 0.2609(5) 0.087(5) Uani 0.5 1 d DG U P A -1
C17_9 C 0.0391(7) 0.6372(4) 0.2151(6) 0.119(7) Uani 0.5 1 d D U P A -1
C18_9 C 0.0491(16) 0.6472(9) 0.1778(6) 0.127(11) Uani 0.5 1 d D U P A -1
H18A_9 H 0.017701 0.638619 0.162977 0.190 Uiso 0.5 1 calc R U P A -1
H18B_9 H 0.088484 0.640203 0.169880 0.190 Uiso 0.5 1 calc R U P A -1
H18C_9 H 0.047477 0.669176 0.176595 0.190 Uiso 0.5 1 calc R U P A -1
C19_9 C 0.0002(15) 0.6607(7) 0.2328(9) 0.129(10) Uani 0.5 1 d D U P A -1
H19A_9 H -0.038687 0.661957 0.220944 0.194 Uiso 0.5 1 calc R U P A -1
H19B_9 H -0.006107 0.655091 0.257143 0.194 Uiso 0.5 1 calc R U P A -1
H19C_9 H 0.020229 0.680325 0.231716 0.194 Uiso 0.5 1 calc R U P A -1
C20_9 C 0.0032(15) 0.6081(6) 0.2140(11) 0.153(12) Uani 0.5 1 d D U P A -1
H20A_9 H -0.035873 0.611853 0.203098 0.230 Uiso 0.5 1 calc R U P A -1
H20B_9 H 0.025160 0.592993 0.200532 0.230 Uiso 0.5 1 calc R U P A -1
H20C_9 H -0.002981 0.600690 0.237741 0.230 Uiso 0.5 1 calc R U P A -1
C21_9 C 0.2155(13) 0.6779(2) 0.3419(3) 0.088(5) Uani 0.5 1 d DG U P A -1
C22_9 C 0.2128(13) 0.6891(2) 0.3756(3) 0.090(5) Uani 0.5 1 d DG U P A -1
C23_9 C 0.2062(13) 0.7199(3) 0.3811(3) 0.097(6) Uani 0.5 1 d DG U P A -1
H23_9 H 0.204371 0.727525 0.404092 0.117 Uiso 0.5 1 calc R U P A -1
C24_9 C 0.2021(13) 0.7393(2) 0.3529(3) 0.098(6) Uani 0.5 1 d DG U P A -1
C25_9 C 0.2047(13) 0.7281(2) 0.3193(3) 0.093(6) Uani 0.5 1 d DG U P A -1
H25_9 H 0.201981 0.741432 0.300032 0.112 Uiso 0.5 1 calc R U P A -1
C26_9 C 0.2114(13) 0.6974(3) 0.3137(2) 0.087(5) Uani 0.5 1 d DG U P A -1
C27_9 C 0.2002(11) 0.7730(3) 0.3601(5) 0.109(7) Uani 0.5 1 d D U P A -1
C28_9 C 0.1765(19) 0.7908(5) 0.3289(7) 0.108(10) Uani 0.5 1 d D U P A -1
H28A_9 H 0.175987 0.812264 0.334604 0.162 Uiso 0.5 1 calc R U P A -1
H28B_9 H 0.202691 0.787378 0.308850 0.162 Uiso 0.5 1 calc R U P A -1
H28C_9 H 0.135696 0.784093 0.323388 0.162 Uiso 0.5 1 calc R U P A -1
C29_9 C 0.1593(18) 0.7801(6) 0.3911(8) 0.123(11) Uani 0.5 1 d D U P A -1
H29A_9 H 0.158900 0.801867 0.395137 0.185 Uiso 0.5 1 calc R U P A -1
H29B_9 H 0.118481 0.773161 0.386097 0.185 Uiso 0.5 1 calc R U P A -1
H29C_9 H 0.174503 0.769855 0.411851 0.185 Uiso 0.5 1 calc R U P A -1
C30_9 C 0.2626(14) 0.7855(7) 0.3688(10) 0.120(11) Uani 0.5 1 d D U P A -1
H30A_9 H 0.259697 0.807126 0.373256 0.180 Uiso 0.5 1 calc R U P A -1
H30B_9 H 0.278281 0.775340 0.389517 0.180 Uiso 0.5 1 calc R U P A -1
H30C_9 H 0.289784 0.781944 0.349190 0.180 Uiso 0.5 1 calc R U P A -1
C31_9 C 0.2107(7) 0.6069(3) 0.3965(5) 0.087(5) Uani 0.5 1 d DG U P A -1
C32_9 C 0.1846(7) 0.6331(2) 0.4093(5) 0.091(5) Uani 0.5 1 d DG U P A -1
C33_9 C 0.1296(7) 0.6317(3) 0.4263(6) 0.094(6) Uani 0.5 1 d DG U P A -1
H33_9 H 0.111728 0.649580 0.435086 0.113 Uiso 0.5 1 calc R U P A -1
C34_9 C 0.1006(7) 0.6043(3) 0.4304(7) 0.102(6) Uani 0.5 1 d DG U P A -1
C35_9 C 0.1267(7) 0.5781(2) 0.4176(6) 0.097(6) Uani 0.5 1 d DG U P A -1
H35_9 H 0.106928 0.559365 0.420379 0.116 Uiso 0.5 1 calc R U P A -1
C36_9 C 0.1817(7) 0.5795(2) 0.4006(5) 0.085(5) Uani 0.5 1 d DG U P A -1
C37_9 C 0.0341(7) 0.6027(4) 0.4376(6) 0.115(7) Uani 0.5 1 d D U P A -1
C38_9 C 0.0082(14) 0.6333(6) 0.4502(10) 0.139(11) Uani 0.5 1 d D U P A -1
H38A_9 H -0.034993 0.631170 0.454525 0.209 Uiso 0.5 1 calc R U P A -1
H38B_9 H 0.028335 0.639353 0.471743 0.209 Uiso 0.5 1 calc R U P A -1
H38C_9 H 0.014772 0.648645 0.432348 0.209 Uiso 0.5 1 calc R U P A -1
C39_9 C 0.0237(14) 0.5797(7) 0.4676(8) 0.129(12) Uani 0.5 1 d D U P A -1
H39A_9 H -0.019340 0.578409 0.472694 0.193 Uiso 0.5 1 calc R U P A -1
H39B_9 H 0.038619 0.559928 0.460531 0.193 Uiso 0.5 1 calc R U P A -1
H39C_9 H 0.045223 0.586409 0.488424 0.193 Uiso 0.5 1 calc R U P A -1
C40_9 C -0.0065(15) 0.5922(8) 0.4069(8) 0.140(11) Uani 0.5 1 d D U P A -1
H40A_9 H -0.048573 0.592088 0.414471 0.209 Uiso 0.5 1 calc R U P A -1
H40B_9 H -0.001868 0.606066 0.387314 0.209 Uiso 0.5 1 calc R U P A -1
H40C_9 H 0.005256 0.571922 0.399787 0.209 Uiso 0.5 1 calc R U P A -1
O1_9 O 0.2226(10) 0.5817(3) 0.3235(4) 0.088(5) Uani 0.5 1 d D U P A -1
O2_9 O 0.2667(6) 0.6226(3) 0.2776(3) 0.079(5) Uani 0.5 1 d D U P A -1
O3_9 O 0.2202(11) 0.6472(3) 0.3356(4) 0.086(5) Uani 0.5 1 d D U P A -1
O4_9 O 0.2658(6) 0.6079(3) 0.3807(4) 0.091(6) Uani 0.5 1 d D U P A -1
S2_9 S 0.2155(5) 0.56499(18) 0.2480(2) 0.083(3) Uani 0.5 1 d D U P A -1
S3_9 S 0.2289(5) 0.6869(2) 0.2703(2) 0.088(3) Uani 0.5 1 d D U P A -1
S4_9 S 0.2282(5) 0.66631(19) 0.4125(2) 0.088(3) Uani 0.5 1 d D U P A -1
S1_17 S 0.4496(5) 0.66705(18) 0.4103(2) 0.085(3) Uani 0.5 1 d D U P A -1
C1_17 C 0.4732(9) 0.6875(2) 0.3733(3) 0.083(5) Uani 0.5 1 d DG U P A -1
C2_17 C 0.4858(10) 0.7178(3) 0.3787(3) 0.086(6) Uani 0.5 1 d DG U P A -1
H2_17 H 0.491717 0.725144 0.401655 0.103 Uiso 0.5 1 calc R U P A -1
C3_17 C 0.4897(7) 0.73728(19) 0.3506(3) 0.086(5) Uani 0.5 1 d DG U P A -1
C4_17 C 0.4810(10) 0.7265(2) 0.3171(3) 0.086(6) Uani 0.5 1 d DG U P A -1
H4_17 H 0.483671 0.739842 0.297835 0.103 Uiso 0.5 1 calc R U P A -1
C5_17 C 0.4684(9) 0.6963(3) 0.3117(3) 0.084(5) Uani 0.5 1 d DG U P A -1
C6_17 C 0.4645(6) 0.67677(19) 0.3398(3) 0.084(5) Uani 0.5 1 d DG U P A -1
C7_17 C 0.5036(10) 0.7704(2) 0.3567(5) 0.100(6) Uani 0.5 1 d D U P A -1
C8_17 C 0.4840(14) 0.7799(5) 0.3938(6) 0.098(10) Uani 0.5 1 d D U P A -1
H8A_17 H 0.493210 0.801171 0.397367 0.147 Uiso 0.5 1 calc R U P A -1
H8B_17 H 0.440678 0.776633 0.396404 0.147 Uiso 0.5 1 calc R U P A -1
H8C_17 H 0.505579 0.767739 0.410988 0.147 Uiso 0.5 1 calc R U P A -1
C9_17 C 0.4724(15) 0.7914(5) 0.3306(8) 0.119(11) Uani 0.5 1 d D U P A -1
H9A_17 H 0.482972 0.812293 0.335841 0.178 Uiso 0.5 1 calc R U P A -1
H9B_17 H 0.485474 0.786390 0.307015 0.178 Uiso 0.5 1 calc R U P A -1
H9C_17 H 0.428775 0.788856 0.332395 0.178 Uiso 0.5 1 calc R U P A -1
C10_17 C 0.5721(10) 0.7761(6) 0.3544(8) 0.095(9) Uani 0.5 1 d D U P A -1
H10A_17 H 0.580255 0.797474 0.358421 0.143 Uiso 0.5 1 calc R U P A -1
H10B_17 H 0.592792 0.764059 0.372047 0.143 Uiso 0.5 1 calc R U P A -1
H10C_17 H 0.586524 0.770394 0.331278 0.143 Uiso 0.5 1 calc R U P A -1
C11_17 C 0.4644(6) 0.6239(2) 0.2625(5) 0.081(5) Uani 0.5 1 d DG U P A -1
C12_17 C 0.4899(7) 0.6523(2) 0.2592(5) 0.084(5) Uani 0.5 1 d DG U P A -1
C13_17 C 0.5462(7) 0.6555(2) 0.2441(6) 0.092(6) Uani 0.5 1 d DG U P A -1
H13_17 H 0.563629 0.674902 0.241856 0.110 Uiso 0.5 1 calc R U P A -1
C14_17 C 0.5770(7) 0.6303(3) 0.2323(7) 0.096(6) Uani 0.5 1 d DG U P A -1
C15_17 C 0.5516(7) 0.6019(2) 0.2356(6) 0.090(6) Uani 0.5 1 d DG U P A -1
H15_17 H 0.572626 0.584719 0.227555 0.108 Uiso 0.5 1 calc R U P A -1
C16_17 C 0.4952(7) 0.5987(2) 0.2507(5) 0.085(5) Uani 0.5 1 d DG U P A -1
C17_17 C 0.6378(7) 0.6344(4) 0.2153(6) 0.109(7) Uani 0.5 1 d D U P A -1
C18_17 C 0.6732(13) 0.6057(6) 0.2214(12) 0.131(12) Uani 0.5 1 d D U P A -1
H18A_17 H 0.712892 0.607544 0.210695 0.197 Uiso 0.5 1 calc R U P A -1
H18B_17 H 0.677702 0.602415 0.246458 0.197 Uiso 0.5 1 calc R U P A -1
H18C_17 H 0.651714 0.588675 0.211094 0.197 Uiso 0.5 1 calc R U P A -1
C19_17 C 0.6740(13) 0.6603(7) 0.2303(11) 0.127(12) Uani 0.5 1 d D U P A -1
H19A_17 H 0.712626 0.661729 0.218209 0.191 Uiso 0.5 1 calc R U P A -1
H19B_17 H 0.651724 0.679129 0.227293 0.191 Uiso 0.5 1 calc R U P A -1
H19C_17 H 0.681020 0.656762 0.255106 0.191 Uiso 0.5 1 calc R U P A -1
C20_17 C 0.6345(18) 0.6393(10) 0.1762(7) 0.124(12) Uani 0.5 1 d D U P A -1
H20A_17 H 0.675129 0.641767 0.166840 0.186 Uiso 0.5 1 calc R U P A -1
H20B_17 H 0.615278 0.621907 0.165193 0.186 Uiso 0.5 1 calc R U P A -1
H20C_17 H 0.610908 0.657437 0.171295 0.186 Uiso 0.5 1 calc R U P A -1
C21_17 C 0.4780(10) 0.55342(19) 0.3187(3) 0.083(5) Uani 0.5 1 d DG U P A -1
C22_17 C 0.4843(11) 0.5341(3) 0.3469(2) 0.081(5) Uani 0.5 1 d DG U P A -1
C23_17 C 0.4946(16) 0.5036(3) 0.3414(3) 0.083(5) Uani 0.5 1 d DG U P A -1
H23_17 H 0.498918 0.490437 0.360618 0.099 Uiso 0.5 1 calc R U P A -1
C24_17 C 0.4987(19) 0.4925(2) 0.3077(3) 0.089(5) Uani 0.5 1 d DG U P A -1
C25_17 C 0.4925(16) 0.5118(3) 0.2796(3) 0.086(6) Uani 0.5 1 d DG U P A -1
H25_17 H 0.495283 0.504229 0.256550 0.103 Uiso 0.5 1 calc R U P A -1
C26_17 C 0.4821(12) 0.5423(2) 0.2851(3) 0.084(5) Uani 0.5 1 d DG U P A -1
C27_17 C 0.5090(12) 0.4589(2) 0.3025(5) 0.101(6) Uani 0.5 1 d D U P A -1
C28_17 C 0.4779(17) 0.4473(6) 0.2696(7) 0.113(11) Uani 0.5 1 d D U P A -1
H28A_17 H 0.485488 0.425723 0.267168 0.170 Uiso 0.5 1 calc R U P A -1
H28B_17 H 0.434615 0.450870 0.271404 0.170 Uiso 0.5 1 calc R U P A -1
H28C_17 H 0.493835 0.457960 0.249330 0.170 Uiso 0.5 1 calc R U P A -1
C29_17 C 0.5761(13) 0.4518(8) 0.2990(10) 0.113(10) Uani 0.5 1 d D U P A -1
H29A_17 H 0.581407 0.430119 0.295721 0.169 Uiso 0.5 1 calc R U P A -1
H29B_17 H 0.592525 0.462566 0.278927 0.169 Uiso 0.5 1 calc R U P A -1
H29C_17 H 0.597160 0.458177 0.320109 0.169 Uiso 0.5 1 calc R U P A -1
C30_17 C 0.4850(19) 0.4404(5) 0.3331(7) 0.115(11) Uani 0.5 1 d D U P A -1
H30A_17 H 0.492419 0.418996 0.328829 0.172 Uiso 0.5 1 calc R U P A -1
H30B_17 H 0.505418 0.446519 0.354539 0.172 Uiso 0.5 1 calc R U P A -1
H30C_17 H 0.441706 0.443813 0.335572 0.172 Uiso 0.5 1 calc R U P A -1
C31_17 C 0.4639(6) 0.6061(2) 0.3973(5) 0.080(5) Uani 0.5 1 d DG U P A -1
C32_17 C 0.4940(7) 0.5789(2) 0.4007(5) 0.083(5) Uani 0.5 1 d DG U P A -1
C33_17 C 0.5505(7) 0.5780(2) 0.4160(6) 0.085(6) Uani 0.5 1 d DG U P A -1
H33_17 H 0.571025 0.559409 0.418348 0.101 Uiso 0.5 1 calc R U P A -1
C34_17 C 0.5769(7) 0.6044(3) 0.4279(7) 0.092(6) Uani 0.5 1 d DG U P A -1
C35_17 C 0.5469(7) 0.6316(2) 0.4245(6) 0.085(6) Uani 0.5 1 d DG U P A -1
H35_17 H 0.564963 0.649651 0.432673 0.102 Uiso 0.5 1 calc R U P A -1
C36_17 C 0.4904(7) 0.6325(2) 0.4092(5) 0.082(5) Uani 0.5 1 d DG U P A -1
C37_17 C 0.6351(8) 0.6051(4) 0.4477(6) 0.107(7) Uani 0.5 1 d D U P A -1
C38_17 C 0.6584(15) 0.5732(6) 0.4574(11) 0.108(11) Uani 0.5 1 d D U P A -1
H38A_17 H 0.696245 0.575002 0.470230 0.163 Uiso 0.5 1 calc R U P A -1
H38B_17 H 0.628570 0.563009 0.472006 0.163 Uiso 0.5 1 calc R U P A -1
H38C_17 H 0.664981 0.561489 0.436204 0.163 Uiso 0.5 1 calc R U P A -1
C39_17 C 0.6237(19) 0.6217(9) 0.4829(8) 0.131(12) Uani 0.5 1 d D U P A -1
H39A_17 H 0.661124 0.622417 0.496260 0.196 Uiso 0.5 1 calc R U P A -1
H39B_17 H 0.609873 0.642217 0.478209 0.196 Uiso 0.5 1 calc R U P A -1
H39C_17 H 0.593069 0.610875 0.496180 0.196 Uiso 0.5 1 calc R U P A -1
C40_17 C 0.6886(12) 0.6218(9) 0.4302(12) 0.149(13) Uani 0.5 1 d D U P A -1
H40A_17 H 0.723898 0.620796 0.445361 0.223 Uiso 0.5 1 calc R U P A -1
H40B_17 H 0.697876 0.612303 0.407868 0.223 Uiso 0.5 1 calc R U P A -1
H40C_17 H 0.677709 0.642914 0.426353 0.223 Uiso 0.5 1 calc R U P A -1
O1_17 O 0.4527(8) 0.6480(2) 0.3341(4) 0.084(5) Uani 0.5 1 d D U P A -1
O2_17 O 0.4088(6) 0.6205(3) 0.2763(3) 0.076(5) Uani 0.5 1 d D U P A -1
O3_17 O 0.4552(10) 0.5823(3) 0.3231(4) 0.085(5) Uani 0.5 1 d D U P A -1
O4_17 O 0.4106(6) 0.6077(3) 0.3797(4) 0.085(6) Uani 0.5 1 d D U P A -1
S2_17 S 0.4476(5) 0.68553(18) 0.2685(2) 0.082(3) Uani 0.5 1 d D U P A -1
S3_17 S 0.4598(5) 0.56332(17) 0.2478(2) 0.080(3) Uani 0.5 1 d D U P A -1
S4_17 S 0.4575(5) 0.54512(17) 0.3886(2) 0.082(3) Uani 0.5 1 d D U P A -1
S1_18 S 0.3378(4) 0.6101(2) 0.4563(3) 0.091(3) Uani 0.5 1 d D U P A -1
C1_18 C 0.3944(7) 0.5971(3) 0.4848(5) 0.099(5) Uani 0.5 1 d D U P A -1
C2_18 C 0.4212(9) 0.6184(3) 0.5060(5) 0.106(7) Uani 0.5 1 d D U P A -1
H2_18 H 0.407194 0.638597 0.505854 0.127 Uiso 0.5 1 calc R U P A -1
C3_18 C 0.4685(7) 0.6102(3) 0.5276(4) 0.114(6) Uani 0.5 1 d D U P A -1
C4_18 C 0.4885(9) 0.5806(4) 0.5276(5) 0.109(6) Uani 0.5 1 d D U P A -1
H4_18 H 0.520650 0.574898 0.542398 0.130 Uiso 0.5 1 calc R U P A -1
C5_18 C 0.4620(8) 0.5592(3) 0.5061(5) 0.102(5) Uani 0.5 1 d D U P A -1
C6_18 C 0.4144(6) 0.5675(3) 0.4847(4) 0.101(5) Uani 0.5 1 d D U P A -1
C7_18 C 0.4972(11) 0.6336(4) 0.5511(5) 0.133(8) Uani 0.5 1 d D U P A -1
C8_18 C 0.4495(16) 0.6468(9) 0.5762(10) 0.156(13) Uani 0.5 1 d D U P A -1
H8A_18 H 0.468271 0.661845 0.591267 0.235 Uiso 0.5 1 calc R U P A -1
H8B_18 H 0.417266 0.656225 0.562711 0.235 Uiso 0.5 1 calc R U P A -1
H8C_18 H 0.432677 0.630591 0.590498 0.235 Uiso 0.5 1 calc R U P A -1
C9_18 C 0.5250(19) 0.6601(6) 0.5310(9) 0.150(13) Uani 0.5 1 d D U P A -1
H9A_18 H 0.542693 0.674384 0.547458 0.225 Uiso 0.5 1 calc R U P A -1
H9B_18 H 0.556218 0.652560 0.515338 0.225 Uiso 0.5 1 calc R U P A -1
H9C_18 H 0.493697 0.670201 0.517433 0.225 Uiso 0.5 1 calc R U P A -1
C10_18 C 0.5471(17) 0.6194(8) 0.5737(11) 0.149(13) Uani 0.5 1 d D U P A -1
H10A_18 H 0.564969 0.634810 0.588626 0.223 Uiso 0.5 1 calc R U P A -1
H10B_18 H 0.529848 0.603418 0.588180 0.223 Uiso 0.5 1 calc R U P A -1
H10C_18 H 0.578177 0.610796 0.558617 0.223 Uiso 0.5 1 calc R U P A -1
C11_18 C 0.4269(13) 0.4804(6) 0.5055(5) 0.091(5) Uani 0.5 1 d D U P A -1
C12_18 C 0.4746(9) 0.4963(4) 0.5197(4) 0.093(5) Uani 0.5 1 d D U P A -1
C13_18 C 0.4909(15) 0.4918(6) 0.5542(5) 0.097(6) Uani 0.5 1 d D U P A -1
H13_18 H 0.521772 0.503591 0.564351 0.117 Uiso 0.5 1 calc R U P A -1
C14_18 C 0.4618(11) 0.4699(5) 0.5738(4) 0.100(6) Uani 0.5 1 d D U P A -1
C15_18 C 0.4171(13) 0.4526(7) 0.5586(5) 0.095(6) Uani 0.5 1 d D U P A -1
H15_18 H 0.395811 0.438288 0.572232 0.114 Uiso 0.5 1 calc R U P A -1
C16_18 C 0.4033(7) 0.4560(4) 0.5236(4) 0.091(5) Uani 0.5 1 d D U P A -1
C17_18 C 0.4889(11) 0.4603(5) 0.6083(4) 0.108(7) Uani 0.5 1 d D U P A -1
C18_18 C 0.4429(17) 0.4668(11) 0.6364(7) 0.121(11) Uani 0.5 1 d D U P A -1
H18A_18 H 0.459072 0.460832 0.659015 0.181 Uiso 0.5 1 calc R U P A -1
H18B_18 H 0.433811 0.488391 0.636626 0.181 Uiso 0.5 1 calc R U P A -1
H18C_18 H 0.406068 0.455478 0.631633 0.181 Uiso 0.5 1 calc R U P A -1
C19_18 C 0.5457(15) 0.4774(9) 0.6177(10) 0.114(11) Uani 0.5 1 d D U P A -1
H19A_18 H 0.560926 0.470179 0.640074 0.170 Uiso 0.5 1 calc R U P A -1
H19B_18 H 0.576175 0.474108 0.599697 0.170 Uiso 0.5 1 calc R U P A -1
H19C_18 H 0.536724 0.498920 0.619337 0.170 Uiso 0.5 1 calc R U P A -1
C20_18 C 0.504(2) 0.4269(5) 0.6097(9) 0.131(11) Uani 0.5 1 d D U P A -1
H20A_18 H 0.521075 0.422076 0.632447 0.196 Uiso 0.5 1 calc R U P A -1
H20B_18 H 0.467166 0.415160 0.606147 0.196 Uiso 0.5 1 calc R U P A -1
H20C_18 H 0.532930 0.422091 0.591438 0.196 Uiso 0.5 1 calc R U P A -1
C21_18 C 0.2578(5) 0.4887(3) 0.5098(4) 0.105(5) Uani 0.5 1 d D U P A -1
C22_18 C 0.2087(8) 0.5044(4) 0.5232(4) 0.104(5) Uani 0.5 1 d D U P A -1
C23_18 C 0.1807(9) 0.4940(5) 0.5533(4) 0.118(7) Uani 0.5 1 d D U P A -1
H23_18 H 0.147203 0.504532 0.562429 0.141 Uiso 0.5 1 calc R U P A -1
C24_18 C 0.2013(8) 0.4683(4) 0.5700(4) 0.129(7) Uani 0.5 1 d D U P A -1
C25_18 C 0.2503(9) 0.4528(4) 0.5564(5) 0.119(7) Uani 0.5 1 d D U P A -1
H25_18 H 0.264737 0.435265 0.567831 0.143 Uiso 0.5 1 calc R U P A -1
C26_18 C 0.2779(8) 0.4628(4) 0.5263(5) 0.105(5) Uani 0.5 1 d D U P A -1
C27_18 C 0.1711(11) 0.4569(5) 0.6030(5) 0.147(9) Uani 0.5 1 d D U P A -1
C28_18 C 0.2148(16) 0.4579(12) 0.6338(7) 0.156(13) Uani 0.5 1 d D U P A -1
H28A_18 H 0.194542 0.450453 0.654705 0.234 Uiso 0.5 1 calc R U P A -1
H28B_18 H 0.249691 0.445177 0.628760 0.234 Uiso 0.5 1 calc R U P A -1
H28C_18 H 0.228059 0.478631 0.637598 0.234 Uiso 0.5 1 calc R U P A -1
C29_18 C 0.1168(17) 0.4760(10) 0.6133(10) 0.172(14) Uani 0.5 1 d D U P A -1
H29A_18 H 0.098918 0.467854 0.634576 0.258 Uiso 0.5 1 calc R U P A -1
H29B_18 H 0.129784 0.496774 0.617451 0.258 Uiso 0.5 1 calc R U P A -1
H29C_18 H 0.087080 0.475668 0.594572 0.258 Uiso 0.5 1 calc R U P A -1
C30_18 C 0.150(2) 0.4242(7) 0.5995(10) 0.158(13) Uani 0.5 1 d D U P A -1
H30A_18 H 0.130980 0.417769 0.621202 0.237 Uiso 0.5 1 calc R U P A -1
H30B_18 H 0.121142 0.422594 0.580394 0.237 Uiso 0.5 1 calc R U P A -1
H30C_18 H 0.184704 0.411222 0.594650 0.237 Uiso 0.5 1 calc R U P A -1
C31_18 C 0.2481(12) 0.5718(4) 0.4784(8) 0.090(5) Uani 0.5 1 d D U P A -1
C32_18 C 0.1971(9) 0.5646(3) 0.4975(6) 0.092(5) Uani 0.5 1 d D U P A -1
C33_18 C 0.1751(14) 0.5851(4) 0.5217(8) 0.093(6) Uani 0.5 1 d D U P A -1
H33_18 H 0.143511 0.579330 0.536939 0.112 Uiso 0.5 1 calc R U P A -1
C34_18 C 0.1991(12) 0.6139(4) 0.5238(7) 0.095(6) Uani 0.5 1 d D U P A -1
C35_18 C 0.2487(12) 0.6213(4) 0.5037(8) 0.093(6) Uani 0.5 1 d D U P A -1
H35_18 H 0.268821 0.639940 0.507236 0.111 Uiso 0.5 1 calc R U P A -1
C36_18 C 0.2689(7) 0.6015(3) 0.4783(5) 0.091(5) Uani 0.5 1 d D U P A -1
C37_18 C 0.1762(10) 0.6371(4) 0.5489(5) 0.103(7) Uani 0.5 1 d D U P A -1
C38_18 C 0.1202(14) 0.6263(7) 0.5697(9) 0.111(11) Uani 0.5 1 d D U P A -1
H38A_18 H 0.107308 0.642214 0.585596 0.167 Uiso 0.5 1 calc R U P A -1
H38B_18 H 0.087586 0.621612 0.553472 0.167 Uiso 0.5 1 calc R U P A -1
H38C_18 H 0.130518 0.608230 0.583011 0.167 Uiso 0.5 1 calc R U P A -1
C39_18 C 0.1552(18) 0.6650(6) 0.5276(9) 0.116(11) Uani 0.5 1 d D U P A -1
H39A_18 H 0.140074 0.680475 0.543506 0.174 Uiso 0.5 1 calc R U P A -1
H39B_18 H 0.189153 0.673084 0.514364 0.174 Uiso 0.5 1 calc R U P A -1
H39C_18 H 0.123175 0.659041 0.511571 0.174 Uiso 0.5 1 calc R U P A -1
C40_18 C 0.2219(15) 0.6491(9) 0.5763(8) 0.119(11) Uani 0.5 1 d D U P A -1
H40A_18 H 0.202107 0.663956 0.591211 0.179 Uiso 0.5 1 calc R U P A -1
H40B_18 H 0.236327 0.632317 0.590623 0.179 Uiso 0.5 1 calc R U P A -1
H40C_18 H 0.255918 0.658464 0.564400 0.179 Uiso 0.5 1 calc R U P A -1
O1_18 O 0.3883(7) 0.5467(3) 0.4648(5) 0.102(5) Uani 0.5 1 d D U P A -1
O2_18 O 0.4030(7) 0.4882(3) 0.4743(4) 0.085(6) Uani 0.5 1 d D U P A -1
O3_18 O 0.2877(7) 0.4986(4) 0.4801(5) 0.110(6) Uani 0.5 1 d D U P A -1
O4_18 O 0.2731(7) 0.5519(3) 0.4554(5) 0.093(6) Uani 0.5 1 d D U P A -1
S2_18 S 0.5077(6) 0.52704(18) 0.4967(2) 0.092(3) Uani 0.5 1 d D U P A -1
S3_18 S 0.3354(4) 0.4389(2) 0.5096(3) 0.094(3) Uani 0.5 1 d D U P A -1
S4_18 S 0.1654(4) 0.5282(2) 0.4953(3) 0.083(3) Uani 0.5 1 d D U P A -1
S1_19 S 0.3386(5) 0.6416(3) 0.2066(3) 0.096(3) Uani 0.5 1 d D U P A -1
C1_19 C 0.2778(9) 0.6371(4) 0.1775(6) 0.097(5) Uani 0.5 1 d DG U P A -1
C2_19 C 0.2534(10) 0.6631(3) 0.1632(7) 0.103(6) Uani 0.5 1 d DG U P A -1
H2_19 H 0.269571 0.682199 0.169156 0.124 Uiso 0.5 1 calc R U P A -1
C3_19 C 0.2053(11) 0.6612(3) 0.1404(7) 0.111(6) Uani 0.5 1 d DG U P A -1
C4_19 C 0.1816(10) 0.6332(4) 0.1317(6) 0.102(6) Uani 0.5 1 d DG U P A -1
H4_19 H 0.148664 0.631909 0.116080 0.122 Uiso 0.5 1 calc R U P A -1
C5_19 C 0.2060(10) 0.6072(3) 0.1460(7) 0.096(5) Uani 0.5 1 d DG U P A -1
C6_19 C 0.2541(10) 0.6092(3) 0.1688(7) 0.096(5) Uani 0.5 1 d DG U P A -1
C7_19 C 0.1878(7) 0.6905(4) 0.1226(7) 0.129(8) Uani 0.5 1 d D U P A -1
C8_19 C 0.245100 0.706395 0.109100 0.152(13) Uani 0.5 1 d D U P A -1
H8A_19 H 0.233950 0.725263 0.097636 0.228 Uiso 0.5 1 calc R U P A -1
H8B_19 H 0.271876 0.710698 0.128683 0.228 Uiso 0.5 1 calc R U P A -1
H8C_19 H 0.265729 0.693300 0.092461 0.228 Uiso 0.5 1 calc R U P A -1
C9_19 C 0.1560(19) 0.7119(9) 0.1482(11) 0.158(14) Uani 0.5 1 d D U P A -1
H9A_19 H 0.145182 0.730529 0.136214 0.237 Uiso 0.5 1 calc R U P A -1
H9B_19 H 0.119540 0.702187 0.157102 0.237 Uiso 0.5 1 calc R U P A -1
H9C_19 H 0.182969 0.716438 0.167608 0.237 Uiso 0.5 1 calc R U P A -1
C10_19 C 0.1452(17) 0.6855(10) 0.0914(10) 0.146(13) Uani 0.5 1 d D U P A -1
H10A_19 H 0.135383 0.704998 0.080906 0.219 Uiso 0.5 1 calc R U P A -1
H10B_19 H 0.165004 0.672736 0.074156 0.219 Uiso 0.5 1 calc R U P A -1
H10C_19 H 0.108320 0.675786 0.099463 0.219 Uiso 0.5 1 calc R U P A -1
C11_19 C 0.2466(11) 0.5313(6) 0.1157(4) 0.103(6) Uani 0.5 1 d DG U P A -1
C12_19 C 0.2022(11) 0.5519(5) 0.1067(5) 0.103(5) Uani 0.5 1 d DG U P A -1
C13_19 C 0.1832(12) 0.5540(6) 0.0724(5) 0.112(7) Uani 0.5 1 d DG U P A -1
H13_19 H 0.152916 0.568080 0.066166 0.135 Uiso 0.5 1 calc R U P A -1
C14_19 C 0.2086(13) 0.5357(6) 0.0471(4) 0.119(6) Uani 0.5 1 d DG U P A -1
C15_19 C 0.2530(11) 0.5151(6) 0.0561(5) 0.114(7) Uani 0.5 1 d DG U P A -1
H15_19 H 0.270328 0.502579 0.038874 0.137 Uiso 0.5 1 calc R U P A -1
C16_19 C 0.2720(9) 0.5130(5) 0.0904(5) 0.106(5) Uani 0.5 1 d DG U P A -1
C17_19 C 0.1956(14) 0.5405(6) 0.0087(5) 0.126(8) Uani 0.5 1 d D U P A -1
C18_19 C 0.226(2) 0.5160(8) -0.0126(9) 0.117(11) Uani 0.5 1 d D U P A -1
H18A_19 H 0.268846 0.515681 -0.007466 0.175 Uiso 0.5 1 calc R U P A -1
H18B_19 H 0.208098 0.496473 -0.006749 0.175 Uiso 0.5 1 calc R U P A -1
H18C_19 H 0.219775 0.520064 -0.037412 0.175 Uiso 0.5 1 calc R U P A -1
C19_19 C 0.221(2) 0.5698(8) -0.0051(12) 0.151(13) Uani 0.5 1 d D U P A -1
H19A_19 H 0.264730 0.570306 -0.000953 0.226 Uiso 0.5 1 calc R U P A -1
H19B_19 H 0.213607 0.571232 -0.030150 0.226 Uiso 0.5 1 calc R U P A -1
H19C_19 H 0.202260 0.586781 0.006769 0.226 Uiso 0.5 1 calc R U P A -1
C20_19 C 0.1288(16) 0.5415(11) 0.0012(12) 0.139(12) Uani 0.5 1 d D U P A -1
H20A_19 H 0.109874 0.523035 0.009686 0.208 Uiso 0.5 1 calc R U P A -1
H20B_19 H 0.110967 0.558899 0.013048 0.208 Uiso 0.5 1 calc R U P A -1
H20C_19 H 0.122314 0.543351 -0.023870 0.208 Uiso 0.5 1 calc R U P A -1
C21_19 C 0.4168(7) 0.5358(4) 0.1155(4) 0.105(5) Uani 0.5 1 d DG U P A -1
C22_19 C 0.4637(10) 0.5552(5) 0.1073(4) 0.107(5) Uani 0.5 1 d DG U P A -1
C23_19 C 0.4883(10) 0.5550(5) 0.0741(5) 0.111(6) Uani 0.5 1 d DG U P A -1
H23_19 H 0.520336 0.568253 0.068567 0.133 Uiso 0.5 1 calc R U P A -1
C24_19 C 0.4660(8) 0.5354(4) 0.0491(4) 0.117(6) Uani 0.5 1 d DG U P A -1
C25_19 C 0.4191(10) 0.5161(5) 0.0573(5) 0.112(7) Uani 0.5 1 d DG U P A -1
H25_19 H 0.403877 0.502684 0.040151 0.134 Uiso 0.5 1 calc R U P A -1
C26_19 C 0.3945(9) 0.5162(5) 0.0905(5) 0.107(5) Uani 0.5 1 d DG U P A -1
C27_19 C 0.4927(13) 0.5354(6) 0.0125(5) 0.124(7) Uani 0.5 1 d D U P A -1
C28_19 C 0.4422(18) 0.5437(11) -0.0131(9) 0.132(12) Uani 0.5 1 d D U P A -1
H28A_19 H 0.458049 0.543814 -0.036821 0.197 Uiso 0.5 1 calc R U P A -1
H28B_19 H 0.409812 0.528816 -0.011338 0.197 Uiso 0.5 1 calc R U P A -1
H28C_19 H 0.426487 0.563648 -0.007323 0.197 Uiso 0.5 1 calc R U P A -1
C29_19 C 0.5393(19) 0.5603(9) 0.0067(11) 0.129(12) Uani 0.5 1 d D U P A -1
H29A_19 H 0.554703 0.559141 -0.017088 0.194 Uiso 0.5 1 calc R U P A -1
H29B_19 H 0.520382 0.579966 0.010397 0.194 Uiso 0.5 1 calc R U P A -1
H29C_19 H 0.572472 0.557781 0.023169 0.194 Uiso 0.5 1 calc R U P A -1
C30_19 C 0.518(2) 0.5051(7) 0.0002(10) 0.133(13) Uani 0.5 1 d D U P A -1
H30A_19 H 0.533820 0.507278 -0.023392 0.200 Uiso 0.5 1 calc R U P A -1
H30B_19 H 0.549892 0.498662 0.015892 0.200 Uiso 0.5 1 calc R U P A -1
H30C_19 H 0.485596 0.490099 0.000190 0.200 Uiso 0.5 1 calc R U P A -1
C31_19 C 0.4263(10) 0.6105(3) 0.1707(7) 0.100(5) Uani 0.5 1 d DG U P A -1
C32_19 C 0.4753(11) 0.6080(3) 0.1485(7) 0.103(5) Uani 0.5 1 d DG U P A -1
C33_19 C 0.5004(11) 0.6337(4) 0.1339(6) 0.106(6) Uani 0.5 1 d DG U P A -1
H33_19 H 0.533847 0.631981 0.118703 0.127 Uiso 0.5 1 calc R U P A -1
C34_19 C 0.4766(11) 0.6618(3) 0.1415(7) 0.111(6) Uani 0.5 1 d DG U P A -1
C35_19 C 0.4276(11) 0.6643(3) 0.1637(7) 0.106(6) Uani 0.5 1 d DG U P A -1
H35_19 H 0.411355 0.683481 0.168936 0.128 Uiso 0.5 1 calc R U P A -1
C36_19 C 0.4025(9) 0.6386(4) 0.1783(7) 0.101(5) Uani 0.5 1 d DG U P A -1
C37_19 C 0.4952(15) 0.6902(5) 0.1230(7) 0.124(7) Uani 0.5 1 d D U P A -1
C38_19 C 0.548(2) 0.6857(10) 0.0968(12) 0.130(12) Uani 0.5 1 d D U P A -1
H38A_19 H 0.557468 0.704911 0.085817 0.195 Uiso 0.5 1 calc R U P A -1
H38B_19 H 0.583019 0.678051 0.109206 0.195 Uiso 0.5 1 calc R U P A -1
H38C_19 H 0.535605 0.671142 0.079003 0.195 Uiso 0.5 1 calc R U P A -1
C39_19 C 0.520(2) 0.7122(8) 0.1513(11) 0.133(13) Uani 0.5 1 d D U P A -1
H39A_19 H 0.532500 0.731002 0.140200 0.199 Uiso 0.5 1 calc R U P A -1
H39B_19 H 0.488352 0.716390 0.168327 0.199 Uiso 0.5 1 calc R U P A -1
H39C_19 H 0.554344 0.702938 0.162952 0.199 Uiso 0.5 1 calc R U P A -1
C40_19 C 0.445(2) 0.7071(10) 0.1027(13) 0.134(12) Uani 0.5 1 d D U P A -1
H40A_19 H 0.461922 0.725111 0.091752 0.201 Uiso 0.5 1 calc R U P A -1
H40B_19 H 0.428565 0.693828 0.084693 0.201 Uiso 0.5 1 calc R U P A -1
H40C_19 H 0.412930 0.712956 0.118730 0.201 Uiso 0.5 1 calc R U P A -1
O1_19 O 0.2810(9) 0.5835(4) 0.1801(5) 0.094(5) Uani 0.5 1 d D U P A -1
O2_19 O 0.2700(10) 0.5304(5) 0.1483(5) 0.099(7) Uani 0.5 1 d D U P A -1
O3_19 O 0.3895(9) 0.5351(5) 0.1490(5) 0.100(5) Uani 0.5 1 d D U P A -1
O4_19 O 0.3979(9) 0.5854(4) 0.1834(5) 0.093(5) Uani 0.5 1 d D U P A -1
S2_19 S 0.1657(5) 0.5732(2) 0.1399(3) 0.092(3) Uani 0.5 1 d D U P A -1
S3_19 S 0.3359(5) 0.4901(3) 0.0983(4) 0.105(3) Uani 0.5 1 d D U P A -1
S4_19 S 0.5075(10) 0.5722(2) 0.1410(3) 0.105(4) Uani 0.5 1 d D U P A -1
C1_16 C 0.1972(14) 0.4729(7) 0.1712(11) 0.098(7) Uani 0.5 1 d D U P A -1
H1_16 H 0.238090 0.477045 0.166085 0.117 Uiso 0.5 1 calc R U P A -1
C2_16 C 0.1090(12) 0.4780(5) 0.1887(11) 0.096(6) Uani 0.5 1 d D U P A -1
C3_16 C 0.1166(12) 0.4478(5) 0.1810(12) 0.107(6) Uani 0.5 1 d D U P A -1
C4_16 C 0.0792(11) 0.4213(5) 0.1758(12) 0.116(7) Uani 0.5 1 d D U P A -1
C5_16 C 0.0557(11) 0.4936(5) 0.2014(11) 0.098(7) Uani 0.5 1 d D U P A -1
N1_16 N 0.1738(13) 0.4456(6) 0.1660(9) 0.102(7) Uani 0.5 1 d D U P A -1
N2_16 N 0.1621(13) 0.4933(6) 0.1834(9) 0.091(7) Uani 0.5 1 d D U P A -1
O1_16 O 0.1040(13) 0.3979(5) 0.1625(8) 0.117(6) Uani 0.5 1 d D U P A -1
O2_16 O 0.0224(10) 0.4240(7) 0.1799(8) 0.127(11) Uani 0.5 1 d D U P A -1
O3_16 O 0.0088(12) 0.4778(5) 0.2074(8) 0.113(9) Uani 0.5 1 d D U P A -1
O4_16 O 0.0605(13) 0.5212(4) 0.2100(8) 0.107(9) Uani 0.5 1 d D U P A -1
C1_23 C 0.4748(12) 0.4375(6) 0.4352(6) 0.109(8) Uani 0.5 1 d D U P A -1
H1_23 H 0.434706 0.440406 0.442868 0.131 Uiso 0.5 1 calc R U P A -1
C2_23 C 0.5567(8) 0.4169(4) 0.4194(4) 0.107(6) Uani 0.5 1 d D U P A -1
C3_23 C 0.5664(8) 0.4468(4) 0.4179(3) 0.103(7) Uani 0.5 1 d D U P A -1
C4_23 C 0.6163(8) 0.4664(4) 0.4087(4) 0.103(7) Uani 0.5 1 d D U P A -1
C5_23 C 0.5924(7) 0.3900(4) 0.4124(5) 0.115(7) Uani 0.5 1 d D U P A -1
N1_23 N 0.5121(11) 0.4609(5) 0.4284(5) 0.105(7) Uani 0.5 1 d D U P A -1
N2_23 N 0.4975(12) 0.4109(5) 0.4306(5) 0.107(6) Uani 0.5 1 d D U P A -1
O1_23 O 0.6079(11) 0.4948(3) 0.4105(6) 0.107(9) Uani 0.5 1 d D U P A -1
O2_23 O 0.6659(8) 0.4546(5) 0.3991(5) 0.067(6) Uani 0.5 1 d D U P A -1
O3_23 O 0.6464(7) 0.3932(6) 0.4021(6) 0.126(10) Uani 0.5 1 d D U P A -1
O4_23 O 0.5666(7) 0.3645(4) 0.4169(6) 0.116(7) Uani 0.5 1 d D U P A -1
C1_24 C 0.500000 0.9169(5) 0.7543(4) 0.053(4) Uani 1 2 d DS TU P . .
H1_24 H 0.500000 0.935482 0.766455 0.063 Uiso 1 2 calc R U P B .
O1_24 O 0.500000 0.9166(3) 0.7212(3) 0.046(3) Uani 1 2 d DS TU P B .
N1_24 N 0.500000 0.8912(4) 0.7719(3) 0.050(3) Uani 1 2 d DS TU P B .
C2_24 C 0.500000 0.8926(6) 0.8095(4) 0.072(6) Uani 1 2 d DS TU P . .
H2A_24 H 0.500000 0.872188 0.818975 0.108 Uiso 1 2 calc R U P B .
H2B_24 H 0.535925 0.903324 0.817413 0.108 Uiso 0.5 1 calc R U P . .
H2C_24 H 0.464075 0.903324 0.817413 0.108 Uiso 0.5 1 calc R U P . .
C3_24 C 0.500000 0.8614(4) 0.7570(5) 0.063(5) Uani 1 2 d DS TU P . .
H3A_24 H 0.500000 0.846412 0.775600 0.095 Uiso 1 2 calc R U P B .
H3B_24 H 0.464075 0.858830 0.742574 0.095 Uiso 0.5 1 calc R U P . .
H3C_24 H 0.535925 0.858831 0.742574 0.095 Uiso 0.5 1 calc R U P . .
C1_22 C 0.1947(15) 0.4379(6) 0.4366(13) 0.106(8) Uani 0.5 1 d D U P A -1
H1_22 H 0.232864 0.441066 0.446949 0.127 Uiso 0.5 1 calc R U P A -1
C2_22 C 0.1053(13) 0.4468(5) 0.4228(12) 0.111(7) Uani 0.5 1 d D U P A -1
C3_22 C 0.1140(13) 0.4162(4) 0.4201(14) 0.113(7) Uani 0.5 1 d D U P A -1
C4_22 C 0.0786(14) 0.3889(5) 0.4158(14) 0.127(8) Uani 0.5 1 d D U P A -1
C5_22 C 0.0575(13) 0.4658(4) 0.4088(13) 0.111(8) Uani 0.5 1 d D U P A -1
N1_22 N 0.1735(13) 0.4103(5) 0.4313(11) 0.102(7) Uani 0.5 1 d D U P A -1
N2_22 N 0.1615(13) 0.4603(6) 0.4270(11) 0.105(7) Uani 0.5 1 d D U P A -1
O1_22 O 0.1041(15) 0.3637(4) 0.4222(11) 0.135(9) Uani 0.5 1 d D U P A -1
O2_22 O 0.0280(12) 0.3909(7) 0.4002(11) 0.146(12) Uani 0.5 1 d D U P A -1
O3_22 O 0.0102(12) 0.4529(5) 0.3971(7) 0.109(9) Uani 0.5 1 d D U P A -1
O4_22 O 0.0637(13) 0.4942(4) 0.4104(9) 0.118(10) Uani 0.5 1 d D U P A -1
C1_25 C 0.4745(13) 0.4707(7) 0.1706(12) 0.101(8) Uani 0.5 1 d D U P A -1
H1_25 H 0.436206 0.476585 0.162043 0.122 Uiso 0.5 1 calc R U P A -1
C2_25 C 0.5518(12) 0.4453(5) 0.1817(13) 0.111(7) Uani 0.5 1 d D U P A -1
C3_25 C 0.5658(11) 0.4749(5) 0.1891(12) 0.106(7) Uani 0.5 1 d D U P A -1
C4_25 C 0.6181(11) 0.4919(4) 0.2007(10) 0.100(8) Uani 0.5 1 d D U P A -1
C5_25 C 0.5909(12) 0.4198(6) 0.1740(15) 0.121(7) Uani 0.5 1 d D U P A -1
N1_25 N 0.5118(12) 0.4903(5) 0.1847(9) 0.103(7) Uani 0.5 1 d D U P A -1
N2_25 N 0.4929(14) 0.4431(5) 0.1689(9) 0.111(7) Uani 0.5 1 d D U P A -1
O1_25 O 0.6098(12) 0.5196(4) 0.2090(9) 0.112(9) Uani 0.5 1 d D U P A -1
O2_25 O 0.6646(10) 0.4771(5) 0.2103(7) 0.080(7) Uani 0.5 1 d D U P A -1
O3_25 O 0.6473(11) 0.4228(7) 0.1788(12) 0.137(11) Uani 0.5 1 d D U P A -1
O4_25 O 0.5666(15) 0.3960(5) 0.1616(11) 0.122(7) Uani 0.5 1 d D U P A -1
C1_21 C 0.3353(16) 0.4083(13) 0.1405(9) 0.124(9) Uani 0.5 1 d D U P A -1
H1_21 H 0.335346 0.417684 0.118292 0.149 Uiso 0.5 1 calc R U P A -1
C2_21 C 0.3659(10) 0.3944(12) 0.1904(7) 0.124(7) Uani 0.5 1 d D U P A -1
C3_21 C 0.3048(10) 0.3968(12) 0.1925(7) 0.127(7) Uani 0.5 1 d D U P A -1
C4_21 C 0.2554(11) 0.3872(12) 0.2150(6) 0.127(8) Uani 0.5 1 d D U P A -1
C5_21 C 0.4143(10) 0.3883(11) 0.2149(6) 0.122(7) Uani 0.5 1 d D U P A -1
N1_21 N 0.2846(14) 0.4022(10) 0.1575(7) 0.125(8) Uani 0.5 1 d D U P A -1
N2_21 N 0.3841(14) 0.4006(10) 0.1560(7) 0.124(8) Uani 0.5 1 d D U P A -1
O1_21 O 0.2020(10) 0.3888(8) 0.2026(7) 0.125(9) Uani 0.5 1 d D U P A -1
O2_21 O 0.2668(14) 0.3823(9) 0.2471(6) 0.131(9) Uani 0.5 1 d D U P A -1
O3_21 O 0.4004(13) 0.3811(7) 0.2460(5) 0.116(8) Uani 0.5 1 d D U P A -1
O4_21 O 0.4680(9) 0.3875(8) 0.2031(7) 0.125(9) Uani 0.5 1 d D U P A -1
C1_26 C 0.3385(15) 0.3685(12) 0.4437(8) 0.115(8) Uani 0.5 1 d D U P A -1
H1_26 H 0.339296 0.367552 0.468345 0.138 Uiso 0.5 1 calc R U P A -1
C2_26 C 0.3071(10) 0.3725(12) 0.3918(6) 0.116(7) Uani 0.5 1 d D U P A -1
C3_26 C 0.3681(10) 0.3724(11) 0.3895(6) 0.111(7) Uani 0.5 1 d D U P A -1
C4_26 C 0.4178(10) 0.3754(11) 0.3650(5) 0.114(7) Uani 0.5 1 d D U P A -1
C5_26 C 0.2589(10) 0.3724(13) 0.3661(6) 0.125(7) Uani 0.5 1 d D U P A -1
N1_26 N 0.3881(13) 0.3691(9) 0.4248(7) 0.115(8) Uani 0.5 1 d D U P A -1
N2_26 N 0.2887(13) 0.3692(9) 0.4264(7) 0.115(8) Uani 0.5 1 d D U P A -1
O1_26 O 0.4713(9) 0.3735(8) 0.3772(6) 0.116(8) Uani 0.5 1 d D U P A -1
O2_26 O 0.4064(12) 0.3738(8) 0.3325(5) 0.114(8) Uani 0.5 1 d D U P A -1
O3_26 O 0.2728(13) 0.3775(9) 0.3345(6) 0.132(9) Uani 0.5 1 d D U P A -1
O4_26 O 0.2050(10) 0.3689(9) 0.3769(7) 0.128(9) Uani 0.5 1 d D U P A -1
C1_41 C 0.5179(8) 1.0139(3) 0.4534(4) 0.042(5) Uani 0.5 1 d D U P C -1
H1_41 H 0.562204 1.016517 0.450382 0.051 Uiso 0.5 1 calc R U P C -1
C2_41 C 0.4892(15) 1.0444(3) 0.4449(6) 0.052(9) Uani 0.5 1 d D U P C -1
H2A_41 H 0.501855 1.059312 0.462095 0.078 Uiso 0.5 1 calc R U P C -1
H2B_41 H 0.501978 1.050882 0.421673 0.078 Uiso 0.5 1 calc R U P C -1
H2C_41 H 0.445355 1.042456 0.445346 0.078 Uiso 0.5 1 calc R U P C -1
C3_41 C 0.508(2) 1.0019(5) 0.4902(3) 0.048(9) Uani 0.5 1 d D U P C -1
H3A_41 H 0.521201 1.017175 0.507078 0.072 Uiso 0.5 1 calc R U P C -1
H3B_41 H 0.465887 0.997319 0.493741 0.072 Uiso 0.5 1 calc R U P C -1
H3C_41 H 0.532327 0.983620 0.493502 0.072 Uiso 0.5 1 calc R U P C -1
O1_41 O 0.500000 0.9924(3) 0.4288(3) 0.041(3) Uani 1 2 d DS TU P . .
C1_27 C 0.4878(19) 0.3283(6) 0.1513(9) 0.145(9) Uani 0.5 1 d D U P A -1
H1_27 H 0.447471 0.318842 0.154677 0.174 Uiso 0.5 1 calc R U P A -1
C2_27 C 0.516(3) 0.3311(11) 0.1875(10) 0.174(15) Uani 0.5 1 d D U P A -1
H2A_27 H 0.523347 0.310918 0.196991 0.261 Uiso 0.5 1 calc R U P A -1
H2B_27 H 0.554293 0.341910 0.185769 0.261 Uiso 0.5 1 calc R U P A -1
H2C_27 H 0.488836 0.342063 0.202915 0.261 Uiso 0.5 1 calc R U P A -1
C3_27 C 0.521(3) 0.3090(9) 0.1244(13) 0.176(16) Uani 0.5 1 d D U P A -1
H3A_27 H 0.528223 0.288932 0.134126 0.264 Uiso 0.5 1 calc R U P A -1
H3B_27 H 0.496380 0.307186 0.103394 0.264 Uiso 0.5 1 calc R U P A -1
H3C_27 H 0.559353 0.318453 0.118605 0.264 Uiso 0.5 1 calc R U P A -1
O1_27 O 0.4772(16) 0.3571(6) 0.1375(9) 0.135(7) Uani 0.5 1 d D U P A -1
C1_28 C 0.5030(19) 0.4187(8) 0.0819(10) 0.170(9) Uani 0.5 1 d D U P A -1
H1_28 H 0.536386 0.432917 0.087491 0.204 Uiso 0.5 1 calc R U P A -1
C2_28 C 0.532(3) 0.3919(12) 0.0629(13) 0.189(16) Uani 0.5 1 d D U P A -1
H2A_28 H 0.547882 0.398718 0.040546 0.284 Uiso 0.5 1 calc R U P A -1
H2B_28 H 0.564078 0.383577 0.077082 0.284 Uiso 0.5 1 calc R U P A -1
H2C_28 H 0.501137 0.376424 0.058810 0.284 Uiso 0.5 1 calc R U P A -1
C3_28 C 0.455(3) 0.4371(13) 0.0626(13) 0.181(15) Uani 0.5 1 d D U P A -1
H3A_28 H 0.471329 0.443949 0.040302 0.271 Uiso 0.5 1 calc R U P A -1
H3B_28 H 0.419605 0.424610 0.058568 0.271 Uiso 0.5 1 calc R U P A -1
H3C_28 H 0.443888 0.454627 0.076694 0.271 Uiso 0.5 1 calc R U P A -1
O1_28 O 0.4796(18) 0.4090(8) 0.1140(8) 0.148(8) Uani 0.5 1 d D U P A -1
C1_29 C 0.5244(17) 0.3480(7) 0.5071(8) 0.149(9) Uani 0.5 1 d D U P A -1
H1_29 H 0.482500 0.347041 0.516383 0.178 Uiso 0.5 1 calc R U P A -1
C2_29 C 0.547(3) 0.3153(6) 0.5053(14) 0.174(14) Uani 0.5 1 d D U P A -1
H2A_29 H 0.550057 0.307107 0.528842 0.261 Uiso 0.5 1 calc R U P A -1
H2B_29 H 0.518604 0.303244 0.491726 0.261 Uiso 0.5 1 calc R U P A -1
H2C_29 H 0.586473 0.314871 0.494139 0.261 Uiso 0.5 1 calc R U P A -1
C3_29 C 0.558(3) 0.3702(10) 0.5306(9) 0.140(13) Uani 0.5 1 d D U P A -1
H3A_29 H 0.561341 0.361841 0.554067 0.209 Uiso 0.5 1 calc R U P A -1
H3B_29 H 0.598726 0.373498 0.521213 0.209 Uiso 0.5 1 calc R U P A -1
H3C_29 H 0.536626 0.389327 0.531358 0.209 Uiso 0.5 1 calc R U P A -1
O1_29 O 0.5200(17) 0.3598(6) 0.4735(8) 0.135(7) Uani 0.5 1 d D U P A -1
C1_30 C 0.4769(15) 0.3052(8) 0.3948(8) 0.142(9) Uani 0.5 1 d D U P A -1
H1_30 H 0.476872 0.319744 0.374990 0.171 Uiso 0.5 1 calc R U P A -1
C2_30 C 0.5326(17) 0.2853(10) 0.3901(15) 0.145(14) Uani 0.5 1 d D U P A -1
H2A_30 H 0.528314 0.273300 0.368934 0.217 Uiso 0.5 1 calc R U P A -1
H2B_30 H 0.568409 0.298044 0.388252 0.217 Uiso 0.5 1 calc R U P A -1
H2C_30 H 0.536738 0.271915 0.410196 0.217 Uiso 0.5 1 calc R U P A -1
C3_30 C 0.4152(15) 0.2899(12) 0.3947(18) 0.169(15) Uani 0.5 1 d D U P A -1
H3A_30 H 0.410891 0.277867 0.373480 0.254 Uiso 0.5 1 calc R U P A -1
H3B_30 H 0.411597 0.276815 0.415039 0.254 Uiso 0.5 1 calc R U P A -1
H3C_30 H 0.383625 0.305252 0.395360 0.254 Uiso 0.5 1 calc R U P A -1
O1_30 O 0.4830(17) 0.3225(6) 0.4252(8) 0.129(7) Uani 0.5 1 d D U P A -1
C1_31 C 0.1984(19) 0.3304(7) 0.1533(9) 0.151(9) Uani 0.5 1 d D U P A -1
H1_31 H 0.236538 0.320954 0.145018 0.181 Uiso 0.5 1 calc R U P A -1
C2_31 C 0.206(3) 0.3349(12) 0.1927(9) 0.180(15) Uani 0.5 1 d D U P A -1
H2A_31 H 0.208329 0.315188 0.204059 0.270 Uiso 0.5 1 calc R U P A -1
H2B_31 H 0.242953 0.346155 0.197188 0.270 Uiso 0.5 1 calc R U P A -1
H2C_31 H 0.171546 0.346040 0.201801 0.270 Uiso 0.5 1 calc R U P A -1
C3_31 C 0.147(3) 0.3101(10) 0.1405(14) 0.167(14) Uani 0.5 1 d D U P A -1
H3A_31 H 0.150080 0.290490 0.152133 0.251 Uiso 0.5 1 calc R U P A -1
H3B_31 H 0.108703 0.319406 0.145862 0.251 Uiso 0.5 1 calc R U P A -1
H3C_31 H 0.151008 0.307239 0.115336 0.251 Uiso 0.5 1 calc R U P A -1
O1_31 O 0.195(2) 0.3585(7) 0.1368(8) 0.136(7) Uani 0.5 1 d D U P A -1
C1_32 C 0.1827(18) 0.4236(7) 0.0699(7) 0.140(7) Uani 0.5 1 d D U P A -1
H1_32 H 0.222352 0.424322 0.057840 0.168 Uiso 0.5 1 calc R U P A -1
C2_32 C 0.143(3) 0.4016(10) 0.0496(10) 0.140(7) Uani 0.5 1 d D U P A -1
H2A_32 H 0.135394 0.409564 0.026248 0.210 Uiso 0.5 1 calc R U P A -1
H2B_32 H 0.162625 0.382063 0.047947 0.210 Uiso 0.5 1 calc R U P A -1
H2C_32 H 0.104180 0.399249 0.061752 0.210 Uiso 0.5 1 calc R U P A -1
C3_32 C 0.160(3) 0.4561(7) 0.0730(13) 0.140(7) Uani 0.5 1 d D U P A -1
H3A_32 H 0.152677 0.464281 0.049765 0.210 Uiso 0.5 1 calc R U P A -1
H3B_32 H 0.122365 0.456354 0.086333 0.210 Uiso 0.5 1 calc R U P A -1
H3C_32 H 0.190062 0.468354 0.084959 0.210 Uiso 0.5 1 calc R U P A -1
O1_32 O 0.1928(19) 0.4121(7) 0.1036(7) 0.134(6) Uani 0.5 1 d D U P A -1
C1_33 C 0.2139(18) 0.3769(7) 0.5091(10) 0.148(9) Uani 0.5 1 d D U P A -1
H1_33 H 0.235860 0.395065 0.500702 0.178 Uiso 0.5 1 calc R U P A -1
C2_33 C 0.157(3) 0.3883(14) 0.5274(14) 0.175(15) Uani 0.5 1 d D U P A -1
H2A_33 H 0.168412 0.399818 0.548064 0.263 Uiso 0.5 1 calc R U P A -1
H2B_33 H 0.134418 0.401224 0.511469 0.263 Uiso 0.5 1 calc R U P A -1
H2C_33 H 0.132143 0.371144 0.534254 0.263 Uiso 0.5 1 calc R U P A -1
C3_33 C 0.259(2) 0.3588(12) 0.5310(13) 0.155(14) Uani 0.5 1 d D U P A -1
H3A_33 H 0.269698 0.370388 0.551730 0.233 Uiso 0.5 1 calc R U P A -1
H3B_33 H 0.240339 0.339731 0.538109 0.233 Uiso 0.5 1 calc R U P A -1
H3C_33 H 0.294826 0.354707 0.517247 0.233 Uiso 0.5 1 calc R U P A -1
O1_33 O 0.1981(19) 0.3603(8) 0.4794(9) 0.140(7) Uani 0.5 1 d D U P A -1
C1_34 C 0.2510(18) 0.3072(9) 0.4167(10) 0.167(10) Uani 0.5 1 d D U P A -1
H1_34 H 0.274249 0.319977 0.400120 0.201 Uiso 0.5 1 calc R U P A -1
C2_34 C 0.292(2) 0.3013(13) 0.4479(16) 0.178(15) Uani 0.5 1 d D U P A -1
H2A_34 H 0.326908 0.289273 0.440363 0.266 Uiso 0.5 1 calc R U P A -1
H2B_34 H 0.306372 0.320466 0.457356 0.266 Uiso 0.5 1 calc R U P A -1
H2C_34 H 0.270134 0.290267 0.465821 0.266 Uiso 0.5 1 calc R U P A -1
C3_34 C 0.229(3) 0.2799(11) 0.3959(15) 0.181(15) Uani 0.5 1 d D U P A -1
H3A_34 H 0.263310 0.267840 0.388358 0.271 Uiso 0.5 1 calc R U P A -1
H3B_34 H 0.202547 0.267555 0.410546 0.271 Uiso 0.5 1 calc R U P A -1
H3C_34 H 0.206427 0.286787 0.375474 0.271 Uiso 0.5 1 calc R U P A -1
O1_34 O 0.2014(19) 0.3243(8) 0.4274(11) 0.151(7) Uani 0.5 1 d D U P A -1
C1_35 C 0.3477(16) 0.5117(7) 0.2279(7) 0.114(8) Uani 0.5 1 d D U P A -1
H1_35 H 0.314776 0.497578 0.221256 0.136 Uiso 0.5 1 calc R U P A -1
C2_35 C 0.405(2) 0.4984(12) 0.2122(12) 0.139(13) Uani 0.5 1 d D U P A -1
H2A_35 H 0.414545 0.479363 0.223846 0.209 Uiso 0.5 1 calc R U P A -1
H2B_35 H 0.399000 0.494767 0.187362 0.209 Uiso 0.5 1 calc R U P A -1
H2C_35 H 0.438398 0.512519 0.215438 0.209 Uiso 0.5 1 calc R U P A -1
C3_35 C 0.343(2) 0.5153(11) 0.2674(7) 0.126(12) Uani 0.5 1 d D U P A -1
H3A_35 H 0.352468 0.496100 0.278662 0.188 Uiso 0.5 1 calc R U P A -1
H3B_35 H 0.370818 0.530772 0.275308 0.188 Uiso 0.5 1 calc R U P A -1
H3C_35 H 0.301651 0.521150 0.273528 0.188 Uiso 0.5 1 calc R U P A -1
O1_35 O 0.3339(14) 0.5389(6) 0.2115(7) 0.098(6) Uani 0.5 1 d D U P A -1

loop_
_atom_site_aniso_label
_atom_site_aniso_U_11
_atom_site_aniso_U_22
_atom_site_aniso_U_33
_atom_site_aniso_U_23
_atom_site_aniso_U_13
_atom_site_aniso_U_12
Ag1 0.0493(8) 0.0673(10) 0.0363(8) -0.0072(8) 0.000 0.000
Ag2 0.0487(8) 0.0621(10) 0.0416(8) 0.0021(7) 0.000 0.000
Ag3 0.0422(8) 0.0732(11) 0.0300(7) -0.0080(7) 0.000 0.000
Ag4 0.0415(8) 0.0693(10) 0.0353(8) 0.0061(7) 0.000 0.000
Ag5 0.0475(6) 0.0785(9) 0.0312(5) 0.0054(6) 0.0006(5) 0.0050(5)
Ag6 0.0481(6) 0.0861(9) 0.0285(5) -0.0076(6) 0.0003(4) 0.0059(5)
O1 0.039(6) 0.069(8) 0.020(6) -0.009(5) 0.000 0.000
O2 0.032(6) 0.057(7) 0.030(6) -0.001(5) 0.000 0.000
O3 0.18(3) 0.17(3) 0.15(3) 0.01(2) 0.000 0.000
Ti1 0.0371(12) 0.0652(17) 0.0252(12) -0.0017(11) 0.0005(10) -0.0005(12)
Ti2 0.0342(17) 0.071(2) 0.0243(16) 0.0008(16) 0.000 0.000
Ti3 0.0376(18) 0.077(3) 0.0185(15) 0.0005(16) 0.000 0.000
Ti4 0.091(2) 0.072(2) 0.074(2) -0.0011(19) -0.003(2) 0.0115(19)
Ti5 0.085(2) 0.081(2) 0.059(2) -0.0114(18) 0.0125(17) 0.0047(19)
Na2 0.112(9) 0.106(9) 0.038(5) -0.001(5) 0.000 0.000
Na1_14 0.18(2) 0.21(3) 0.050(10) -0.009(13) -0.005(11) 0.015(19)
Ag1_14 0.094(2) 0.085(2) 0.0713(18) -0.0141(16) 0.0020(15) -0.0055(16)
Ag2_14 0.098(2) 0.082(2) 0.0770(19) 0.0083(16) 0.0066(16) -0.0042(16)
Ag3_14 0.098(2) 0.089(2) 0.0747(19) -0.0120(17) 0.0015(16) -0.0018(16)
Ag4_14 0.103(2) 0.077(2) 0.0730(19) 0.0007(15) 0.0033(16) -0.0054(15)
Ag5_14 0.114(2) 0.086(2) 0.0640(17) -0.0055(15) 0.0070(17) -0.0078(18)
Ag6_14 0.120(3) 0.0751(19) 0.0669(17) 0.0014(14) 0.0070(17) -0.0094(17)
Ag7_14 0.156(3) 0.0772(15) 0.0768(17) -0.0060(14) 0.065(3) -0.009(5)
Ag8_14 0.161(3) 0.0693(14) 0.0779(17) 0.0042(13) 0.063(4) 0.005(5)
O6_14 0.107(10) 0.072(9) 0.058(9) 0.004(8) 0.000(8) -0.001(9)
O11_14 0.122(13) 0.106(13) 0.082(12) -0.006(12) 0.009(12) -0.017(12)
O5_14 0.099(9) 0.066(9) 0.037(8) 0.002(7) -0.001(8) 0.002(8)
O1_14 0.11(2) 0.082(18) 0.076(17) -0.018(14) 0.035(15) -0.028(15)
O3_14 0.12(2) 0.17(2) 0.061(15) 0.025(16) 0.033(15) -0.010(18)
Ti1_14 0.096(4) 0.068(4) 0.054(3) 0.001(3) 0.002(3) -0.003(3)
Ti2_14 0.092(4) 0.070(4) 0.051(3) -0.003(3) 0.002(3) 0.001(3)
Ti3_14 0.109(5) 0.093(5) 0.063(4) 0.000(4) 0.002(4) -0.008(4)
Ti4_14 0.107(5) 0.082(5) 0.066(4) 0.001(4) 0.014(4) -0.008(4)
Ti5_14 0.191(9) 0.085(5) 0.087(5) -0.018(4) -0.001(6) -0.009(6)
Ti6_14 0.142(12) 0.103(6) 0.119(6) -0.019(5) 0.026(6) 0.011(5)
Ti7_14 0.151(12) 0.072(4) 0.120(6) 0.006(4) -0.007(5) -0.001(5)
Ti8_14 0.170(10) 0.081(5) 0.142(8) 0.008(6) -0.007(7) -0.005(6)
S1_1 0.051(2) 0.064(2) 0.050(2) 0.0021(18) 0.0020(17) -0.0054(18)
C1_1 0.062(7) 0.060(6) 0.055(6) -0.001(5) 0.000(6) -0.005(6)
C2_1 0.092(9) 0.061(7) 0.082(8) -0.011(6) -0.003(8) -0.005(7)
C3_1 0.118(9) 0.065(7) 0.088(8) -0.010(6) -0.004(8) -0.007(7)
C4_1 0.087(9) 0.068(7) 0.071(8) -0.011(6) -0.005(8) -0.007(7)
C5_1 0.060(7) 0.067(6) 0.048(6) -0.005(5) 0.004(6) -0.004(6)
C6_1 0.044(6) 0.064(6) 0.044(5) -0.007(5) -0.002(5) -0.006(5)
C7_1 0.177(14) 0.068(8) 0.129(12) -0.017(8) -0.005(11) -0.015(10)
C8_1 0.21(2) 0.090(15) 0.149(17) -0.005(13) -0.022(17) -0.021(17)
C9_1 0.25(2) 0.101(16) 0.21(2) -0.031(17) 0.05(2) 0.010(18)
C10_1 0.22(2) 0.07(2) 0.17(3) -0.01(2) -0.05(2) -0.03(2)
C11_1 0.041(5) 0.069(6) 0.026(5) 0.003(5) 0.004(5) -0.004(4)
C12_1 0.046(5) 0.073(6) 0.028(5) -0.005(5) 0.002(5) -0.002(5)
C13_1 0.055(6) 0.080(7) 0.038(6) -0.003(6) -0.008(5) -0.009(6)
C14_1 0.053(6) 0.088(7) 0.038(6) 0.003(6) -0.005(5) -0.001(5)
C15_1 0.051(6) 0.085(7) 0.030(6) -0.003(6) -0.011(5) 0.002(6)
C16_1 0.045(5) 0.072(6) 0.022(5) -0.005(5) -0.001(4) -0.005(5)
C17_1 0.063(7) 0.101(9) 0.062(8) 0.006(7) -0.032(6) -0.011(7)
C18_1 0.056(10) 0.154(17) 0.116(14) 0.021(13) -0.006(9) -0.009(11)
C19_1 0.097(14) 0.143(16) 0.095(12) -0.023(12) -0.028(11) 0.009(13)
C20_1 0.090(13) 0.114(12) 0.130(16) 0.024(11) -0.068(13) 0.003(10)
C21_1 0.034(5) 0.071(6) 0.022(4) 0.001(4) -0.009(4) -0.004(5)
C22_1 0.039(6) 0.071(6) 0.025(5) -0.001(5) 0.003(5) -0.007(5)
C23_1 0.044(6) 0.074(6) 0.035(6) 0.001(5) 0.008(5) 0.003(6)
C24_1 0.057(6) 0.070(6) 0.029(5) -0.008(5) -0.006(5) 0.005(6)
C25_1 0.056(7) 0.078(7) 0.022(5) -0.001(5) 0.005(5) 0.000(6)
C26_1 0.042(6) 0.068(6) 0.012(4) 0.000(4) -0.003(4) -0.004(5)
C27_1 0.085(8) 0.076(7) 0.047(7) -0.008(6) 0.005(7) 0.014(7)
C28_1 0.169(18) 0.078(11) 0.056(10) 0.002(9) -0.004(11) 0.011(12)
C29_1 0.094(11) 0.101(14) 0.137(17) -0.028(13) 0.015(11) 0.020(10)
C30_1 0.116(13) 0.061(10) 0.063(9) -0.004(8) -0.013(9) 0.008(10)
C31_1 0.039(5) 0.067(6) 0.027(5) 0.001(5) -0.008(4) 0.003(5)
C32_1 0.040(5) 0.072(6) 0.026(5) -0.008(5) -0.003(4) -0.003(5)
C33_1 0.041(6) 0.073(7) 0.036(6) -0.005(6) -0.001(5) 0.003(5)
C34_1 0.051(6) 0.080(6) 0.035(6) -0.003(6) 0.004(5) -0.005(5)
C35_1 0.055(6) 0.074(7) 0.037(6) 0.002(6) 0.003(5) -0.002(6)
C36_1 0.049(6) 0.064(6) 0.038(6) 0.005(5) -0.002(5) 0.006(5)
C37_1 0.056(7) 0.115(9) 0.057(7) 0.000(7) 0.021(6) -0.010(6)
C38_1 0.057(10) 0.152(16) 0.124(16) 0.045(14) 0.022(10) -0.005(10)
C39_1 0.075(12) 0.171(18) 0.065(9) -0.001(11) 0.031(9) -0.008(12)
C40_1 0.082(13) 0.138(13) 0.125(16) -0.023(13) 0.033(13) -0.026(11)
O1_1 0.046(5) 0.068(5) 0.035(4) -0.002(4) -0.005(4) -0.003(4)
O2_1 0.040(4) 0.060(5) 0.025(4) -0.005(4) 0.007(3) 0.000(4)
O3_1 0.027(4) 0.069(5) 0.021(4) 0.003(4) -0.002(3) -0.001(4)
O4_1 0.042(4) 0.062(5) 0.033(4) 0.002(4) -0.001(4) 0.006(4)
S2_1 0.055(2) 0.066(2) 0.0405(19) -0.0085(17) -0.0014(16) -0.0036(18)
S3_1 0.0443(18) 0.069(2) 0.0211(15) 0.0003(14) -0.0021(13) 0.0013(16)
S4_1 0.0433(18) 0.066(2) 0.0231(15) -0.0023(16) 0.0018(14) 0.0032(16)
O1_2 0.035(4) 0.073(5) 0.020(4) -0.004(4) -0.002(3) 0.003(4)
O2_2 0.040(5) 0.076(6) 0.021(4) -0.003(4) 0.002(3) 0.005(4)
C1_2 0.045(6) 0.079(7) 0.016(5) 0.002(5) -0.009(5) -0.004(6)
C2_2 0.051(6) 0.077(7) 0.027(5) 0.007(5) -0.009(5) -0.001(6)
C3_2 0.063(8) 0.080(8) 0.047(7) 0.013(7) -0.007(6) 0.003(7)
C4_2 0.070(7) 0.084(8) 0.047(7) 0.018(6) 0.004(6) -0.006(7)
C5_2 0.052(7) 0.087(8) 0.043(7) 0.010(7) -0.001(6) -0.012(7)
C6_2 0.048(6) 0.088(7) 0.026(5) 0.005(5) -0.002(5) -0.003(6)
C7_2 0.098(10) 0.087(10) 0.085(10) 0.028(8) 0.015(8) -0.020(9)
C8_2 0.126(17) 0.106(16) 0.135(19) 0.035(15) -0.006(16) -0.023(14)
C9_2 0.104(15) 0.112(15) 0.135(18) 0.068(14) 0.004(14) -0.014(13)
C10_2 0.108(15) 0.105(15) 0.115(16) 0.032(13) 0.030(13) -0.045(13)
C11_2 0.043(6) 0.076(7) 0.034(6) 0.003(5) 0.000(5) 0.007(6)
C12_2 0.042(6) 0.090(7) 0.028(5) 0.004(6) 0.004(5) -0.001(6)
C13_2 0.041(6) 0.090(8) 0.025(6) 0.009(6) 0.006(5) 0.009(6)
C14_2 0.052(7) 0.101(8) 0.032(6) 0.006(6) 0.006(5) 0.012(6)
C15_2 0.046(7) 0.095(8) 0.031(6) -0.003(6) 0.002(5) 0.013(7)
C16_2 0.038(6) 0.083(7) 0.032(5) -0.002(5) -0.002(5) 0.004(6)
C17_2 0.070(8) 0.118(10) 0.033(7) 0.007(7) 0.007(6) 0.007(8)
C18_2 0.114(15) 0.136(17) 0.045(10) 0.015(10) 0.007(10) 0.004(13)
C19_2 0.125(17) 0.149(19) 0.076(13) 0.005(13) 0.021(13) -0.005(16)
C20_2 0.082(12) 0.177(19) 0.045(9) 0.017(11) 0.033(9) 0.038(13)
S1_2 0.057(3) 0.074(4) 0.038(3) 0.002(3) 0.000 0.000
S2_2 0.0418(19) 0.102(3) 0.0316(18) 0.002(2) 0.0048(15) -0.004(2)
S3_2 0.050(3) 0.088(4) 0.030(3) -0.005(3) 0.000 0.000
C1_3 0.035(3) 0.065(4) 0.032(3) 0.003(3) 0.001(3) 0.006(3)
C2_3 0.035(3) 0.065(4) 0.032(3) 0.003(3) 0.001(3) 0.006(3)
C3_3 0.035(3) 0.065(4) 0.032(3) 0.003(3) 0.001(3) 0.006(3)
C4_3 0.045(6) 0.078(6) 0.030(5) 0.010(5) 0.000(5) 0.009(5)
C5_3 0.043(6) 0.073(7) 0.033(6) 0.013(5) -0.004(5) 0.002(5)
C6_3 0.036(5) 0.070(6) 0.029(5) 0.004(5) 0.001(5) 0.006(5)
C7_3 0.049(6) 0.099(8) 0.029(6) 0.016(6) -0.006(5) 0.000(6)
C8_3 0.063(10) 0.146(15) 0.075(11) 0.047(11) -0.036(9) -0.025(10)
C9_3 0.083(11) 0.151(15) 0.030(8) 0.011(9) 0.007(8) 0.006(11)
C10_3 0.063(9) 0.102(11) 0.025(7) 0.017(7) -0.008(6) 0.007(8)
C11_3 0.037(6) 0.072(7) 0.022(5) 0.003(5) 0.001(5) -0.009(5)
C12_3 0.048(6) 0.077(7) 0.028(5) -0.001(5) -0.006(5) -0.005(6)
C13_3 0.059(7) 0.075(8) 0.049(7) -0.007(7) -0.018(6) 0.002(7)
C14_3 0.079(8) 0.077(8) 0.058(7) -0.016(7) -0.020(7) 0.001(7)
C15_3 0.064(8) 0.070(8) 0.043(7) -0.012(6) -0.014(6) -0.003(7)
C16_3 0.050(6) 0.071(7) 0.032(6) -0.002(5) -0.001(5) -0.005(6)
C17_3 0.113(11) 0.101(10) 0.088(10) -0.025(9) -0.056(9) 0.002(9)
C18_3 0.19(2) 0.124(17) 0.118(17) -0.060(14) -0.077(16) 0.032(17)
C19_3 0.133(18) 0.125(17) 0.116(16) -0.058(14) -0.066(15) 0.017(14)
C20_3 0.18(2) 0.133(19) 0.15(2) -0.024(17) -0.050(19) -0.030(18)
O1_3 0.037(4) 0.067(5) 0.026(4) 0.006(4) 0.003(3) 0.005(4)
O2_3 0.038(4) 0.070(5) 0.019(4) 0.005(4) 0.004(3) 0.004(4)
S1_3 0.048(3) 0.069(4) 0.046(3) 0.006(3) 0.000 0.000
S2_3 0.0405(18) 0.085(3) 0.0332(18) 0.0032(18) -0.0020(15) 0.0009(18)
S3_3 0.050(3) 0.073(3) 0.027(2) 0.005(2) 0.000 0.000
C1_4 0.056(7) 0.088(9) 0.038(6) -0.003(7) 0.000(6) 0.012(7)
C2_4 0.056(6) 0.087(8) 0.025(5) 0.002(6) -0.004(5) 0.014(6)
C3_4 0.064(7) 0.087(8) 0.039(6) -0.005(6) -0.008(6) 0.017(7)
C4_4 0.075(8) 0.095(9) 0.065(8) -0.013(8) -0.011(7) 0.026(8)
C5_4 0.053(8) 0.096(9) 0.032(6) 0.001(7) -0.005(6) 0.002(8)
N1_4 0.056(6) 0.092(8) 0.037(6) 0.002(6) 0.001(5) 0.005(6)
N2_4 0.052(6) 0.091(8) 0.021(5) 0.003(5) -0.004(5) 0.009(6)
O1_4 0.080(8) 0.091(8) 0.082(8) -0.010(7) -0.006(7) 0.023(7)
O2_4 0.084(9) 0.090(9) 0.095(10) -0.023(8) 0.014(8) 0.024(7)
O3_4 0.045(6) 0.120(10) 0.063(7) -0.003(7) 0.003(6) 0.011(6)
O4_4 0.052(6) 0.123(10) 0.037(6) 0.016(6) 0.005(5) 0.005(7)
C1_5 0.063(8) 0.080(9) 0.046(7) 0.005(7) 0.006(7) 0.007(7)
C2_5 0.059(7) 0.096(8) 0.040(6) -0.004(6) -0.003(6) 0.012(7)
C3_5 0.068(7) 0.090(8) 0.050(7) -0.006(7) -0.001(6) 0.014(7)
C4_5 0.076(8) 0.095(9) 0.075(8) -0.004(8) 0.004(8) 0.014(8)
C5_5 0.057(8) 0.122(11) 0.046(8) -0.006(8) 0.005(7) 0.008(8)
N1_5 0.069(7) 0.084(8) 0.047(6) -0.003(6) 0.009(6) 0.006(6)
N2_5 0.051(6) 0.085(8) 0.034(6) -0.017(5) -0.003(5) 0.011(6)
O1_5 0.079(8) 0.074(7) 0.080(8) -0.012(6) 0.008(6) 0.018(6)
O2_5 0.092(9) 0.104(10) 0.102(11) -0.020(9) -0.020(9) 0.022(8)
O3_5 0.053(7) 0.136(13) 0.095(10) -0.019(9) -0.016(7) 0.026(8)
O4_5 0.053(6) 0.111(10) 0.045(6) -0.012(6) -0.001(5) -0.009(6)
O1_6 0.083(8) 0.078(7) 0.067(7) -0.006(6) -0.003(6) 0.002(6)
C1_6 0.098(9) 0.083(8) 0.061(7) -0.004(7) -0.003(7) -0.008(8)
C2_6 0.102(9) 0.070(8) 0.050(7) -0.009(7) 0.001(7) -0.005(7)
C3_6 0.093(13) 0.064(11) 0.060(12) -0.017(10) 0.000 0.000
N1_6 0.093(9) 0.068(7) 0.053(7) -0.009(6) 0.001(6) -0.002(7)
O2_6 0.104(9) 0.113(9) 0.061(7) 0.000(7) 0.005(7) -0.011(8)
C1_7 0.117(15) 0.067(12) 0.064(13) 0.007(11) 0.000 0.000
C2_7 0.111(10) 0.062(8) 0.071(8) 0.000(7) -0.004(8) 0.003(8)
C3_7 0.102(9) 0.074(8) 0.080(8) 0.010(7) -0.003(8) -0.006(8)
N1_7 0.114(11) 0.070(8) 0.065(8) 0.004(7) -0.008(7) 0.005(7)
O1_7 0.096(9) 0.076(7) 0.083(8) 0.007(7) 0.004(7) -0.004(7)
O2_7 0.100(9) 0.105(9) 0.072(8) 0.011(7) 0.004(7) -0.007(8)
C1_10 0.116(10) 0.089(10) 0.067(8) -0.004(7) 0.012(8) -0.005(9)
C2_10 0.127(15) 0.148(18) 0.089(14) -0.007(13) 0.004(13) -0.011(13)
C3_10 0.117(15) 0.109(14) 0.050(9) 0.000(9) -0.006(9) -0.013(12)
O1_10 0.106(8) 0.074(7) 0.065(6) 0.000(5) 0.006(6) 0.010(6)
C1_11 0.133(12) 0.096(10) 0.128(12) -0.037(9) -0.020(11) 0.024(10)
C2_11 0.151(17) 0.118(17) 0.17(2) -0.031(16) -0.032(16) 0.020(15)
C3_11 0.19(2) 0.122(17) 0.17(2) -0.029(16) -0.050(19) 0.046(16)
O1_11 0.108(8) 0.086(7) 0.096(8) -0.013(6) -0.005(7) 0.015(7)
C1_8 0.058(9) 0.073(9) 0.032(6) -0.004(6) 0.000 0.000
O1_8 0.047(7) 0.076(9) 0.033(6) 0.006(6) 0.000 0.000
N1_8 0.076(9) 0.066(8) 0.019(6) -0.002(5) 0.000 0.000
C2_8 0.14(2) 0.096(16) 0.035(9) 0.022(10) 0.000 0.000
C3_8 0.122(19) 0.071(10) 0.046(12) 0.007(9) 0.000 0.000
C1_12 0.162(13) 0.131(12) 0.121(12) -0.033(10) -0.003(12) 0.007(11)
C2_12 0.186(19) 0.20(2) 0.18(2) -0.06(2) -0.016(19) -0.023(19)
C3_12 0.21(2) 0.15(2) 0.18(2) -0.020(19) 0.02(2) 0.031(17)
O1_12 0.122(9) 0.101(8) 0.085(8) -0.012(7) 0.008(7) -0.008(7)
C1_13 0.083(8) 0.087(9) 0.048(7) -0.005(6) 0.010(7) 0.013(7)
C2_13 0.063(9) 0.102(12) 0.077(11) 0.014(9) 0.037(8) 0.025(8)
C3_13 0.105(12) 0.091(12) 0.043(8) -0.007(8) 0.012(8) 0.016(10)
O1_13 0.089(7) 0.090(7) 0.050(6) -0.005(5) 0.013(5) 0.008(6)
C1_15 0.044(12) 0.065(9) 0.027(8) 0.004(7) 0.000(8) 0.002(9)
C2_15 0.05(2) 0.061(11) 0.055(13) -0.010(10) -0.004(14) 0.013(13)
C3_15 0.04(2) 0.080(14) 0.036(9) -0.008(9) 0.011(13) -0.006(16)
O1_15 0.038(8) 0.062(6) 0.031(6) -0.002(5) 0.002(11) 0.003(10)
S1_9 0.096(6) 0.079(5) 0.064(5) -0.001(4) -0.003(5) -0.006(5)
C1_9 0.100(10) 0.080(9) 0.069(9) 0.000(8) -0.003(9) -0.012(9)
C2_9 0.109(13) 0.086(10) 0.075(11) 0.002(10) -0.005(12) -0.017(11)
C3_9 0.124(13) 0.092(11) 0.082(11) -0.004(9) -0.002(12) -0.017(11)
C4_9 0.113(13) 0.089(11) 0.070(11) -0.008(9) 0.005(12) -0.015(11)
C5_9 0.105(11) 0.083(9) 0.069(9) -0.001(8) -0.001(9) -0.008(9)
C6_9 0.099(11) 0.078(9) 0.071(9) -0.001(8) -0.005(9) -0.008(9)
C7_9 0.141(16) 0.094(12) 0.113(15) -0.011(12) -0.005(15) -0.015(13)
C8_9 0.16(3) 0.13(2) 0.15(3) -0.01(2) -0.04(2) -0.01(2)
C9_9 0.17(3) 0.12(2) 0.129(19) -0.024(19) -0.01(2) -0.01(2)
C10_9 0.15(2) 0.10(2) 0.16(3) -0.02(2) 0.00(2) -0.027(19)
C11_9 0.096(10) 0.085(9) 0.067(10) 0.003(9) -0.002(9) -0.009(9)
C12_9 0.101(10) 0.089(9) 0.074(10) 0.000(9) -0.003(9) -0.011(9)
C13_9 0.105(12) 0.099(11) 0.085(13) -0.004(12) -0.006(11) -0.007(11)
C14_9 0.109(12) 0.105(12) 0.090(12) -0.005(11) -0.005(11) -0.001(11)
C15_9 0.104(12) 0.098(12) 0.083(12) -0.001(11) -0.003(11) 0.001(11)
C16_9 0.104(10) 0.088(9) 0.071(10) -0.002(9) -0.003(9) -0.005(9)
C17_9 0.117(14) 0.133(15) 0.106(14) -0.009(14) -0.014(14) 0.000(13)
C18_9 0.12(2) 0.16(3) 0.101(18) 0.00(2) -0.021(18) 0.02(2)
C19_9 0.11(2) 0.16(2) 0.12(2) -0.01(2) -0.01(3) 0.01(2)
C20_9 0.14(2) 0.17(2) 0.16(3) -0.02(2) -0.02(3) -0.02(2)
C21_9 0.118(11) 0.082(9) 0.065(9) -0.002(8) -0.003(10) 0.002(10)
C22_9 0.115(11) 0.089(9) 0.066(9) -0.009(8) 0.001(10) -0.001(10)
C23_9 0.127(14) 0.089(10) 0.076(11) -0.010(9) -0.002(12) 0.004(12)
C24_9 0.134(13) 0.082(10) 0.079(11) -0.015(9) -0.001(11) 0.006(11)
C25_9 0.124(14) 0.084(10) 0.072(11) -0.008(9) -0.002(12) 0.006(12)
C26_9 0.116(11) 0.082(9) 0.064(9) -0.001(8) -0.006(9) 0.003(10)
C27_9 0.150(16) 0.082(11) 0.096(14) -0.018(11) -0.006(13) 0.006(13)
C28_9 0.15(3) 0.069(17) 0.106(19) -0.018(16) -0.012(19) 0.01(2)
C29_9 0.18(3) 0.07(2) 0.11(2) -0.027(18) 0.01(2) 0.03(2)
C30_9 0.16(2) 0.076(19) 0.13(2) -0.01(2) -0.025(19) 0.001(18)
C31_9 0.107(11) 0.090(10) 0.063(10) -0.008(9) 0.007(9) -0.006(9)
C32_9 0.110(10) 0.096(9) 0.065(10) -0.015(9) 0.006(9) -0.003(9)
C33_9 0.114(12) 0.101(12) 0.067(12) -0.018(11) 0.011(11) 0.000(11)
C34_9 0.121(12) 0.108(12) 0.078(12) -0.013(11) 0.023(11) -0.005(11)
C35_9 0.118(12) 0.098(12) 0.074(12) -0.005(11) 0.015(11) -0.006(11)
C36_9 0.105(10) 0.086(9) 0.065(10) -0.009(9) 0.005(9) -0.005(9)
C37_9 0.124(14) 0.127(15) 0.095(14) -0.008(12) 0.022(13) -0.008(13)
C38_9 0.14(3) 0.146(19) 0.13(2) -0.015(18) 0.04(3) 0.01(2)
C39_9 0.12(3) 0.15(2) 0.11(2) 0.005(19) 0.030(19) -0.01(2)
C40_9 0.14(2) 0.17(2) 0.107(19) -0.014(18) 0.01(2) -0.03(3)
O1_9 0.107(11) 0.078(9) 0.078(10) -0.003(8) -0.006(9) -0.011(9)
O2_9 0.093(12) 0.077(12) 0.067(12) 0.004(10) 0.001(10) -0.013(10)
O3_9 0.119(11) 0.078(8) 0.060(9) 0.001(8) 0.000(9) -0.001(9)
O4_9 0.111(13) 0.099(13) 0.063(12) -0.005(11) 0.012(11) -0.004(11)
S2_9 0.103(7) 0.078(6) 0.069(5) 0.001(4) 0.008(5) -0.011(5)
S3_9 0.109(7) 0.090(6) 0.065(5) 0.000(5) -0.004(5) -0.003(6)
S4_9 0.110(7) 0.093(6) 0.063(5) -0.011(5) 0.001(5) -0.005(6)
S1_17 0.101(6) 0.086(6) 0.068(5) -0.017(5) 0.005(5) -0.003(5)
C1_17 0.100(10) 0.080(8) 0.068(8) -0.008(8) 0.002(9) -0.006(9)
C2_17 0.107(14) 0.079(9) 0.072(10) -0.008(8) 0.000(11) -0.007(11)
C3_17 0.108(13) 0.074(9) 0.076(9) -0.008(7) 0.005(11) -0.008(10)
C4_17 0.104(14) 0.079(10) 0.075(10) -0.003(9) 0.011(11) -0.007(10)
C5_17 0.102(10) 0.081(9) 0.069(9) -0.004(8) 0.011(9) -0.008(9)
C6_17 0.101(10) 0.081(9) 0.070(9) -0.006(8) 0.007(9) -0.007(9)
C7_17 0.124(14) 0.080(10) 0.096(12) -0.011(9) 0.013(14) -0.013(13)
C8_17 0.11(3) 0.060(15) 0.125(16) -0.037(14) 0.038(17) -0.020(16)
C9_17 0.16(2) 0.058(16) 0.14(2) -0.019(16) -0.03(2) -0.016(17)
C10_17 0.118(16) 0.10(2) 0.065(18) -0.022(17) 0.015(16) -0.021(16)
C11_17 0.100(10) 0.079(9) 0.065(10) -0.002(9) 0.008(9) -0.015(9)
C12_17 0.105(10) 0.080(8) 0.067(9) -0.003(8) 0.003(9) -0.018(9)
C13_17 0.109(12) 0.092(11) 0.074(12) 0.003(11) 0.008(11) -0.020(10)
C14_17 0.105(12) 0.098(11) 0.087(12) 0.001(11) 0.008(11) -0.019(10)
C15_17 0.101(12) 0.092(11) 0.077(12) 0.003(11) 0.010(11) -0.012(10)
C16_17 0.100(10) 0.083(8) 0.072(9) -0.002(8) 0.007(10) -0.008(9)
C17_17 0.105(14) 0.113(15) 0.109(16) -0.007(14) 0.010(13) -0.025(12)
C18_17 0.13(2) 0.12(2) 0.14(3) 0.02(2) 0.03(2) -0.011(18)
C19_17 0.09(2) 0.13(2) 0.16(3) -0.04(2) 0.00(2) -0.027(18)
C20_17 0.11(2) 0.14(3) 0.114(18) 0.01(2) 0.011(18) -0.03(2)
C21_17 0.111(11) 0.070(8) 0.069(8) -0.003(7) 0.009(9) 0.012(9)
C22_17 0.107(11) 0.072(8) 0.064(8) -0.003(7) 0.005(9) 0.012(9)
C23_17 0.108(13) 0.076(9) 0.064(9) 0.004(8) 0.000(13) 0.020(12)
C24_17 0.119(12) 0.076(9) 0.072(9) 0.001(7) -0.001(13) 0.019(12)
C25_17 0.117(13) 0.069(9) 0.071(9) -0.004(8) 0.000(13) 0.019(12)
C26_17 0.114(11) 0.069(8) 0.068(8) -0.003(7) 0.007(9) 0.011(9)
C27_17 0.132(15) 0.079(10) 0.091(12) -0.002(9) -0.004(14) 0.022(13)
C28_17 0.15(3) 0.081(19) 0.114(18) -0.003(16) -0.019(19) 0.01(2)
C29_17 0.129(19) 0.09(2) 0.12(2) 0.01(2) -0.005(19) 0.023(17)
C30_17 0.15(3) 0.079(17) 0.117(19) 0.002(15) 0.01(2) 0.02(2)
C31_17 0.103(11) 0.073(9) 0.064(10) -0.008(9) 0.001(9) 0.010(9)
C32_17 0.105(10) 0.075(8) 0.068(9) -0.007(8) 0.002(10) 0.012(9)
C33_17 0.106(12) 0.078(11) 0.069(12) -0.002(11) -0.001(11) 0.017(10)
C34_17 0.114(12) 0.082(11) 0.080(12) 0.000(10) 0.000(10) 0.007(10)
C35_17 0.106(12) 0.077(10) 0.071(12) -0.005(11) 0.006(11) -0.001(10)
C36_17 0.104(10) 0.077(8) 0.065(9) -0.012(8) 0.008(9) 0.001(9)
C37_17 0.122(14) 0.098(14) 0.101(15) 0.002(13) -0.006(13) -0.001(12)
C38_17 0.12(2) 0.110(19) 0.10(2) -0.006(17) -0.04(2) 0.009(17)
C39_17 0.16(3) 0.12(2) 0.11(2) -0.015(19) -0.007(19) 0.01(2)
C40_17 0.14(2) 0.14(3) 0.16(3) 0.01(2) 0.03(2) -0.02(2)
O1_17 0.103(10) 0.084(9) 0.065(9) -0.005(8) 0.013(9) -0.012(9)
O2_17 0.098(12) 0.071(11) 0.059(11) -0.016(10) 0.006(10) -0.018(10)
O3_17 0.113(11) 0.072(8) 0.069(9) -0.003(8) 0.008(9) 0.012(9)
O4_17 0.108(13) 0.079(12) 0.068(12) -0.006(10) -0.003(10) 0.012(11)
S2_17 0.109(7) 0.077(5) 0.060(5) 0.004(4) 0.005(5) -0.015(5)
S3_17 0.107(7) 0.073(5) 0.061(5) -0.002(4) 0.003(5) 0.005(5)
S4_17 0.105(7) 0.071(5) 0.070(5) -0.004(4) 0.006(5) 0.004(5)
S1_18 0.104(7) 0.097(7) 0.071(6) 0.005(5) 0.001(5) -0.010(6)
C1_18 0.121(10) 0.091(9) 0.086(10) -0.001(9) -0.001(10) -0.006(9)
C2_18 0.129(14) 0.091(12) 0.099(13) -0.001(11) -0.004(12) -0.012(12)
C3_18 0.138(14) 0.092(11) 0.112(13) -0.010(11) -0.014(12) -0.008(11)
C4_18 0.134(14) 0.092(11) 0.100(13) -0.006(10) -0.013(12) -0.008(12)
C5_18 0.131(11) 0.087(9) 0.088(10) -0.008(9) -0.004(9) -0.006(10)
C6_18 0.128(11) 0.089(9) 0.086(10) -0.009(9) -0.003(9) -0.006(10)
C7_18 0.157(17) 0.104(13) 0.138(16) -0.019(12) -0.025(15) -0.014(15)
C8_18 0.18(3) 0.14(3) 0.16(3) -0.05(2) -0.03(2) 0.00(2)
C9_18 0.17(3) 0.10(2) 0.18(3) -0.017(19) -0.04(2) -0.04(2)
C10_18 0.17(3) 0.11(2) 0.17(3) -0.03(2) -0.04(2) -0.01(2)
C11_18 0.117(11) 0.087(10) 0.069(9) 0.005(9) 0.008(9) -0.013(10)
C12_18 0.120(11) 0.087(9) 0.072(9) 0.006(9) 0.000(9) -0.012(9)
C13_18 0.122(14) 0.095(12) 0.075(10) 0.010(10) 0.003(11) -0.007(12)
C14_18 0.120(13) 0.097(12) 0.083(10) 0.011(10) 0.009(10) -0.006(11)
C15_18 0.117(13) 0.095(12) 0.073(10) 0.013(11) 0.008(11) -0.004(11)
C16_18 0.113(10) 0.089(10) 0.069(9) 0.014(9) 0.011(9) -0.005(9)
C17_18 0.124(16) 0.108(14) 0.093(12) 0.020(12) 0.002(12) -0.007(14)
C18_18 0.12(2) 0.14(3) 0.103(19) 0.03(2) 0.005(18) 0.00(2)
C19_18 0.12(2) 0.12(2) 0.11(2) 0.02(2) 0.003(17) -0.01(2)
C20_18 0.15(3) 0.109(16) 0.13(2) 0.033(17) 0.00(3) 0.00(2)
C21_18 0.121(11) 0.109(11) 0.086(10) 0.011(9) 0.039(9) 0.010(10)
C22_18 0.115(11) 0.110(10) 0.087(10) 0.009(9) 0.035(9) 0.007(9)
C23_18 0.124(14) 0.125(13) 0.104(13) 0.020(12) 0.043(11) 0.008(12)
C24_18 0.130(14) 0.139(14) 0.118(13) 0.032(12) 0.048(11) 0.012(12)
C25_18 0.125(14) 0.127(14) 0.106(13) 0.028(12) 0.044(12) 0.008(12)
C26_18 0.117(10) 0.108(11) 0.090(10) 0.013(9) 0.037(9) 0.009(10)
C27_18 0.142(17) 0.167(18) 0.131(16) 0.046(15) 0.053(14) 0.013(16)
C28_18 0.15(3) 0.18(3) 0.14(2) 0.05(2) 0.056(19) 0.00(2)
C29_18 0.16(3) 0.20(3) 0.15(3) 0.04(3) 0.06(2) 0.03(2)
C30_18 0.16(3) 0.17(2) 0.14(3) 0.07(2) 0.04(3) 0.00(2)
C31_18 0.105(11) 0.095(10) 0.070(10) -0.008(9) 0.009(9) -0.012(10)
C32_18 0.105(10) 0.098(9) 0.072(10) -0.003(9) 0.011(9) -0.007(9)
C33_18 0.112(13) 0.096(11) 0.071(12) -0.007(10) 0.013(11) -0.010(11)
C34_18 0.117(13) 0.096(11) 0.073(11) -0.010(10) 0.010(10) -0.009(11)
C35_18 0.112(13) 0.094(12) 0.071(12) -0.006(10) 0.006(10) -0.011(11)
C36_18 0.105(10) 0.094(10) 0.075(10) -0.006(9) 0.005(9) -0.009(9)
C37_18 0.129(16) 0.096(13) 0.083(13) -0.012(11) 0.012(12) -0.006(13)
C38_18 0.14(2) 0.11(2) 0.09(2) -0.023(18) 0.020(17) -0.016(19)
C39_18 0.13(3) 0.11(2) 0.11(2) 0.008(17) 0.030(19) 0.006(19)
C40_18 0.15(2) 0.11(2) 0.10(2) -0.050(18) 0.011(18) -0.01(2)
O1_18 0.129(11) 0.090(10) 0.087(10) -0.013(9) -0.006(10) -0.005(10)
O2_18 0.113(14) 0.077(12) 0.065(10) -0.001(10) 0.007(10) -0.023(11)
O3_18 0.127(11) 0.111(11) 0.093(10) 0.016(9) 0.043(9) 0.008(10)
O4_18 0.110(14) 0.095(12) 0.073(12) -0.016(10) 0.006(11) -0.020(12)
S2_18 0.122(9) 0.078(5) 0.075(5) 0.004(4) 0.009(8) -0.008(8)
S3_18 0.109(7) 0.095(7) 0.078(6) 0.010(6) 0.016(6) 0.004(6)
S4_18 0.098(7) 0.089(6) 0.063(5) 0.005(5) 0.015(5) -0.002(5)
S1_19 0.113(8) 0.105(7) 0.070(6) -0.019(6) 0.009(6) -0.004(6)
C1_19 0.118(10) 0.099(9) 0.075(10) -0.007(9) 0.007(9) 0.002(9)
C2_19 0.126(14) 0.100(11) 0.084(13) -0.004(11) 0.008(11) 0.004(11)
C3_19 0.134(14) 0.105(11) 0.093(13) 0.001(11) -0.001(11) 0.008(11)
C4_19 0.117(13) 0.103(12) 0.085(13) 0.004(11) 0.000(11) 0.010(11)
C5_19 0.109(10) 0.100(10) 0.081(10) 0.002(9) 0.003(9) 0.006(9)
C6_19 0.116(11) 0.098(9) 0.074(10) -0.003(9) 0.000(9) 0.003(9)
C7_19 0.161(18) 0.112(14) 0.114(16) 0.008(13) -0.007(14) 0.012(14)
C8_19 0.17(3) 0.14(3) 0.14(3) 0.01(2) 0.00(2) 0.00(2)
C9_19 0.20(3) 0.13(2) 0.14(3) 0.01(2) 0.00(2) 0.04(2)
C10_19 0.19(3) 0.11(3) 0.13(2) 0.02(2) -0.03(2) 0.01(2)
C11_19 0.123(12) 0.099(11) 0.087(10) 0.001(10) 0.002(10) -0.001(10)
C12_19 0.121(11) 0.098(10) 0.089(10) -0.001(9) -0.003(10) 0.002(10)
C13_19 0.140(14) 0.101(13) 0.096(11) 0.002(11) -0.008(12) 0.006(12)
C14_19 0.152(14) 0.099(13) 0.105(11) -0.005(11) -0.009(12) 0.002(12)
C15_19 0.144(14) 0.101(13) 0.096(11) -0.006(12) -0.007(12) -0.001(12)
C16_19 0.129(11) 0.099(11) 0.089(10) -0.011(10) -0.001(10) -0.004(10)
C17_19 0.168(18) 0.097(14) 0.113(13) 0.003(13) -0.006(15) 0.000(15)
C18_19 0.15(3) 0.079(19) 0.13(2) 0.021(18) 0.01(2) -0.02(2)
C19_19 0.20(3) 0.114(19) 0.13(3) 0.01(2) 0.04(3) -0.01(2)
C20_19 0.17(2) 0.10(2) 0.15(3) 0.00(2) -0.02(2) 0.00(2)
C21_19 0.130(11) 0.106(11) 0.080(9) -0.014(9) 0.000(10) -0.016(10)
C22_19 0.133(12) 0.106(10) 0.082(9) -0.008(9) 0.004(10) -0.015(10)
C23_19 0.135(14) 0.114(13) 0.083(11) -0.013(11) 0.004(11) -0.012(12)
C24_19 0.145(14) 0.118(13) 0.088(10) -0.020(10) 0.005(11) -0.005(12)
C25_19 0.141(14) 0.109(13) 0.085(11) -0.025(11) 0.000(12) -0.003(12)
C26_19 0.132(11) 0.104(11) 0.085(9) -0.021(9) 0.001(10) -0.005(10)
C27_19 0.158(17) 0.126(15) 0.089(12) -0.016(12) 0.007(13) 0.008(15)
C28_19 0.16(2) 0.14(3) 0.093(19) -0.01(2) 0.01(2) 0.03(2)
C29_19 0.17(3) 0.14(2) 0.08(2) -0.02(2) 0.01(2) -0.01(2)
C30_19 0.17(3) 0.13(2) 0.10(2) -0.019(19) 0.00(2) 0.03(2)
C31_19 0.120(11) 0.096(9) 0.083(10) -0.007(9) 0.015(9) -0.012(9)
C32_19 0.125(11) 0.095(9) 0.088(10) -0.001(9) 0.020(10) -0.009(10)
C33_19 0.124(13) 0.096(10) 0.098(12) -0.002(10) 0.019(13) -0.013(12)
C34_19 0.131(13) 0.098(10) 0.106(12) -0.001(11) 0.019(11) -0.013(11)
C35_19 0.126(13) 0.096(11) 0.098(13) -0.006(11) 0.015(12) -0.015(11)
C36_19 0.119(11) 0.098(9) 0.087(10) -0.008(9) 0.012(10) -0.012(9)
C37_19 0.146(17) 0.103(12) 0.125(15) 0.006(12) 0.019(15) -0.013(14)
C38_19 0.16(3) 0.11(2) 0.12(2) 0.01(2) 0.03(2) -0.01(2)
C39_19 0.15(3) 0.10(2) 0.14(2) -0.005(19) 0.01(2) -0.01(2)
C40_19 0.16(2) 0.10(2) 0.14(3) 0.01(2) 0.01(2) -0.01(2)
O1_19 0.120(11) 0.094(9) 0.067(10) 0.002(9) -0.007(9) -0.004(9)
O2_19 0.119(15) 0.101(14) 0.076(11) 0.011(12) 0.012(12) -0.008(13)
O3_19 0.126(11) 0.103(11) 0.072(9) -0.005(9) -0.004(9) -0.016(10)
O4_19 0.116(11) 0.098(10) 0.066(10) -0.009(9) 0.015(9) -0.012(9)
S2_19 0.098(7) 0.098(7) 0.079(6) 0.008(5) 0.012(5) 0.002(6)
S3_19 0.124(8) 0.099(7) 0.092(7) -0.017(6) 0.007(6) 0.000(6)
S4_19 0.130(10) 0.098(6) 0.086(5) 0.004(5) 0.013(9) -0.012(9)
C1_16 0.134(17) 0.086(14) 0.073(13) 0.003(13) -0.011(14) 0.003(13)
C2_16 0.139(15) 0.079(12) 0.071(12) -0.012(11) -0.012(12) -0.005(12)
C3_16 0.147(14) 0.088(12) 0.084(12) -0.013(11) -0.011(12) -0.009(12)
C4_16 0.161(15) 0.100(12) 0.087(12) -0.006(12) -0.012(13) -0.014(13)
C5_16 0.136(17) 0.084(14) 0.074(14) -0.011(13) -0.008(14) -0.006(14)
N1_16 0.138(16) 0.086(13) 0.083(13) -0.012(12) -0.008(13) 0.001(13)
N2_16 0.132(16) 0.080(13) 0.060(12) -0.004(11) -0.009(13) 0.002(12)
O1_16 0.175(13) 0.092(11) 0.085(11) -0.011(10) -0.011(11) -0.013(12)
O2_16 0.15(3) 0.15(2) 0.081(16) 0.011(16) -0.006(17) -0.032(19)
O3_16 0.14(2) 0.086(14) 0.109(16) 0.004(13) 0.04(2) -0.01(2)
O4_16 0.13(2) 0.105(18) 0.088(17) 0.015(15) 0.010(16) -0.030(17)
C1_23 0.136(17) 0.076(12) 0.116(15) 0.003(13) 0.017(15) 0.007(14)
C2_23 0.132(14) 0.081(11) 0.109(13) 0.006(11) 0.009(13) 0.010(12)
C3_23 0.131(15) 0.081(11) 0.099(13) 0.006(11) 0.009(13) 0.003(12)
C4_23 0.132(16) 0.081(13) 0.094(14) 0.003(13) -0.003(14) -0.006(14)
C5_23 0.133(15) 0.093(12) 0.120(13) 0.005(12) 0.006(13) 0.012(12)
N1_23 0.133(17) 0.074(12) 0.109(14) 0.006(12) 0.011(15) 0.003(13)
N2_23 0.137(15) 0.070(11) 0.115(13) 0.012(11) 0.012(16) 0.006(15)
O1_23 0.14(2) 0.070(15) 0.109(18) 0.016(15) -0.050(18) -0.031(15)
O2_23 0.080(15) 0.066(13) 0.057(13) -0.004(11) 0.012(11) 0.005(11)
O3_23 0.11(2) 0.14(2) 0.12(2) 0.01(2) 0.003(19) 0.025(19)
O4_23 0.137(15) 0.086(11) 0.124(12) 0.005(11) 0.006(12) 0.001(11)
C1_24 0.051(8) 0.080(8) 0.027(6) 0.004(6) 0.000 0.000
O1_24 0.041(6) 0.073(8) 0.024(5) -0.007(5) 0.000 0.000
N1_24 0.053(8) 0.080(8) 0.016(6) 0.009(5) 0.000 0.000
C2_24 0.091(15) 0.103(16) 0.022(7) 0.012(9) 0.000 0.000
C3_24 0.083(14) 0.084(10) 0.023(9) 0.016(8) 0.000 0.000
C1_22 0.124(17) 0.076(13) 0.118(16) -0.002(14) -0.001(15) -0.024(13)
C2_22 0.127(15) 0.084(12) 0.123(14) -0.002(12) 0.005(13) -0.025(12)
C3_22 0.131(15) 0.082(12) 0.127(15) 0.004(12) -0.002(13) -0.029(12)
C4_22 0.146(17) 0.094(14) 0.142(17) 0.002(14) -0.005(15) -0.023(14)
C5_22 0.127(17) 0.092(14) 0.114(16) -0.003(14) 0.019(15) -0.024(14)
N1_22 0.124(16) 0.067(12) 0.117(16) 0.005(12) -0.003(14) -0.023(13)
N2_22 0.121(16) 0.075(13) 0.119(16) -0.009(13) -0.001(14) -0.019(12)
O1_22 0.16(2) 0.090(16) 0.16(2) -0.016(16) -0.005(18) -0.018(16)
O2_22 0.15(3) 0.14(2) 0.15(2) 0.01(2) -0.02(2) -0.035(19)
O3_22 0.13(2) 0.112(16) 0.086(14) -0.012(13) 0.02(2) -0.04(2)
O4_22 0.13(2) 0.107(19) 0.12(2) -0.023(18) 0.025(19) -0.028(18)
C1_25 0.124(18) 0.079(13) 0.102(15) -0.019(12) 0.012(15) 0.020(13)
C2_25 0.133(15) 0.089(11) 0.112(13) -0.023(11) 0.007(13) 0.008(12)
C3_25 0.135(16) 0.084(12) 0.098(13) -0.027(11) 0.020(13) 0.010(12)
C4_25 0.135(17) 0.081(14) 0.085(15) -0.027(13) 0.025(15) 0.007(13)
C5_25 0.141(15) 0.098(12) 0.125(14) -0.020(12) 0.007(14) 0.009(13)
N1_25 0.130(17) 0.083(12) 0.096(13) -0.029(11) 0.021(15) 0.017(13)
N2_25 0.131(17) 0.090(12) 0.111(14) -0.022(12) 0.007(16) 0.013(14)
O1_25 0.15(2) 0.077(16) 0.11(2) -0.010(16) 0.031(19) 0.009(17)
O2_25 0.100(18) 0.068(15) 0.072(15) 0.006(12) 0.001(13) 0.011(13)
O3_25 0.15(2) 0.11(2) 0.15(2) 0.01(2) 0.00(2) 0.02(2)
O4_25 0.144(15) 0.097(11) 0.126(12) -0.022(11) 0.011(12) 0.010(11)
C1_21 0.18(2) 0.109(16) 0.086(15) -0.003(15) 0.013(15) 0.007(17)
C2_21 0.171(17) 0.112(13) 0.088(12) -0.016(12) 0.018(13) 0.016(14)
C3_21 0.174(17) 0.119(14) 0.088(12) -0.009(12) 0.018(13) 0.004(14)
C4_21 0.172(19) 0.127(14) 0.083(13) -0.008(13) 0.014(14) 0.002(15)
C5_21 0.169(18) 0.113(14) 0.083(13) -0.017(12) 0.019(13) 0.026(14)
N1_21 0.177(19) 0.115(15) 0.084(14) -0.006(14) 0.020(14) 0.002(16)
N2_21 0.174(19) 0.112(15) 0.087(14) -0.014(14) 0.012(15) 0.011(16)
O1_21 0.17(2) 0.128(17) 0.079(15) -0.013(14) 0.015(16) 0.006(18)
O2_21 0.17(2) 0.133(17) 0.085(15) -0.001(15) 0.004(16) -0.006(17)
O3_21 0.17(2) 0.106(16) 0.077(14) -0.011(13) 0.018(15) 0.026(16)
O4_21 0.17(2) 0.120(16) 0.086(15) -0.020(14) 0.015(14) 0.037(16)
C1_26 0.151(19) 0.097(14) 0.099(16) -0.033(15) 0.011(14) -0.001(16)
C2_26 0.149(16) 0.104(12) 0.095(13) -0.025(12) 0.007(12) -0.004(13)
C3_26 0.147(16) 0.097(12) 0.090(12) -0.034(12) 0.010(12) 0.004(13)
C4_26 0.140(16) 0.110(13) 0.092(13) -0.026(12) 0.012(13) 0.009(13)
C5_26 0.149(17) 0.124(14) 0.103(14) -0.008(14) 0.007(14) 0.001(15)
N1_26 0.151(18) 0.099(14) 0.096(14) -0.034(14) 0.011(14) 0.003(15)
N2_26 0.150(18) 0.099(14) 0.097(15) -0.033(14) 0.010(14) -0.007(15)
O1_26 0.141(19) 0.120(15) 0.087(14) -0.031(13) 0.008(14) 0.008(15)
O2_26 0.139(18) 0.114(16) 0.088(14) -0.024(14) 0.021(15) 0.007(15)
O3_26 0.16(2) 0.136(17) 0.103(16) 0.006(16) 0.004(16) 0.008(17)
O4_26 0.14(2) 0.131(17) 0.112(17) -0.009(16) 0.006(16) -0.007(17)
C1_41 0.031(11) 0.071(9) 0.026(8) -0.004(7) 0.007(7) 0.001(7)
C2_41 0.03(2) 0.074(11) 0.047(12) -0.014(10) 0.003(11) 0.015(11)
C3_41 0.04(2) 0.080(13) 0.027(8) 0.008(8) -0.002(11) -0.018(15)
O1_41 0.027(5) 0.069(7) 0.027(5) 0.000(5) 0.000 0.000
C1_27 0.16(2) 0.116(14) 0.160(18) -0.005(15) 0.023(16) 0.012(16)
C2_27 0.17(3) 0.16(3) 0.19(2) 0.01(2) 0.00(2) 0.00(3)
C3_27 0.18(3) 0.14(2) 0.21(3) -0.01(2) 0.03(3) 0.04(2)
O1_27 0.153(17) 0.108(12) 0.142(13) -0.010(12) 0.026(12) 0.009(12)
C1_28 0.18(2) 0.160(18) 0.172(17) 0.028(15) 0.035(17) 0.021(17)
C2_28 0.21(3) 0.18(3) 0.18(3) 0.02(2) 0.04(3) 0.03(3)
C3_28 0.19(3) 0.16(3) 0.19(3) 0.08(2) 0.08(3) 0.04(2)
O1_28 0.162(17) 0.129(13) 0.152(14) 0.015(12) 0.022(13) 0.015(13)
C1_29 0.18(2) 0.115(15) 0.152(16) 0.016(14) 0.000(16) -0.019(16)
C2_29 0.23(3) 0.113(19) 0.18(3) 0.03(2) -0.03(3) -0.02(2)
C3_29 0.18(3) 0.10(2) 0.14(2) 0.00(2) 0.03(2) -0.03(2)
O1_29 0.165(17) 0.098(11) 0.144(13) 0.017(11) -0.002(13) -0.014(12)
C1_30 0.17(2) 0.095(15) 0.160(16) -0.011(14) -0.004(17) -0.013(14)
C2_30 0.17(3) 0.08(2) 0.18(3) -0.01(2) 0.01(3) -0.016(18)
C3_30 0.18(3) 0.11(3) 0.21(3) -0.02(3) 0.00(3) -0.03(2)
O1_30 0.165(17) 0.087(11) 0.137(13) 0.001(10) -0.002(13) -0.007(11)
C1_31 0.23(2) 0.112(15) 0.112(16) -0.012(14) -0.018(17) -0.010(17)
C2_31 0.26(3) 0.16(3) 0.117(19) -0.01(2) -0.02(3) 0.01(3)
C3_31 0.25(3) 0.13(2) 0.12(3) 0.00(2) -0.02(3) -0.03(2)
O1_31 0.210(16) 0.096(12) 0.103(12) -0.022(11) -0.014(13) -0.008(13)
C1_32 0.194(14) 0.135(13) 0.090(11) -0.002(11) -0.014(12) 0.001(13)
C2_32 0.194(14) 0.135(13) 0.090(11) -0.002(11) -0.014(12) 0.001(13)
C3_32 0.194(14) 0.135(13) 0.090(11) -0.002(11) -0.014(12) 0.001(13)
O1_32 0.195(13) 0.115(11) 0.091(11) -0.015(10) -0.012(11) -0.004(12)
C1_33 0.19(2) 0.102(16) 0.155(18) 0.000(14) -0.011(17) -0.016(16)
C2_33 0.23(3) 0.12(3) 0.18(3) 0.01(2) 0.01(3) 0.02(2)
C3_33 0.20(3) 0.12(3) 0.15(3) 0.02(2) -0.01(2) -0.02(2)
O1_33 0.180(15) 0.088(12) 0.152(14) 0.003(12) -0.011(14) -0.020(12)
C1_34 0.21(2) 0.130(17) 0.165(19) 0.017(16) -0.003(18) 0.011(16)
C2_34 0.22(3) 0.13(3) 0.19(3) 0.02(3) -0.01(2) 0.02(3)
C3_34 0.22(3) 0.15(3) 0.17(3) 0.01(2) -0.01(3) 0.01(3)
O1_34 0.190(16) 0.113(13) 0.151(15) 0.019(13) -0.006(14) -0.001(13)
C1_35 0.134(17) 0.133(16) 0.074(14) 0.017(13) -0.020(14) -0.007(14)
C2_35 0.14(3) 0.17(3) 0.11(3) 0.02(3) -0.02(2) 0.01(2)
C3_35 0.14(3) 0.17(3) 0.068(15) 0.031(18) -0.030(19) -0.01(2)
O1_35 0.122(12) 0.110(12) 0.062(10) 0.001(10) -0.010(10) -0.008(11)

loop_
_atom_type_symbol
_atom_type_description
_atom_type_scat_dispersion_real
_atom_type_scat_dispersion_imag
_atom_type_scat_source
C C 0.0137 0.0067 'International Tables Vol C Tables 4.2.6.8 and 6.1.1.4'
H H 0.0000 0.0000 'International Tables Vol C Tables 4.2.6.8 and 6.1.1.4'
Ag Ag 0.0963 3.3588 'International Tables Vol C Tables 4.2.6.8 and 6.1.1.4'
N N 0.0241 0.0134 'International Tables Vol C Tables 4.2.6.8 and 6.1.1.4'
O O 0.0389 0.0241 'International Tables Vol C Tables 4.2.6.8 and 6.1.1.4'
S S 0.2925 0.4295 'International Tables Vol C Tables 4.2.6.8 and 6.1.1.4'
Ti Ti 0.3610 1.4673 'International Tables Vol C Tables 4.2.6.8 and 6.1.1.4'
Na Na 0.1104 0.0938 'International Tables Vol C Tables 4.2.6.8 and 6.1.1.4'

loop_
_geom_angle_atom_site_label_1
_geom_angle_atom_site_label_2
_geom_angle_atom_site_label_3
_geom_angle
_geom_angle_site_symmetry_1
_geom_angle_site_symmetry_3
_geom_angle_publ_flag
O1 Ag1 S2_1 103.73(12) . 3_655 ?
O1 Ag1 S2_1 103.73(12) . . ?
S2_1 Ag1 S2_1 143.02(18) 3_655 . ?
O1 Ag1 S3_3 128.4(4) . . ?
S2_1 Ag1 S3_3 90.99(10) 3_655 . ?
S2_1 Ag1 S3_3 90.99(10) . . ?
O1 Ag2 S1_1 103.72(12) . 3_655 ?
O1 Ag2 S1_1 103.72(12) . . ?
S1_1 Ag2 S1_1 141.88(19) 3_655 . ?
O1 Ag2 S1_2 127.0(3) . . ?
S1_1 Ag2 S1_2 92.10(10) 3_655 . ?
S1_1 Ag2 S1_2 92.11(10) . . ?
O4_1 Ag3 O4_1 78.3(4) . 3_655 ?
O4_1 Ag3 S4_1 142.7(2) . 3_655 ?
O4_1 Ag3 S4_1 66.64(19) 3_655 3_655 ?
O4_1 Ag3 S4_1 66.64(19) . . ?
O4_1 Ag3 S4_1 142.7(2) 3_655 . ?
S4_1 Ag3 S4_1 141.73(15) 3_655 . ?
O4_1 Ag3 S1_2 74.1(2) . . ?
O4_1 Ag3 S1_2 74.1(2) 3_655 . ?
S4_1 Ag3 S1_2 106.30(8) 3_655 . ?
S4_1 Ag3 S1_2 106.30(8) . . ?
O4_1 Ag3 Ti3 132.64(19) . . ?
O4_1 Ag3 Ti3 132.64(19) 3_655 . ?
S4_1 Ag3 Ti3 82.77(7) 3_655 . ?
S4_1 Ag3 Ti3 82.77(7) . . ?
S1_2 Ag3 Ti3 81.48(14) . . ?
O2_1 Ag4 O2_1 78.7(4) . 3_655 ?
O2_1 Ag4 S3_1 144.1(2) . 3_655 ?
O2_1 Ag4 S3_1 67.6(2) 3_655 3_655 ?
O2_1 Ag4 S3_1 67.6(2) . . ?
O2_1 Ag4 S3_1 144.1(2) 3_655 . ?
S3_1 Ag4 S3_1 140.24(16) 3_655 . ?
O2_1 Ag4 Ti2 130.73(18) . . ?
O2_1 Ag4 Ti2 130.73(19) 3_655 . ?
S3_1 Ag4 Ti2 82.66(8) 3_655 . ?
S3_1 Ag4 Ti2 82.66(8) . . ?
N2_4 Ag5 S3_1 130.5(3) . . ?
N2_4 Ag5 S2_3 110.4(3) . . ?
S3_1 Ag5 S2_3 119.07(14) . . ?
N2_5 Ag6 S4_1 127.1(4) . . ?
N2_5 Ag6 S2_2 113.8(4) . . ?
S4_1 Ag6 S2_2 119.06(14) . . ?
Ti1 O1 Ti1 98.2(7) . 3_655 ?
Ti1 O1 Ag1 102.8(5) . . ?
Ti1 O1 Ag1 102.8(5) 3_655 . ?
Ti1 O1 Ag2 103.2(4) . . ?
Ti1 O1 Ag2 103.2(4) 3_655 . ?
Ag1 O1 Ag2 139.9(6) . . ?
Ti1 O2 Ti1 97.8(7) . 3_655 ?
O1 Ti1 O2 82.0(5) . . ?
O1 Ti1 O3_1 176.8(5) . . ?
O2 Ti1 O3_1 94.8(4) . . ?
O1 Ti1 O1_1 88.4(4) . . ?
O2 Ti1 O1_1 170.4(4) . . ?
O3_1 Ti1 O1_1 94.8(3) . . ?
O1 Ti1 O4_1 93.3(5) . . ?
O2 Ti1 O4_1 94.2(5) . . ?
O3_1 Ti1 O4_1 86.9(3) . . ?
O1_1 Ti1 O4_1 85.6(4) . . ?
O1 Ti1 O2_1 93.6(4) . . ?
O2 Ti1 O2_1 94.7(5) . . ?
O3_1 Ti1 O2_1 86.7(3) . . ?
O1_1 Ti1 O2_1 86.6(3) . . ?
O4_1 Ti1 O2_1 169.4(3) . . ?
O1 Ti1 Ti1 40.9(4) . 3_655 ?
O2 Ti1 Ti1 41.1(3) . 3_655 ?
O3_1 Ti1 Ti1 135.9(2) . 3_655 ?
O1_1 Ti1 Ti1 129.3(2) . 3_655 ?
O4_1 Ti1 Ti1 95.6(2) . 3_655 ?
O2_1 Ti1 Ti1 94.9(2) . 3_655 ?
O1_41 Ti2 O1_3 93.9(4) . . ?
O1_41 Ti2 O1_3 93.9(4) . 3_655 ?
O1_3 Ti2 O1_3 93.2(6) . 3_655 ?
O1_41 Ti2 O2_3 96.1(4) . 3_655 ?
O1_3 Ti2 O2_3 169.9(4) . 3_655 ?
O1_3 Ti2 O2_3 87.3(4) 3_655 3_655 ?
O1_41 Ti2 O2_3 96.1(4) . . ?
O1_3 Ti2 O2_3 87.3(4) . . ?
O1_3 Ti2 O2_3 169.9(4) 3_655 . ?
O2_3 Ti2 O2_3 90.4(5) 3_655 . ?
O1_41 Ti2 O1_8 179.1(6) . . ?
O1_3 Ti2 O1_8 86.7(4) . . ?
O1_3 Ti2 O1_8 86.7(4) 3_655 . ?
O2_3 Ti2 O1_8 83.3(4) 3_655 . ?
O2_3 Ti2 O1_8 83.3(4) . . ?
O1_41 Ti2 Ag4 55.2(4) . . ?
O1_3 Ti2 Ag4 126.9(3) . . ?
O1_3 Ti2 Ag4 126.9(3) 3_655 . ?
O2_3 Ti2 Ag4 59.2(3) 3_655 . ?
O2_3 Ti2 Ag4 59.2(3) . . ?
O1_8 Ti2 Ag4 123.9(5) . . ?
O1_15 Ti3 O2_2 93.6(17) . . ?
O1_15 Ti3 O2_2 95.9(17) . 3_655 ?
O2_2 Ti3 O2_2 92.7(6) . 3_655 ?
O1_15 Ti3 O1_2 94.9(17) . . ?
O2_2 Ti3 O1_2 88.2(4) . . ?
O2_2 Ti3 O1_2 169.1(4) 3_655 . ?
O1_15 Ti3 O1_2 97.1(16) . 3_655 ?
O2_2 Ti3 O1_2 169.1(4) . 3_655 ?
O2_2 Ti3 O1_2 88.2(4) 3_655 3_655 ?
O1_2 Ti3 O1_2 88.9(5) . 3_655 ?
O1_15 Ti3 O1_24 176.3(11) . . ?
O2_2 Ti3 O1_24 87.5(4) . . ?
O2_2 Ti3 O1_24 87.5(4) 3_655 . ?
O1_2 Ti3 O1_24 81.7(4) . . ?
O1_2 Ti3 O1_24 81.7(4) 3_655 . ?
O1_15 Ti3 Ag3 55.9(4) . . ?
O2_2 Ti3 Ag3 127.8(3) . . ?
O2_2 Ti3 Ag3 127.8(3) 3_655 . ?
O1_2 Ti3 Ag3 58.3(2) . . ?
O1_2 Ti3 Ag3 58.3(2) 3_655 . ?
O1_24 Ti3 Ag3 120.9(4) . . ?
O1_11 Ti4 O1_10 101.4(7) . . ?
O1_11 Ti4 O1_7 88.3(7) . . ?
O1_10 Ti4 O1_7 166.0(7) . . ?
O1_11 Ti4 O1_4 92.6(6) . . ?
O1_10 Ti4 O1_4 104.3(6) . . ?
O1_7 Ti4 O1_4 85.0(6) . . ?
O1_11 Ti4 N1_7 98.2(7) . . ?
O1_10 Ti4 N1_7 94.4(7) . . ?
O1_7 Ti4 N1_7 74.1(6) . . ?
O1_4 Ti4 N1_7 156.1(6) . . ?
O1_11 Ti4 N1_4 168.1(7) . . ?
O1_10 Ti4 N1_4 88.3(6) . . ?
O1_7 Ti4 N1_4 83.5(6) . . ?
O1_4 Ti4 N1_4 78.1(4) . . ?
N1_7 Ti4 N1_4 87.9(6) . . ?
O1_13 Ti5 O1_12 100.5(6) . . ?
O1_13 Ti5 O1_6 164.8(6) . . ?
O1_12 Ti5 O1_6 90.7(7) . . ?
O1_13 Ti5 O1_5 102.9(6) . . ?
O1_12 Ti5 O1_5 93.5(6) . . ?
O1_6 Ti5 O1_5 86.5(6) . . ?
O1_13 Ti5 N1_6 93.8(6) . . ?
O1_12 Ti5 N1_6 100.1(7) . . ?
O1_6 Ti5 N1_6 74.0(6) . . ?
O1_5 Ti5 N1_6 156.2(5) . . ?
O1_13 Ti5 N1_5 86.1(6) . . ?
O1_12 Ti5 N1_5 169.1(7) . . ?
O1_6 Ti5 N1_5 84.4(6) . . ?
O1_5 Ti5 N1_5 76.6(4) . . ?
N1_6 Ti5 N1_5 87.9(5) . . ?
O2_7 Na2 O2_7 86.5(8) 3_655 . ?
O2_7 Na2 O3 93.5(8) 3_655 . ?
O2_7 Na2 O3 93.5(8) . . ?
O2_7 Na2 O2_6 92.9(5) 3_655 3_655 ?
O2_7 Na2 O2_6 168.5(8) . 3_655 ?
O3 Na2 O2_6 97.9(8) . 3_655 ?
O2_7 Na2 O2_6 168.5(8) 3_655 . ?
O2_7 Na2 O2_6 93.0(5) . . ?
O3 Na2 O2_6 97.9(8) . . ?
O2_6 Na2 O2_6 85.3(8) 3_655 . ?
O3_26 Na1_14 O2_21 99.5(11) . . ?
O3_26 Na1_14 O3_21 165.2(13) . . ?
O2_21 Na1_14 O3_21 81.4(10) . . ?
O3_26 Na1_14 O2_26 83.5(10) . . ?
O2_21 Na1_14 O2_26 167.7(12) . . ?
O3_21 Na1_14 O2_26 92.7(9) . . ?
O5_14 Ag1_14 S1_17 101.5(6) . . ?
O5_14 Ag1_14 S4_9 104.9(6) . . ?
S1_17 Ag1_14 S4_9 143.8(3) . . ?
O5_14 Ag1_14 S1_18 129.5(6) . . ?
S1_17 Ag1_14 S1_18 92.6(3) . . ?
S4_9 Ag1_14 S1_18 89.5(3) . . ?
O11_14 Ag2_14 O4_9 138.4(8) . . ?
O11_14 Ag2_14 O4_17 142.2(8) . . ?
O4_9 Ag2_14 O4_17 78.9(4) . . ?
O11_14 Ag2_14 S4_17 75.0(8) . . ?
O4_9 Ag2_14 S4_17 144.3(4) . . ?
O4_17 Ag2_14 S4_17 67.3(3) . . ?
O11_14 Ag2_14 S1_9 70.9(8) . . ?
O4_9 Ag2_14 S1_9 67.7(3) . . ?
O4_17 Ag2_14 S1_9 144.2(3) . . ?
S4_17 Ag2_14 S1_9 140.0(3) . . ?
O11_14 Ag2_14 Ti4_14 36.9(3) . . ?
O4_9 Ag2_14 Ti4_14 130.2(3) . . ?
O4_17 Ag2_14 Ti4_14 131.5(3) . . ?
S4_17 Ag2_14 Ti4_14 83.1(2) . . ?
S1_9 Ag2_14 Ti4_14 82.1(2) . . ?
O2_17 Ag3_14 O1_35 141.3(8) . . ?
O2_17 Ag3_14 O2_9 77.9(4) . . ?
O1_35 Ag3_14 O2_9 140.8(8) . . ?
O2_17 Ag3_14 S2_9 143.7(4) . . ?
O1_35 Ag3_14 S2_9 73.3(7) . . ?
O2_9 Ag3_14 S2_9 67.9(3) . . ?
O2_17 Ag3_14 S3_17 66.6(3) . . ?
O1_35 Ag3_14 S3_17 75.1(7) . . ?
O2_9 Ag3_14 S3_17 142.4(3) . . ?
S2_9 Ag3_14 S3_17 141.3(3) . . ?
O2_17 Ag3_14 S1_19 72.7(4) . . ?
O1_35 Ag3_14 S1_19 114.1(6) . . ?
O2_9 Ag3_14 S1_19 73.0(4) . . ?
S2_9 Ag3_14 S1_19 106.9(3) . . ?
S3_17 Ag3_14 S1_19 106.1(3) . . ?
O2_17 Ag3_14 Ti3_14 130.8(3) . . ?
O1_35 Ag3_14 Ti3_14 32.6(6) . . ?
O2_9 Ag3_14 Ti3_14 133.1(3) . . ?
S2_9 Ag3_14 Ti3_14 83.4(2) . . ?
S3_17 Ag3_14 Ti3_14 82.0(2) . . ?
S1_19 Ag3_14 Ti3_14 81.5(3) . . ?
O5_14 Ag4_14 S2_17 102.2(6) . . ?
O5_14 Ag4_14 S3_9 103.7(6) . . ?
S2_17 Ag4_14 S3_9 143.0(3) . . ?
O5_14 Ag4_14 S1_19 127.9(6) . . ?
S2_17 Ag4_14 S1_19 91.2(3) . . ?
S3_9 Ag4_14 S1_19 93.2(3) . . ?
N2_16 Ag5_14 S2_9 127.8(9) . . ?
N2_16 Ag5_14 S2_19 113.0(9) . . ?
S2_9 Ag5_14 S2_19 119.1(3) . . ?
N2_22 Ag6_14 S1_9 128.1(12) . . ?
N2_22 Ag6_14 S4_18 113.8(12) . . ?
S1_9 Ag6_14 S4_18 118.1(3) . . ?
N1_25 Ag7_14 S4_19 116.4(9) . . ?
N1_25 Ag7_14 S3_17 125.6(9) . . ?
S4_19 Ag7_14 S3_17 116.9(4) . . ?
N1_23 Ag8_14 S4_17 127.0(6) . . ?
N1_23 Ag8_14 S2_18 113.3(6) . . ?
S4_17 Ag8_14 S2_18 118.5(3) . . ?
Ti2_14 O6_14 Ti1_14 99.5(13) . . ?
Ti4_14 O11_14 Ag2_14 93.5(11) . . ?
Ti2_14 O5_14 Ti1_14 96.2(11) . . ?
Ti2_14 O5_14 Ag1_14 105.2(10) . . ?
Ti1_14 O5_14 Ag1_14 101.9(10) . . ?
Ti2_14 O5_14 Ag4_14 102.4(10) . . ?
Ti1_14 O5_14 Ag4_14 100.7(9) . . ?
Ag1_14 O5_14 Ag4_14 142.0(10) . . ?
O1_9 Ti1_14 O6_14 87.9(11) . . ?
O1_9 Ti1_14 O3_9 103.6(9) . . ?
O6_14 Ti1_14 O3_9 168.5(12) . . ?
O1_9 Ti1_14 O5_14 168.1(11) . . ?
O6_14 Ti1_14 O5_14 80.3(12) . . ?
O3_9 Ti1_14 O5_14 88.3(10) . . ?
O1_9 Ti1_14 O4_9 87.4(6) . . ?
O6_14 Ti1_14 O4_9 94.0(9) . . ?
O3_9 Ti1_14 O4_9 85.4(6) . . ?
O5_14 Ti1_14 O4_9 92.7(8) . . ?
O1_9 Ti1_14 O2_9 89.3(6) . . ?
O6_14 Ti1_14 O2_9 95.2(9) . . ?
O3_9 Ti1_14 O2_9 86.4(6) . . ?
O5_14 Ti1_14 O2_9 92.4(8) . . ?
O4_9 Ti1_14 O2_9 170.1(7) . . ?
O1_9 Ti1_14 Ti2_14 127.9(8) . . ?
O6_14 Ti1_14 Ti2_14 40.0(9) . . ?
O3_9 Ti1_14 Ti2_14 128.6(7) . . ?
O5_14 Ti1_14 Ti2_14 40.3(7) . . ?
O4_9 Ti1_14 Ti2_14 95.6(5) . . ?
O2_9 Ti1_14 Ti2_14 93.7(5) . . ?
O5_14 Ti2_14 O6_14 83.9(12) . . ?
O5_14 Ti2_14 O3_17 173.6(11) . . ?
O6_14 Ti2_14 O3_17 90.0(11) . . ?
O5_14 Ti2_14 O1_17 83.4(10) . . ?
O6_14 Ti2_14 O1_17 167.3(11) . . ?
O3_17 Ti2_14 O1_17 102.6(9) . . ?
O5_14 Ti2_14 O4_17 92.4(8) . . ?
O6_14 Ti2_14 O4_17 93.7(9) . . ?
O3_17 Ti2_14 O4_17 86.0(6) . . ?
O1_17 Ti2_14 O4_17 85.9(6) . . ?
O5_14 Ti2_14 O2_17 95.4(8) . . ?
O6_14 Ti2_14 O2_17 94.9(9) . . ?
O3_17 Ti2_14 O2_17 87.1(6) . . ?
O1_17 Ti2_14 O2_17 87.2(6) . . ?
O4_17 Ti2_14 O2_17 168.9(7) . . ?
O5_14 Ti2_14 Ti1_14 43.5(8) . . ?
O6_14 Ti2_14 Ti1_14 40.5(9) . . ?
O3_17 Ti2_14 Ti1_14 130.5(8) . . ?
O1_17 Ti2_14 Ti1_14 126.8(6) . . ?
O4_17 Ti2_14 Ti1_14 95.5(5) . . ?
O2_17 Ti2_14 Ti1_14 95.6(5) . . ?
O3_19 Ti3_14 O1_35 103.0(13) . . ?
O3_19 Ti3_14 O1_19 163.9(11) . . ?
O1_35 Ti3_14 O1_19 93.1(12) . . ?
O3_19 Ti3_14 O4_19 91.6(10) . . ?
O1_35 Ti3_14 O4_19 94.2(12) . . ?
O1_19 Ti3_14 O4_19 88.1(10) . . ?
O3_19 Ti3_14 O3_14 73.2(11) . . ?
O1_35 Ti3_14 O3_14 176.1(14) . . ?
O1_19 Ti3_14 O3_14 90.7(8) . . ?
O4_19 Ti3_14 O3_14 87.0(7) . . ?
O3_19 Ti3_14 O2_19 90.4(10) . . ?
O1_35 Ti3_14 O2_19 95.2(12) . . ?
O1_19 Ti3_14 O2_19 87.1(10) . . ?
O4_19 Ti3_14 O2_19 169.7(10) . . ?
O3_14 Ti3_14 O2_19 83.9(6) . . ?
O3_19 Ti3_14 Ag3_14 131.4(8) . . ?
O1_35 Ti3_14 Ag3_14 49.1(10) . . ?
O1_19 Ti3_14 Ag3_14 61.2(7) . . ?
O4_19 Ti3_14 Ag3_14 59.0(6) . . ?
O3_14 Ti3_14 Ag3_14 134.3(8) . . ?
O2_19 Ti3_14 Ag3_14 125.7(7) . . ?
O3_18 Ti4_14 O1_18 149.5(10) . . ?
O3_18 Ti4_14 O11_14 108.2(13) . . ?
O1_18 Ti4_14 O11_14 102.0(12) . . ?
O3_18 Ti4_14 O4_18 89.3(8) . . ?
O1_18 Ti4_14 O4_18 87.0(7) . . ?
O11_14 Ti4_14 O4_18 88.9(12) . . ?
O3_18 Ti4_14 O2_18 91.3(7) . . ?
O1_18 Ti4_14 O2_18 88.9(7) . . ?
O11_14 Ti4_14 O2_18 97.5(12) . . ?
O4_18 Ti4_14 O2_18 173.0(8) . . ?
O3_18 Ti4_14 O1_14 74.9(10) . . ?
O1_18 Ti4_14 O1_14 74.7(9) . . ?
O11_14 Ti4_14 O1_14 173.8(14) . . ?
O4_18 Ti4_14 O1_14 85.8(10) . . ?
O2_18 Ti4_14 O1_14 87.7(10) . . ?
O3_18 Ti4_14 Ag2_14 135.2(8) . . ?
O1_18 Ti4_14 Ag2_14 64.8(6) . . ?
O11_14 Ti4_14 Ag2_14 49.6(10) . . ?
O4_18 Ti4_14 Ag2_14 56.8(5) . . ?
O2_18 Ti4_14 Ag2_14 126.0(6) . . ?
O1_14 Ti4_14 Ag2_14 124.4(8) . . ?
O1_31 Ti5_14 O1_32 92.6(14) . . ?
O1_31 Ti5_14 O1_16 99.4(16) . . ?
O1_32 Ti5_14 O1_16 107.1(17) . . ?
O1_31 Ti5_14 O1_21 94.3(15) . . ?
O1_32 Ti5_14 O1_21 164.9(15) . . ?
O1_16 Ti5_14 O1_21 85.0(12) . . ?
O1_31 Ti5_14 N1_21 91.5(19) . . ?
O1_32 Ti5_14 N1_21 91.6(15) . . ?
O1_16 Ti5_14 N1_21 157.7(13) . . ?
O1_21 Ti5_14 N1_21 74.8(10) . . ?
O1_31 Ti5_14 N1_16 177.6(18) . . ?
O1_32 Ti5_14 N1_16 87.0(14) . . ?
O1_16 Ti5_14 N1_16 78.5(10) . . ?
O1_21 Ti5_14 N1_16 86.6(14) . . ?
N1_21 Ti5_14 N1_16 90.8(15) . . ?
O1_28 Ti6_14 O1_27 97.1(18) . . ?
O1_28 Ti6_14 O4_25 104(2) . . ?
O1_27 Ti6_14 O4_25 94.5(13) . . ?
O1_28 Ti6_14 O4_21 167.1(17) . . ?
O1_27 Ti6_14 O4_21 93.0(15) . . ?
O4_25 Ti6_14 O4_21 83.7(15) . . ?
O1_28 Ti6_14 N2_21 94.2(18) . . ?
O1_27 Ti6_14 N2_21 94.1(18) . . ?
O4_25 Ti6_14 N2_21 159.2(15) . . ?
O4_21 Ti6_14 N2_21 77.0(10) . . ?
O1_28 Ti6_14 N2_25 88.4(18) . . ?
O1_27 Ti6_14 N2_25 172.4(15) . . ?
O4_25 Ti6_14 N2_25 79.0(11) . . ?
O4_21 Ti6_14 N2_25 82.3(14) . . ?
N2_21 Ti6_14 N2_25 90.7(15) . . ?
O1_30 Ti7_14 O1_29 90.8(15) . . ?
O1_30 Ti7_14 O4_23 90.3(14) . . ?
O1_29 Ti7_14 O4_23 75.9(14) . . ?
O1_30 Ti7_14 O1_26 100.6(15) . . ?
O1_29 Ti7_14 O1_26 154.4(14) . . ?
O4_23 Ti7_14 O1_26 81.2(10) . . ?
O1_30 Ti7_14 N1_26 101.7(18) . . ?
O1_29 Ti7_14 N1_26 122.0(15) . . ?
O4_23 Ti7_14 N1_26 157.8(13) . . ?
O1_26 Ti7_14 N1_26 78.3(10) . . ?
O1_30 Ti7_14 N2_23 166.8(15) . . ?
O1_29 Ti7_14 N2_23 85.9(11) . . ?
O4_23 Ti7_14 N2_23 76.4(9) . . ?
O1_26 Ti7_14 N2_23 77.8(11) . . ?
N1_26 Ti7_14 N2_23 90.9(14) . . ?
O1_34 Ti8_14 O1_33 94.3(19) . . ?
O1_34 Ti8_14 O1_22 99.7(17) . . ?
O1_33 Ti8_14 O1_22 103.3(19) . . ?
O1_34 Ti8_14 O4_26 94.2(19) . . ?
O1_33 Ti8_14 O4_26 165.3(16) . . ?
O1_22 Ti8_14 O4_26 86.9(14) . . ?
O1_34 Ti8_14 N2_26 93(2) . . ?
O1_33 Ti8_14 N2_26 91.3(16) . . ?
O1_22 Ti8_14 N2_26 159.6(15) . . ?
O4_26 Ti8_14 N2_26 76.3(10) . . ?
O1_34 Ti8_14 N1_22 173.5(18) . . ?
O1_33 Ti8_14 N1_22 90.8(16) . . ?
O1_22 Ti8_14 N1_22 75.1(10) . . ?
O4_26 Ti8_14 N1_22 81.7(16) . . ?
N2_26 Ti8_14 N1_22 90.7(14) . . ?
C1_1 S1_1 C36_1 106.0(4) . . ?
C1_1 S1_1 Ag2 104.2(4) . . ?
C36_1 S1_1 Ag2 105.5(3) . . ?
C2_1 C1_1 C6_1 120.0 . . ?
C2_1 C1_1 S1_1 115.5(5) . . ?
C6_1 C1_1 S1_1 122.9(5) . . ?
C3_1 C2_1 C1_1 120.0 . . ?
C2_1 C3_1 C4_1 120.0 . . ?
C2_1 C3_1 C7_1 120.9(8) . . ?
C4_1 C3_1 C7_1 119.1(8) . . ?
C3_1 C4_1 C5_1 120.0 . . ?
C6_1 C5_1 C4_1 120.0 . . ?
C6_1 C5_1 S2_1 123.9(5) . . ?
C4_1 C5_1 S2_1 114.8(5) . . ?
O1_1 C6_1 C5_1 119.0(7) . . ?
O1_1 C6_1 C1_1 121.0(7) . . ?
C5_1 C6_1 C1_1 120.0 . . ?
C3_1 C7_1 C9_1 112.0(10) . . ?
C3_1 C7_1 C8_1 111.7(11) . . ?
C9_1 C7_1 C8_1 108.1(8) . . ?
C3_1 C7_1 C10_1 109.6(11) . . ?
C9_1 C7_1 C10_1 107.9(8) . . ?
C8_1 C7_1 C10_1 107.2(8) . . ?
O2_1 C11_1 C12_1 120.8(6) . . ?
O2_1 C11_1 C16_1 119.2(6) . . ?
C12_1 C11_1 C16_1 120.0 . . ?
C13_1 C12_1 C11_1 120.0 . . ?
C13_1 C12_1 S2_1 118.7(4) . . ?
C11_1 C12_1 S2_1 120.9(4) . . ?
C12_1 C13_1 C14_1 120.0 . . ?
C15_1 C14_1 C13_1 120.0 . . ?
C15_1 C14_1 C17_1 121.2(6) . . ?
C13_1 C14_1 C17_1 118.7(6) . . ?
C14_1 C15_1 C16_1 120.0 . . ?
C15_1 C16_1 C11_1 120.0 . . ?
C15_1 C16_1 S3_1 118.7(4) . . ?
C11_1 C16_1 S3_1 120.8(4) . . ?
C18_1 C17_1 C14_1 107.3(9) . . ?
C18_1 C17_1 C20_1 107.9(8) . . ?
C14_1 C17_1 C20_1 113.7(9) . . ?
C18_1 C17_1 C19_1 107.6(8) . . ?
C14_1 C17_1 C19_1 113.6(10) . . ?
C20_1 C17_1 C19_1 106.5(7) . . ?
O3_1 C21_1 C22_1 121.0(6) . . ?
O3_1 C21_1 C26_1 119.0(6) . . ?
C22_1 C21_1 C26_1 120.0 . . ?
C21_1 C22_1 C23_1 120.0 . . ?
C21_1 C22_1 S4_1 119.7(4) . . ?
C23_1 C22_1 S4_1 118.3(4) . . ?
C24_1 C23_1 C22_1 120.0 . . ?
C23_1 C24_1 C25_1 120.0 . . ?
C23_1 C24_1 C27_1 117.7(6) . . ?
C25_1 C24_1 C27_1 122.3(6) . . ?
C26_1 C25_1 C24_1 120.0 . . ?
C25_1 C26_1 C21_1 120.0 . . ?
C25_1 C26_1 S3_1 117.0(4) . . ?
C21_1 C26_1 S3_1 121.9(4) . . ?
C24_1 C27_1 C28_1 112.2(10) . . ?
C24_1 C27_1 C30_1 112.0(9) . . ?
C28_1 C27_1 C30_1 107.7(7) . . ?
C24_1 C27_1 C29_1 110.5(10) . . ?
C28_1 C27_1 C29_1 107.2(8) . . ?
C30_1 C27_1 C29_1 107.0(7) . . ?
O4_1 C31_1 C32_1 119.8(6) . . ?
O4_1 C31_1 C36_1 119.9(6) . . ?
C32_1 C31_1 C36_1 120.0 . . ?
C31_1 C32_1 C33_1 120.0 . . ?
C31_1 C32_1 S4_1 119.9(4) . . ?
C33_1 C32_1 S4_1 119.6(4) . . ?
C34_1 C33_1 C32_1 120.0 . . ?
C33_1 C34_1 C35_1 120.0 . . ?
C33_1 C34_1 C37_1 121.6(7) . . ?
C35_1 C34_1 C37_1 118.4(7) . . ?
C36_1 C35_1 C34_1 120.0 . . ?
C35_1 C36_1 C31_1 120.0 . . ?
C35_1 C36_1 S1_1 118.6(4) . . ?
C31_1 C36_1 S1_1 121.1(5) . . ?
C34_1 C37_1 C38_1 112.2(10) . . ?
C34_1 C37_1 C40_1 116.7(10) . . ?
C38_1 C37_1 C40_1 106.8(8) . . ?
C34_1 C37_1 C39_1 108.5(9) . . ?
C38_1 C37_1 C39_1 106.1(8) . . ?
C40_1 C37_1 C39_1 105.8(8) . . ?
C6_1 O1_1 Ti1 147.0(5) . . ?
C11_1 O2_1 Ti1 121.5(6) . . ?
C11_1 O2_1 Ag4 116.2(6) . . ?
Ti1 O2_1 Ag4 106.5(3) . . ?
C21_1 O3_1 Ti1 146.4(7) . . ?
C31_1 O4_1 Ti1 125.0(6) . . ?
C31_1 O4_1 Ag3 113.8(6) . . ?
Ti1 O4_1 Ag3 106.7(4) . . ?
C12_1 S2_1 C5_1 106.4(4) . . ?
C12_1 S2_1 Ag1 105.5(3) . . ?
C5_1 S2_1 Ag1 102.4(4) . . ?
C16_1 S3_1 C26_1 107.8(4) . . ?
C16_1 S3_1 Ag5 104.7(3) . . ?
C26_1 S3_1 Ag5 111.8(3) . . ?
C16_1 S3_1 Ag4 97.2(3) . . ?
C26_1 S3_1 Ag4 117.5(3) . . ?
Ag5 S3_1 Ag4 115.60(12) . . ?
C32_1 S4_1 C22_1 108.2(4) . . ?
C32_1 S4_1 Ag6 106.1(3) . . ?
C22_1 S4_1 Ag6 109.8(3) . . ?
C32_1 S4_1 Ag3 97.5(3) . . ?
C22_1 S4_1 Ag3 118.8(3) . . ?
Ag6 S4_1 Ag3 114.83(12) . . ?
C1_2 O1_2 Ti3 133.1(7) . . ?
C11_2 O2_2 Ti3 130.8(8) . . ?
O1_2 C1_2 C2_2 119.9(7) . . ?
O1_2 C1_2 C6_2 120.1(7) . . ?
C2_2 C1_2 C6_2 120.0 . . ?
C1_2 C2_2 C3_2 120.0 . . ?
C1_2 C2_2 S1_2 121.5(6) . . ?
C3_2 C2_2 S1_2 118.5(6) . . ?
C4_2 C3_2 C2_2 120.0 . . ?
C5_2 C4_2 C3_2 120.0 . . ?
C5_2 C4_2 C7_2 121.8(8) . . ?
C3_2 C4_2 C7_2 118.2(8) . . ?
C4_2 C5_2 C6_2 120.0 . . ?
C5_2 C6_2 C1_2 120.0 . . ?
C5_2 C6_2 S2_2 117.0(6) . . ?
C1_2 C6_2 S2_2 122.4(5) . . ?
C9_2 C7_2 C8_2 109.3(9) . . ?
C9_2 C7_2 C10_2 108.5(9) . . ?
C8_2 C7_2 C10_2 108.0(9) . . ?
C9_2 C7_2 C4_2 108.1(12) . . ?
C8_2 C7_2 C4_2 111.1(13) . . ?
C10_2 C7_2 C4_2 111.7(12) . . ?
O2_2 C11_2 C12_2 120.4(7) . . ?
O2_2 C11_2 C16_2 119.5(7) . . ?
C12_2 C11_2 C16_2 120.0 . . ?
C11_2 C12_2 C13_2 120.0 . . ?
C11_2 C12_2 S2_2 123.5(5) . . ?
C13_2 C12_2 S2_2 116.2(5) . . ?
C12_2 C13_2 C14_2 120.0 . . ?
C13_2 C14_2 C15_2 120.0 . . ?
C13_2 C14_2 C17_2 121.3(7) . . ?
C15_2 C14_2 C17_2 118.7(7) . . ?
C16_2 C15_2 C14_2 120.0 . . ?
C15_2 C16_2 C11_2 120.0 . . ?
C15_2 C16_2 S3_2 118.3(5) . . ?
C11_2 C16_2 S3_2 121.6(5) . . ?
C20_2 C17_2 C19_2 108.9(9) . . ?
C20_2 C17_2 C18_2 108.9(9) . . ?
C19_2 C17_2 C18_2 108.3(9) . . ?
C20_2 C17_2 C14_2 104.6(10) . . ?
C19_2 C17_2 C14_2 114.3(13) . . ?
C18_2 C17_2 C14_2 111.7(12) . . ?
C2_2 S1_2 C2_2 101.3(10) 3_655 . ?
C2_2 S1_2 Ag2 127.6(7) 3_655 . ?
C2_2 S1_2 Ag2 127.6(4) . . ?
C2_2 S1_2 Ag3 105.2(7) 3_655 . ?
C2_2 S1_2 Ag3 105.2(4) . . ?
Ag2 S1_2 Ag3 81.57(15) . . ?
C12_2 S2_2 C6_2 107.1(5) . . ?
C12_2 S2_2 Ag6 100.5(4) . . ?
C6_2 S2_2 Ag6 107.2(3) . . ?
C16_2 S3_2 C16_2 97.9(11) 3_655 . ?
O1_3 C1_3 C2_3 119.8(7) . . ?
O1_3 C1_3 C6_3 120.1(7) . . ?
C2_3 C1_3 C6_3 120.0 . . ?
C1_3 C2_3 C3_3 120.0 . . ?
C1_3 C2_3 S1_3 121.9(5) . . ?
C3_3 C2_3 S1_3 118.1(5) . . ?
C4_3 C3_3 C2_3 120.0 . . ?
C3_3 C4_3 C5_3 120.0 . . ?
C3_3 C4_3 C7_3 117.9(7) . . ?
C5_3 C4_3 C7_3 122.1(7) . . ?
C6_3 C5_3 C4_3 120.0 . . ?
C5_3 C6_3 C1_3 120.0 . . ?
C5_3 C6_3 S2_3 116.8(5) . . ?
C1_3 C6_3 S2_3 123.0(5) . . ?
C8_3 C7_3 C9_3 109.7(8) . . ?
C8_3 C7_3 C10_3 109.4(8) . . ?
C9_3 C7_3 C10_3 108.8(8) . . ?
C8_3 C7_3 C4_3 109.0(10) . . ?
C9_3 C7_3 C4_3 109.1(10) . . ?
C10_3 C7_3 C4_3 110.8(9) . . ?
O2_3 C11_3 C12_3 119.5(7) . . ?
O2_3 C11_3 C16_3 120.4(7) . . ?
C12_3 C11_3 C16_3 120.0 . . ?
C13_3 C12_3 C11_3 120.0 . . ?
C13_3 C12_3 S2_3 117.1(5) . . ?
C11_3 C12_3 S2_3 122.7(5) . . ?
C12_3 C13_3 C14_3 120.0 . . ?
C15_3 C14_3 C13_3 120.0 . . ?
C15_3 C14_3 C17_3 119.4(8) . . ?
C13_3 C14_3 C17_3 120.6(8) . . ?
C16_3 C15_3 C14_3 120.0 . . ?
C15_3 C16_3 C11_3 120.0 . . ?
C15_3 C16_3 S3_3 118.1(5) . . ?
C11_3 C16_3 S3_3 121.9(5) . . ?
C18_3 C17_3 C19_3 109.0(10) . . ?
C18_3 C17_3 C20_3 107.8(10) . . ?
C19_3 C17_3 C20_3 107.9(10) . . ?
C18_3 C17_3 C14_3 112.5(13) . . ?
C19_3 C17_3 C14_3 110.1(13) . . ?
C20_3 C17_3 C14_3 109.5(15) . . ?
C1_3 O1_3 Ti2 130.7(7) . . ?
C11_3 O2_3 Ti2 134.2(7) . . ?
C2_3 S1_3 C2_3 98.0(12) . 3_655 ?
C12_3 S2_3 C6_3 107.2(5) . . ?
C12_3 S2_3 Ag5 107.4(3) . . ?
C6_3 S2_3 Ag5 100.3(3) . . ?
C16_3 S3_3 C16_3 100.8(11) 3_655 . ?
C16_3 S3_3 Ag1 128.2(8) 3_655 . ?
C16_3 S3_3 Ag1 128.2(4) . . ?
N2_4 C1_4 N1_4 119.6(13) . . ?
C3_4 C2_4 N2_4 108.0(9) . . ?
C3_4 C2_4 C5_4 129.0(9) . . ?
N2_4 C2_4 C5_4 122.9(10) . . ?
C2_4 C3_4 N1_4 108.5(9) . . ?
C2_4 C3_4 C4_4 137.4(10) . . ?
N1_4 C3_4 C4_4 114.1(9) . . ?
O1_4 C4_4 O2_4 123.9(10) . . ?
O1_4 C4_4 C3_4 117.7(8) . . ?
O2_4 C4_4 C3_4 118.5(9) . . ?
O4_4 C5_4 O3_4 123.4(10) . . ?
O4_4 C5_4 C2_4 119.2(8) . . ?
O3_4 C5_4 C2_4 117.3(8) . . ?
C1_4 N1_4 C3_4 100.2(11) . . ?
C1_4 N1_4 Ti4 148.9(10) . . ?
C3_4 N1_4 Ti4 110.6(8) . . ?
C1_4 N2_4 C2_4 103.7(12) . . ?
C1_4 N2_4 Ag5 131.8(10) . . ?
C2_4 N2_4 Ag5 124.5(9) . . ?
C4_4 O1_4 Ti4 118.8(8) . . ?
N2_5 C1_5 N1_5 115.9(14) . . ?
N2_5 C2_5 C3_5 106.2(9) . . ?
N2_5 C2_5 C5_5 125.4(10) . . ?
C3_5 C2_5 C5_5 128.2(10) . . ?
C2_5 C3_5 N1_5 108.0(9) . . ?
C2_5 C3_5 C4_5 138.1(10) . . ?
N1_5 C3_5 C4_5 113.9(10) . . ?
O2_5 C4_5 O1_5 123.9(10) . . ?
O2_5 C4_5 C3_5 118.2(9) . . ?
O1_5 C4_5 C3_5 117.8(8) . . ?
O4_5 C5_5 O3_5 122.5(10) . . ?
O4_5 C5_5 C2_5 118.8(8) . . ?
O3_5 C5_5 C2_5 118.1(9) . . ?
C1_5 N1_5 C3_5 103.4(12) . . ?
C1_5 N1_5 Ti5 145.2(11) . . ?
C3_5 N1_5 Ti5 111.4(8) . . ?
C1_5 N2_5 C2_5 106.4(11) . . ?
C1_5 N2_5 Ag6 131.2(10) . . ?
C2_5 N2_5 Ag6 121.9(9) . . ?
C4_5 O1_5 Ti5 120.2(8) . . ?
C1_6 O1_6 Ti5 124.6(12) . . ?
O2_6 C1_6 O1_6 124(2) . . ?
O2_6 C1_6 C2_6 124(2) . . ?
O1_6 C1_6 C2_6 111.6(17) . . ?
N1_6 C2_6 C2_6 107.1(11) . 3_655 ?
N1_6 C2_6 C1_6 116.2(17) . . ?
C2_6 C2_6 C1_6 136.6(11) 3_655 . ?
N1_6 C3_6 N1_6 115(3) . 3_655 ?
C3_6 N1_6 C2_6 105.3(19) . . ?
C3_6 N1_6 Ti5 138.2(14) . . ?
C2_6 N1_6 Ti5 112.9(13) . . ?
C1_6 O2_6 Na2 146.3(15) . . ?
N1_7 C1_7 N1_7 116(3) 3_655 . ?
N1_7 C2_7 C2_7 106.6(12) . 3_655 ?
N1_7 C2_7 C3_7 117.4(19) . . ?
C2_7 C2_7 C3_7 135.8(12) 3_655 . ?
O2_7 C3_7 O1_7 130(2) . . ?
O2_7 C3_7 C2_7 122(2) . . ?
O1_7 C3_7 C2_7 108.1(18) . . ?
C1_7 N1_7 C2_7 106(2) . . ?
C1_7 N1_7 Ti4 139.1(15) . . ?
C2_7 N1_7 Ti4 113.2(14) . . ?
C3_7 O1_7 Ti4 126.5(14) . . ?
C3_7 O2_7 Na2 148.0(15) . . ?
O1_10 C1_10 C3_10 109.8(9) . . ?
O1_10 C1_10 C2_10 109.6(9) . . ?
C3_10 C1_10 C2_10 117.6(13) . . ?
C1_10 O1_10 Ti4 141.0(11) . . ?
O1_11 C1_11 C2_11 109.7(10) . . ?
O1_11 C1_11 C3_11 109.1(10) . . ?
C2_11 C1_11 C3_11 117.0(14) . . ?
C1_11 O1_11 Ti4 142.6(14) . . ?
O1_8 C1_8 N1_8 122.1(19) . . ?
C1_8 O1_8 Ti2 149.0(15) . . ?
C1_8 N1_8 C3_8 122.7(16) . . ?
C1_8 N1_8 C2_8 118.4(17) . . ?
C3_8 N1_8 C2_8 118.8(18) . . ?
O1_12 C1_12 C3_12 109.7(10) . . ?
O1_12 C1_12 C2_12 109.3(10) . . ?
C3_12 C1_12 C2_12 117.8(16) . . ?
C1_12 O1_12 Ti5 136.1(14) . . ?
O1_13 C1_13 C2_13 109.5(8) . . ?
O1_13 C1_13 C3_13 109.2(8) . . ?
C2_13 C1_13 C3_13 118.5(12) . . ?
C1_13 O1_13 Ti5 145.4(10) . . ?
O1_15 C1_15 C3_15 109.9(10) . . ?
O1_15 C1_15 C2_15 109.5(11) . . ?
C3_15 C1_15 C2_15 115.8(15) . . ?
C1_15 O1_15 Ti3 150(3) . . ?
C1_9 S1_9 C36_9 106.2(8) . . ?
C1_9 S1_9 Ag6_14 111.2(5) . . ?
C36_9 S1_9 Ag6_14 103.4(6) . . ?
C1_9 S1_9 Ag2_14 119.9(8) . . ?
C36_9 S1_9 Ag2_14 96.4(6) . . ?
Ag6_14 S1_9 Ag2_14 116.4(3) . . ?
C2_9 C1_9 C6_9 120.0 . . ?
C2_9 C1_9 S1_9 116.3(7) . . ?
C6_9 C1_9 S1_9 121.2(7) . . ?
C3_9 C2_9 C1_9 120.0 . . ?
C2_9 C3_9 C4_9 120.0 . . ?
C2_9 C3_9 C7_9 120.6(9) . . ?
C4_9 C3_9 C7_9 119.4(9) . . ?
C3_9 C4_9 C5_9 120.0 . . ?
C6_9 C5_9 C4_9 120.0 . . ?
C6_9 C5_9 S2_9 122.7(7) . . ?
C4_9 C5_9 S2_9 115.7(7) . . ?
O1_9 C6_9 C5_9 118.1(9) . . ?
O1_9 C6_9 C1_9 119.9(9) . . ?
C5_9 C6_9 C1_9 120.0 . . ?
C3_9 C7_9 C9_9 112.9(11) . . ?
C3_9 C7_9 C8_9 110.5(12) . . ?
C9_9 C7_9 C8_9 108.0(8) . . ?
C3_9 C7_9 C10_9 110.0(11) . . ?
C9_9 C7_9 C10_9 107.6(8) . . ?
C8_9 C7_9 C10_9 107.6(8) . . ?
O2_9 C11_9 C12_9 120.6(8) . . ?
O2_9 C11_9 C16_9 119.2(8) . . ?
C12_9 C11_9 C16_9 120.0 . . ?
C13_9 C12_9 C11_9 120.0 . . ?
C13_9 C12_9 S2_9 118.3(6) . . ?
C11_9 C12_9 S2_9 120.9(6) . . ?
C12_9 C13_9 C14_9 120.0 . . ?
C15_9 C14_9 C13_9 120.0 . . ?
C15_9 C14_9 C17_9 120.9(7) . . ?
C13_9 C14_9 C17_9 119.1(7) . . ?
C16_9 C15_9 C14_9 120.0 . . ?
C15_9 C16_9 C11_9 120.0 . . ?
C15_9 C16_9 S3_9 117.6(7) . . ?
C11_9 C16_9 S3_9 121.5(7) . . ?
C14_9 C17_9 C18_9 107.2(11) . . ?
C14_9 C17_9 C19_9 113.5(12) . . ?
C18_9 C17_9 C19_9 107.7(8) . . ?
C14_9 C17_9 C20_9 113.4(12) . . ?
C18_9 C17_9 C20_9 107.5(8) . . ?
C19_9 C17_9 C20_9 107.3(8) . . ?
O3_9 C21_9 C22_9 121.1(8) . . ?
O3_9 C21_9 C26_9 118.9(8) . . ?
C22_9 C21_9 C26_9 120.0 . . ?
C23_9 C22_9 C21_9 120.0 . . ?
C23_9 C22_9 S4_9 117.3(6) . . ?
C21_9 C22_9 S4_9 122.1(6) . . ?
C22_9 C23_9 C24_9 120.0 . . ?
C23_9 C24_9 C25_9 120.0 . . ?
C23_9 C24_9 C27_9 118.2(8) . . ?
C25_9 C24_9 C27_9 121.5(8) . . ?
C24_9 C25_9 C26_9 120.0 . . ?
C25_9 C26_9 C21_9 120.0 . . ?
C25_9 C26_9 S3_9 115.2(6) . . ?
C21_9 C26_9 S3_9 123.7(7) . . ?
C24_9 C27_9 C28_9 112.1(11) . . ?
C24_9 C27_9 C29_9 111.2(11) . . ?
C28_9 C27_9 C29_9 107.4(8) . . ?
C24_9 C27_9 C30_9 111.7(11) . . ?
C28_9 C27_9 C30_9 107.2(8) . . ?
C29_9 C27_9 C30_9 107.1(8) . . ?
O4_9 C31_9 C32_9 120.5(8) . . ?
O4_9 C31_9 C36_9 119.5(8) . . ?
C32_9 C31_9 C36_9 120.0 . . ?
C31_9 C32_9 C33_9 120.0 . . ?
C31_9 C32_9 S4_9 119.5(6) . . ?
C33_9 C32_9 S4_9 119.1(7) . . ?
C34_9 C33_9 C32_9 120.0 . . ?
C33_9 C34_9 C35_9 120.0 . . ?
C33_9 C34_9 C37_9 121.0(8) . . ?
C35_9 C34_9 C37_9 116.0(8) . . ?
C34_9 C35_9 C36_9 120.0 . . ?
C35_9 C36_9 C31_9 120.0 . . ?
C35_9 C36_9 S1_9 118.4(6) . . ?
C31_9 C36_9 S1_9 121.2(6) . . ?
C34_9 C37_9 C38_9 112.6(12) . . ?
C34_9 C37_9 C40_9 116.4(13) . . ?
C38_9 C37_9 C40_9 106.4(9) . . ?
C34_9 C37_9 C39_9 108.2(11) . . ?
C38_9 C37_9 C39_9 106.7(9) . . ?
C40_9 C37_9 C39_9 106.0(9) . . ?
C6_9 O1_9 Ti1_14 167.9(19) . . ?
C11_9 O2_9 Ti1_14 118.0(12) . . ?
C11_9 O2_9 Ag3_14 116.8(10) . . ?
Ti1_14 O2_9 Ag3_14 106.2(6) . . ?
C21_9 O3_9 Ti1_14 146(2) . . ?
C31_9 O4_9 Ti1_14 121.3(13) . . ?
C31_9 O4_9 Ag2_14 116.2(10) . . ?
Ti1_14 O4_9 Ag2_14 106.1(6) . . ?
C12_9 S2_9 C5_9 106.0(8) . . ?
C12_9 S2_9 Ag5_14 106.9(7) . . ?
C5_9 S2_9 Ag5_14 111.0(5) . . ?
C12_9 S2_9 Ag3_14 97.3(6) . . ?
C5_9 S2_9 Ag3_14 117.9(9) . . ?
Ag5_14 S2_9 Ag3_14 115.7(3) . . ?
C16_9 S3_9 C26_9 106.8(8) . . ?
C16_9 S3_9 Ag4_14 105.5(6) . . ?
C26_9 S3_9 Ag4_14 102.3(10) . . ?
C32_9 S4_9 C22_9 108.5(8) . . ?
C32_9 S4_9 Ag1_14 107.7(6) . . ?
C22_9 S4_9 Ag1_14 99.1(10) . . ?
C1_17 S1_17 C36_17 105.8(7) . . ?
C1_17 S1_17 Ag1_14 106.0(8) . . ?
C36_17 S1_17 Ag1_14 105.1(5) . . ?
C2_17 C1_17 C6_17 120.0 . . ?
C2_17 C1_17 S1_17 116.0(6) . . ?
C6_17 C1_17 S1_17 121.9(7) . . ?
C3_17 C2_17 C1_17 120.0 . . ?
C4_17 C3_17 C2_17 120.0 . . ?
C4_17 C3_17 C7_17 120.4(8) . . ?
C2_17 C3_17 C7_17 119.6(8) . . ?
C3_17 C4_17 C5_17 120.0 . . ?
C4_17 C5_17 C6_17 120.0 . . ?
C4_17 C5_17 S2_17 116.7(6) . . ?
C6_17 C5_17 S2_17 122.7(7) . . ?
O1_17 C6_17 C5_17 119.0(9) . . ?
O1_17 C6_17 C1_17 121.0(9) . . ?
C5_17 C6_17 C1_17 120.0 . . ?
C3_17 C7_17 C9_17 113.1(11) . . ?
C3_17 C7_17 C10_17 110.5(11) . . ?
C9_17 C7_17 C10_17 107.9(8) . . ?
C3_17 C7_17 C8_17 110.4(11) . . ?
C9_17 C7_17 C8_17 107.9(8) . . ?
C10_17 C7_17 C8_17 106.7(8) . . ?
O2_17 C11_17 C12_17 120.7(8) . . ?
O2_17 C11_17 C16_17 119.2(8) . . ?
C12_17 C11_17 C16_17 120.0 . . ?
C11_17 C12_17 C13_17 120.0 . . ?
C11_17 C12_17 S2_17 121.2(6) . . ?
C13_17 C12_17 S2_17 118.3(6) . . ?
C12_17 C13_17 C14_17 120.0 . . ?
C15_17 C14_17 C13_17 120.0 . . ?
C15_17 C14_17 C17_17 120.9(8) . . ?
C13_17 C14_17 C17_17 119.1(8) . . ?
C14_17 C15_17 C16_17 120.0 . . ?
C15_17 C16_17 C11_17 120.0 . . ?
C15_17 C16_17 S3_17 118.0(6) . . ?
C11_17 C16_17 S3_17 121.2(6) . . ?
C14_17 C17_17 C18_17 107.2(11) . . ?
C14_17 C17_17 C19_17 113.5(12) . . ?
C18_17 C17_17 C19_17 107.6(8) . . ?
C14_17 C17_17 C20_17 113.7(12) . . ?
C18_17 C17_17 C20_17 107.5(8) . . ?
C19_17 C17_17 C20_17 107.0(8) . . ?
O3_17 C21_17 C22_17 120.8(8) . . ?
O3_17 C21_17 C26_17 117.8(8) . . ?
C22_17 C21_17 C26_17 120.0 . . ?
C21_17 C22_17 C23_17 120.0 . . ?
C21_17 C22_17 S4_17 119.9(7) . . ?
C23_17 C22_17 S4_17 117.5(7) . . ?
C24_17 C23_17 C22_17 120.0 . . ?
C25_17 C24_17 C23_17 120.0 . . ?
C25_17 C24_17 C27_17 121.3(8) . . ?
C23_17 C24_17 C27_17 118.7(8) . . ?
C24_17 C25_17 C26_17 120.0 . . ?
C25_17 C26_17 C21_17 120.0 . . ?
C25_17 C26_17 S3_17 115.8(7) . . ?
C21_17 C26_17 S3_17 123.0(6) . . ?
C24_17 C27_17 C28_17 111.7(11) . . ?
C24_17 C27_17 C29_17 111.2(12) . . ?
C28_17 C27_17 C29_17 107.3(8) . . ?
C24_17 C27_17 C30_17 112.0(11) . . ?
C28_17 C27_17 C30_17 107.2(8) . . ?
C29_17 C27_17 C30_17 107.3(8) . . ?
O4_17 C31_17 C32_17 120.5(8) . . ?
O4_17 C31_17 C36_17 119.3(8) . . ?
C32_17 C31_17 C36_17 120.0 . . ?
C31_17 C32_17 C33_17 120.0 . . ?
C31_17 C32_17 S4_17 119.6(6) . . ?
C33_17 C32_17 S4_17 120.2(6) . . ?
C34_17 C33_17 C32_17 120.0 . . ?
C33_17 C34_17 C35_17 120.0 . . ?
C33_17 C34_17 C37_17 123.3(8) . . ?
C35_17 C34_17 C37_17 116.5(8) . . ?
C36_17 C35_17 C34_17 120.0 . . ?
C35_17 C36_17 C31_17 120.0 . . ?
C35_17 C36_17 S1_17 118.3(6) . . ?
C31_17 C36_17 S1_17 121.2(6) . . ?
C34_17 C37_17 C38_17 113.0(12) . . ?
C34_17 C37_17 C40_17 116.7(13) . . ?
C38_17 C37_17 C40_17 106.6(9) . . ?
C34_17 C37_17 C39_17 107.9(11) . . ?
C38_17 C37_17 C39_17 106.1(9) . . ?
C40_17 C37_17 C39_17 105.8(9) . . ?
C6_17 O1_17 Ti2_14 154.4(9) . . ?
C11_17 O2_17 Ti2_14 118.6(12) . . ?
C11_17 O2_17 Ag3_14 119.0(10) . . ?
Ti2_14 O2_17 Ag3_14 107.1(6) . . ?
C21_17 O3_17 Ti2_14 161.0(19) . . ?
C31_17 O4_17 Ti2_14 126.0(13) . . ?
C31_17 O4_17 Ag2_14 113.1(9) . . ?
Ti2_14 O4_17 Ag2_14 106.2(6) . . ?
C12_17 S2_17 C5_17 105.7(7) . . ?
C12_17 S2_17 Ag4_14 106.3(5) . . ?
C5_17 S2_17 Ag4_14 102.8(7) . . ?
C16_17 S3_17 C26_17 107.0(7) . . ?
C16_17 S3_17 Ag7_14 105.8(6) . . ?
C26_17 S3_17 Ag7_14 110.6(5) . . ?
C16_17 S3_17 Ag3_14 96.7(5) . . ?
C26_17 S3_17 Ag3_14 116.5(9) . . ?
Ag7_14 S3_17 Ag3_14 118.1(4) . . ?
C32_17 S4_17 C22_17 108.5(8) . . ?
C32_17 S4_17 Ag8_14 100.8(6) . . ?
C22_17 S4_17 Ag8_14 108.8(5) . . ?
C32_17 S4_17 Ag2_14 97.3(5) . . ?
C22_17 S4_17 Ag2_14 119.7(9) . . ?
Ag8_14 S4_17 Ag2_14 118.5(4) . . ?
C1_18 S1_18 C36_18 104.2(7) . . ?
C1_18 S1_18 Ag1_14 132.7(8) . . ?
C36_18 S1_18 Ag1_14 120.6(8) . . ?
C2_18 C1_18 C6_18 120.8(6) . . ?
C2_18 C1_18 S1_18 116.6(8) . . ?
C6_18 C1_18 S1_18 122.5(8) . . ?
C1_18 C2_18 C3_18 119.9(6) . . ?
C4_18 C3_18 C2_18 119.4(6) . . ?
C4_18 C3_18 C7_18 121.0(9) . . ?
C2_18 C3_18 C7_18 119.6(9) . . ?
C3_18 C4_18 C5_18 120.8(7) . . ?
C4_18 C5_18 C6_18 119.6(6) . . ?
C4_18 C5_18 S2_18 115.1(8) . . ?
C6_18 C5_18 S2_18 121.6(8) . . ?
O1_18 C6_18 C1_18 121.3(9) . . ?
O1_18 C6_18 C5_18 119.2(9) . . ?
C1_18 C6_18 C5_18 119.5(6) . . ?
C3_18 C7_18 C9_18 113.2(11) . . ?
C3_18 C7_18 C10_18 110.8(11) . . ?
C9_18 C7_18 C10_18 107.9(8) . . ?
C3_18 C7_18 C8_18 109.9(11) . . ?
C9_18 C7_18 C8_18 107.4(8) . . ?
C10_18 C7_18 C8_18 107.3(8) . . ?
O2_18 C11_18 C12_18 121.2(9) . . ?
O2_18 C11_18 C16_18 119.6(9) . . ?
C12_18 C11_18 C16_18 119.3(6) . . ?
C11_18 C12_18 C13_18 120.1(7) . . ?
C11_18 C12_18 S2_18 120.6(7) . . ?
C13_18 C12_18 S2_18 118.5(8) . . ?
C14_18 C13_18 C12_18 120.0(7) . . ?
C15_18 C14_18 C13_18 119.5(6) . . ?
C15_18 C14_18 C17_18 119.7(10) . . ?
C13_18 C14_18 C17_18 119.2(9) . . ?
C14_18 C15_18 C16_18 120.5(7) . . ?
C15_18 C16_18 C11_18 119.0(8) . . ?
C15_18 C16_18 S3_18 115.8(8) . . ?
C11_18 C16_18 S3_18 120.2(8) . . ?
C14_18 C17_18 C18_18 107.5(11) . . ?
C14_18 C17_18 C19_18 113.4(11) . . ?
C18_18 C17_18 C19_18 107.2(8) . . ?
C14_18 C17_18 C20_18 113.2(11) . . ?
C18_18 C17_18 C20_18 108.0(8) . . ?
C19_18 C17_18 C20_18 107.2(8) . . ?
C26_18 C21_18 C22_18 119.9(6) . . ?
C26_18 C21_18 O3_18 118.8(9) . . ?
C22_18 C21_18 O3_18 121.3(9) . . ?
C21_18 C22_18 C23_18 119.5(6) . . ?
C21_18 C22_18 S4_18 119.8(7) . . ?
C23_18 C22_18 S4_18 116.9(7) . . ?
C24_18 C23_18 C22_18 120.7(7) . . ?
C23_18 C24_18 C25_18 119.5(6) . . ?
C23_18 C24_18 C27_18 121.0(9) . . ?
C25_18 C24_18 C27_18 119.5(9) . . ?
C26_18 C25_18 C24_18 120.1(6) . . ?
C25_18 C26_18 C21_18 120.3(6) . . ?
C25_18 C26_18 S3_18 115.3(7) . . ?
C21_18 C26_18 S3_18 124.2(7) . . ?
C24_18 C27_18 C29_18 112.4(11) . . ?
C24_18 C27_18 C30_18 112.2(11) . . ?
C29_18 C27_18 C30_18 108.0(8) . . ?
C24_18 C27_18 C28_18 110.7(11) . . ?
C29_18 C27_18 C28_18 106.4(8) . . ?
C30_18 C27_18 C28_18 106.7(8) . . ?
O4_18 C31_18 C32_18 121.7(9) . . ?
O4_18 C31_18 C36_18 118.1(9) . . ?
C32_18 C31_18 C36_18 119.4(7) . . ?
C31_18 C32_18 C33_18 119.5(7) . . ?
C31_18 C32_18 S4_18 120.8(7) . . ?
C33_18 C32_18 S4_18 119.3(7) . . ?
C34_18 C33_18 C32_18 120.3(7) . . ?
C33_18 C34_18 C35_18 119.7(6) . . ?
C33_18 C34_18 C37_18 122.6(9) . . ?
C35_18 C34_18 C37_18 117.6(9) . . ?
C34_18 C35_18 C36_18 119.7(7) . . ?
C35_18 C36_18 C31_18 119.2(8) . . ?
C35_18 C36_18 S1_18 118.1(8) . . ?
C31_18 C36_18 S1_18 119.3(8) . . ?
C34_18 C37_18 C38_18 113.0(11) . . ?
C34_18 C37_18 C40_18 116.7(13) . . ?
C38_18 C37_18 C40_18 106.3(8) . . ?
C34_18 C37_18 C39_18 108.0(11) . . ?
C38_18 C37_18 C39_18 105.9(9) . . ?
C40_18 C37_18 C39_18 106.2(8) . . ?
C6_18 O1_18 Ti4_14 147.0(11) . . ?
C11_18 O2_18 Ti4_14 131(2) . . ?
C21_18 O3_18 Ti4_14 150.7(12) . . ?
C31_18 O4_18 Ti4_14 131(2) . . ?
C12_18 S2_18 C5_18 106.0(8) . . ?
C12_18 S2_18 Ag8_14 101.4(6) . . ?
C5_18 S2_18 Ag8_14 113.5(7) . . ?
C16_18 S3_18 C26_18 104.4(7) . . ?
C32_18 S4_18 C22_18 107.3(8) . . ?
C32_18 S4_18 Ag6_14 107.3(7) . . ?
C22_18 S4_18 Ag6_14 106.6(7) . . ?
C1_19 S1_19 C36_19 102.4(13) . . ?
C1_19 S1_19 Ag4_14 128.5(10) . . ?
C36_19 S1_19 Ag4_14 125.7(11) . . ?
C1_19 S1_19 Ag3_14 103.3(8) . . ?
C36_19 S1_19 Ag3_14 105.7(8) . . ?
Ag4_14 S1_19 Ag3_14 82.1(3) . . ?
C2_19 C1_19 C6_19 120.0 . . ?
C2_19 C1_19 S1_19 117.1(10) . . ?
C6_19 C1_19 S1_19 122.9(10) . . ?
C1_19 C2_19 C3_19 120.0 . . ?
C4_19 C3_19 C2_19 120.0 . . ?
C4_19 C3_19 C7_19 124.1(12) . . ?
C2_19 C3_19 C7_19 115.4(12) . . ?
C3_19 C4_19 C5_19 120.0 . . ?
C6_19 C5_19 C4_19 120.0 . . ?
C6_19 C5_19 S2_19 121.8(10) . . ?
C4_19 C5_19 S2_19 117.3(10) . . ?
O1_19 C6_19 C5_19 119.2(13) . . ?
O1_19 C6_19 C1_19 120.5(13) . . ?
C5_19 C6_19 C1_19 120.0 . . ?
C3_19 C7_19 C9_19 110.9(19) . . ?
C3_19 C7_19 C10_19 112.6(18) . . ?
C9_19 C7_19 C10_19 107.6(18) . . ?
C3_19 C7_19 C8_19 109.4(14) . . ?
C9_19 C7_19 C8_19 108.1(18) . . ?
C10_19 C7_19 C8_19 108.1(17) . . ?
O2_19 C11_19 C12_19 121.7(13) . . ?
O2_19 C11_19 C16_19 118.1(13) . . ?
C12_19 C11_19 C16_19 120.0 . . ?
C13_19 C12_19 C11_19 120.0 . . ?
C13_19 C12_19 S2_19 120.2(10) . . ?
C11_19 C12_19 S2_19 119.6(10) . . ?
C12_19 C13_19 C14_19 120.0 . . ?
C15_19 C14_19 C13_19 120.0 . . ?
C15_19 C14_19 C17_19 118.1(12) . . ?
C13_19 C14_19 C17_19 121.3(12) . . ?
C14_19 C15_19 C16_19 120.0 . . ?
C15_19 C16_19 C11_19 120.0 . . ?
C15_19 C16_19 S3_19 116.4(10) . . ?
C11_19 C16_19 S3_19 123.0(10) . . ?
C20_19 C17_19 C19_19 106.1(18) . . ?
C20_19 C17_19 C18_19 110.7(19) . . ?
C19_19 C17_19 C18_19 105.0(18) . . ?
C20_19 C17_19 C14_19 112.0(19) . . ?
C19_19 C17_19 C14_19 113(2) . . ?
C18_19 C17_19 C14_19 109.8(18) . . ?
C22_19 C21_19 C26_19 120.0 . . ?
C22_19 C21_19 O3_19 122.5(12) . . ?
C26_19 C21_19 O3_19 117.5(12) . . ?
C23_19 C22_19 C21_19 120.0 . . ?
C23_19 C22_19 S4_19 117.0(10) . . ?
C21_19 C22_19 S4_19 120.5(11) . . ?
C22_19 C23_19 C24_19 120.0 . . ?
C25_19 C24_19 C23_19 120.0 . . ?
C25_19 C24_19 C27_19 120.0(12) . . ?
C23_19 C24_19 C27_19 120.0(12) . . ?
C24_19 C25_19 C26_19 120.0 . . ?
C25_19 C26_19 C21_19 120.0 . . ?
C25_19 C26_19 S3_19 116.2(10) . . ?
C21_19 C26_19 S3_19 123.8(10) . . ?
C24_19 C27_19 C30_19 115.3(16) . . ?
C24_19 C27_19 C29_19 113.3(17) . . ?
C30_19 C27_19 C29_19 110.2(18) . . ?
C24_19 C27_19 C28_19 107.7(17) . . ?
C30_19 C27_19 C28_19 106.2(18) . . ?
C29_19 C27_19 C28_19 103.3(17) . . ?
O4_19 C31_19 C32_19 121.1(13) . . ?
O4_19 C31_19 C36_19 118.7(13) . . ?
C32_19 C31_19 C36_19 120.0 . . ?
C33_19 C32_19 C31_19 120.0 . . ?
C33_19 C32_19 S4_19 120.6(10) . . ?
C31_19 C32_19 S4_19 119.3(10) . . ?
C34_19 C33_19 C32_19 120.0 . . ?
C35_19 C34_19 C33_19 120.0 . . ?
C35_19 C34_19 C37_19 116.1(13) . . ?
C33_19 C34_19 C37_19 123.4(13) . . ?
C36_19 C35_19 C34_19 120.0 . . ?
C35_19 C36_19 C31_19 120.0 . . ?
C35_19 C36_19 S1_19 120.1(10) . . ?
C31_19 C36_19 S1_19 119.9(10) . . ?
C34_19 C37_19 C38_19 113.7(18) . . ?
C34_19 C37_19 C40_19 116(2) . . ?
C38_19 C37_19 C40_19 106.0(17) . . ?
C34_19 C37_19 C39_19 107.1(18) . . ?
C38_19 C37_19 C39_19 105.5(18) . . ?
C40_19 C37_19 C39_19 107.6(18) . . ?
C6_19 O1_19 Ti3_14 143.7(19) . . ?
C11_19 O2_19 Ti3_14 129.3(19) . . ?
C21_19 O3_19 Ti3_14 135.2(11) . . ?
C31_19 O4_19 Ti3_14 140(2) . . ?
C5_19 S2_19 C12_19 108.4(13) . . ?
C5_19 S2_19 Ag5_14 108.3(9) . . ?
C12_19 S2_19 Ag5_14 102.9(8) . . ?
C26_19 S3_19 C16_19 100.8(12) . . ?
C32_19 S4_19 C22_19 106.1(13) . . ?
C32_19 S4_19 Ag7_14 111.4(9) . . ?
C22_19 S4_19 Ag7_14 107.4(9) . . ?
N2_16 C1_16 N1_16 117(2) . . ?
N2_16 C2_16 C3_16 110.0(16) . . ?
N2_16 C2_16 C5_16 120.8(17) . . ?
C3_16 C2_16 C5_16 129.2(17) . . ?
C2_16 C3_16 N1_16 105.5(17) . . ?
C2_16 C3_16 C4_16 138.2(19) . . ?
N1_16 C3_16 C4_16 113.9(16) . . ?
O2_16 C4_16 O1_16 123.5(13) . . ?
O2_16 C4_16 C3_16 117.9(10) . . ?
O1_16 C4_16 C3_16 117.8(10) . . ?
O4_16 C5_16 O3_16 123.3(12) . . ?
O4_16 C5_16 C2_16 118.4(10) . . ?
O3_16 C5_16 C2_16 117.7(10) . . ?
C1_16 N1_16 C3_16 103.2(19) . . ?
C1_16 N1_16 Ti5_14 149(2) . . ?
C3_16 N1_16 Ti5_14 107.5(15) . . ?
C1_16 N2_16 C2_16 103.1(19) . . ?
C1_16 N2_16 Ag5_14 130(2) . . ?
C2_16 N2_16 Ag5_14 127.3(18) . . ?
C4_16 O1_16 Ti5_14 121.1(13) . . ?
N2_23 C1_23 N1_23 116(2) . . ?
C3_23 C2_23 N2_23 110.3(13) . . ?
C3_23 C2_23 C5_23 135.4(11) . . ?
N2_23 C2_23 C5_23 114.3(13) . . ?
C2_23 C3_23 N1_23 106.6(13) . . ?
C2_23 C3_23 C4_23 136.3(10) . . ?
N1_23 C3_23 C4_23 117.1(13) . . ?
O2_23 C4_23 O1_23 123.2(12) . . ?
O2_23 C4_23 C3_23 118.9(9) . . ?
O1_23 C4_23 C3_23 117.9(9) . . ?
O3_23 C5_23 O4_23 124.4(12) . . ?
O3_23 C5_23 C2_23 118.6(9) . . ?
O4_23 C5_23 C2_23 117.0(9) . . ?
C1_23 N1_23 C3_23 103.8(18) . . ?
C1_23 N1_23 Ag8_14 130.9(18) . . ?
C3_23 N1_23 Ag8_14 125.1(15) . . ?
C1_23 N2_23 C2_23 103.6(19) . . ?
C1_23 N2_23 Ti7_14 146(2) . . ?
C2_23 N2_23 Ti7_14 110.0(13) . . ?
C5_23 O4_23 Ti7_14 121.8(11) . . ?
O1_24 C1_24 N1_24 120.1(18) . . ?
C1_24 O1_24 Ti3 144.4(14) . . ?
C1_24 N1_24 C3_24 125.8(14) . . ?
C1_24 N1_24 C2_24 118.2(17) . . ?
C3_24 N1_24 C2_24 116.0(16) . . ?
N2_22 C1_22 N1_22 118(2) . . ?
C3_22 C2_22 N2_22 107.7(18) . . ?
C3_22 C2_22 C5_22 130(2) . . ?
N2_22 C2_22 C5_22 116.7(19) . . ?
C2_22 C3_22 N1_22 107.0(16) . . ?
C2_22 C3_22 C4_22 139(2) . . ?
N1_22 C3_22 C4_22 112.7(14) . . ?
O2_22 C4_22 O1_22 122.8(14) . . ?
O2_22 C4_22 C3_22 118.2(11) . . ?
O1_22 C4_22 C3_22 117.9(11) . . ?
O4_22 C5_22 O3_22 123.5(12) . . ?
O4_22 C5_22 C2_22 118.4(10) . . ?
O3_22 C5_22 C2_22 118.1(10) . . ?
C1_22 N1_22 C3_22 102.0(19) . . ?
C1_22 N1_22 Ti8_14 147(2) . . ?
C3_22 N1_22 Ti8_14 111.1(14) . . ?
C1_22 N2_22 C2_22 103(2) . . ?
C1_22 N2_22 Ag6_14 127(2) . . ?
C2_22 N2_22 Ag6_14 127.3(18) . . ?
C4_22 O1_22 Ti8_14 122.0(16) . . ?
N2_25 C1_25 N1_25 116(2) . . ?
C3_25 C2_25 N2_25 110.3(17) . . ?
C3_25 C2_25 C5_25 130(2) . . ?
N2_25 C2_25 C5_25 115.6(17) . . ?
C2_25 C3_25 N1_25 104.5(15) . . ?
C2_25 C3_25 C4_25 137.5(17) . . ?
N1_25 C3_25 C4_25 118.0(15) . . ?
O2_25 C4_25 O1_25 122.6(14) . . ?
O2_25 C4_25 C3_25 117.7(11) . . ?
O1_25 C4_25 C3_25 117.2(11) . . ?
O3_25 C5_25 O4_25 123.7(12) . . ?
O3_25 C5_25 C2_25 118.5(10) . . ?
O4_25 C5_25 C2_25 117.8(10) . . ?
C1_25 N1_25 C3_25 105.5(18) . . ?
C1_25 N1_25 Ag7_14 129.1(19) . . ?
C3_25 N1_25 Ag7_14 124.8(16) . . ?
C1_25 N2_25 C2_25 102(2) . . ?
C1_25 N2_25 Ti6_14 149(2) . . ?
C2_25 N2_25 Ti6_14 107.6(15) . . ?
C5_25 O4_25 Ti6_14 119.0(14) . . ?
N2_21 C1_21 N1_21 116(3) . . ?
C3_21 C2_21 N2_21 109.1(17) . . ?
C3_21 C2_21 C5_21 135.3(18) . . ?
N2_21 C2_21 C5_21 115.5(16) . . ?
C2_21 C3_21 N1_21 105.4(17) . . ?
C2_21 C3_21 C4_21 140(3) . . ?
N1_21 C3_21 C4_21 111.5(16) . . ?
O2_21 C4_21 O1_21 123.4(13) . . ?
O2_21 C4_21 C3_21 118.1(11) . . ?
O1_21 C4_21 C3_21 117.6(11) . . ?
O3_21 C5_21 O4_21 123.4(13) . . ?
O3_21 C5_21 C2_21 118.3(10) . . ?
O4_21 C5_21 C2_21 117.8(10) . . ?
C1_21 N1_21 C3_21 103(2) . . ?
C1_21 N1_21 Ti5_14 142(2) . . ?
C3_21 N1_21 Ti5_14 114.4(16) . . ?
C1_21 N2_21 C2_21 104(2) . . ?
C1_21 N2_21 Ti6_14 143(2) . . ?
C2_21 N2_21 Ti6_14 112.3(18) . . ?
C4_21 O1_21 Ti5_14 121.0(14) . . ?
C4_21 O2_21 Na1_14 150.9(17) . . ?
C5_21 O3_21 Na1_14 152.8(15) . . ?
C5_21 O4_21 Ti6_14 117.3(13) . . ?
N2_26 C1_26 N1_26 116(2) . . ?
C3_26 C2_26 N2_26 110.7(17) . . ?
C3_26 C2_26 C5_26 133.6(19) . . ?
N2_26 C2_26 C5_26 115.4(16) . . ?
C2_26 C3_26 N1_26 104.3(16) . . ?
C2_26 C3_26 C4_26 143.1(18) . . ?
N1_26 C3_26 C4_26 112.5(15) . . ?
O2_26 C4_26 O1_26 122.6(13) . . ?
O2_26 C4_26 C3_26 118.3(11) . . ?
O1_26 C4_26 C3_26 117.6(11) . . ?
O3_26 C5_26 O4_26 123.9(12) . . ?
O3_26 C5_26 C2_26 117.9(10) . . ?
O4_26 C5_26 C2_26 118.0(10) . . ?
C1_26 N1_26 C3_26 105(2) . . ?
C1_26 N1_26 Ti7_14 141(2) . . ?
C3_26 N1_26 Ti7_14 113.1(16) . . ?
C1_26 N2_26 C2_26 104(2) . . ?
C1_26 N2_26 Ti8_14 142(2) . . ?
C2_26 N2_26 Ti8_14 112.6(17) . . ?
C4_26 O1_26 Ti7_14 116.8(14) . . ?
C4_26 O2_26 Na1_14 145.9(14) . . ?
C5_26 O3_26 Na1_14 152(3) . . ?
C5_26 O4_26 Ti8_14 117.2(14) . . ?
O1_41 C1_41 C3_41 110.5(10) . . ?
O1_41 C1_41 C2_41 109.8(9) . . ?
C3_41 C1_41 C2_41 116.6(14) . . ?
C1_41 O1_41 Ti2 146.2(9) . . ?
O1_27 C1_27 C3_27 109.6(11) . . ?
O1_27 C1_27 C2_27 109.9(11) . . ?
C3_27 C1_27 C2_27 117.2(17) . . ?
C1_27 O1_27 Ti6_14 141(2) . . ?
O1_28 C1_28 C3_28 109.4(11) . . ?
O1_28 C1_28 C2_28 109.5(11) . . ?
C3_28 C1_28 C2_28 118.1(17) . . ?
C1_28 O1_28 Ti6_14 158(3) . . ?
O1_29 C1_29 C3_29 109.8(11) . . ?
O1_29 C1_29 C2_29 109.5(11) . . ?
C3_29 C1_29 C2_29 118.2(17) . . ?
C1_29 O1_29 Ti7_14 150(2) . . ?
O1_30 C1_30 C3_30 109.4(11) . . ?
O1_30 C1_30 C2_30 109.6(11) . . ?
C3_30 C1_30 C2_30 117.9(17) . . ?
C1_30 O1_30 Ti7_14 127(2) . . ?
O1_31 C1_31 C3_31 109.9(11) . . ?
O1_31 C1_31 C2_31 109.8(11) . . ?
C3_31 C1_31 C2_31 118.3(17) . . ?
C1_31 O1_31 Ti5_14 137(2) . . ?
O1_32 C1_32 C3_32 108.9(11) . . ?
O1_32 C1_32 C2_32 109.2(11) . . ?
C3_32 C1_32 C2_32 116.4(17) . . ?
C1_32 O1_32 Ti5_14 167(3) . . ?
O1_33 C1_33 C2_33 109.9(11) . . ?
O1_33 C1_33 C3_33 109.6(11) . . ?
C2_33 C1_33 C3_33 117.3(17) . . ?
C1_33 O1_33 Ti8_14 146(3) . . ?
O1_34 C1_34 C3_34 109.3(11) . . ?
O1_34 C1_34 C2_34 109.5(11) . . ?
C3_34 C1_34 C2_34 117.7(17) . . ?
C1_34 O1_34 Ti8_14 131(3) . . ?
O1_35 C1_35 C3_35 110.2(11) . . ?
O1_35 C1_35 C2_35 109.8(11) . . ?
C3_35 C1_35 C2_35 119.4(17) . . ?
C1_35 O1_35 Ti3_14 140.0(19) . . ?
C1_35 O1_35 Ag3_14 117.6(17) . . ?
Ti3_14 O1_35 Ag3_14 98.3(12) . . ?

loop_
_geom_bond_atom_site_label_1
_geom_bond_atom_site_label_2
_geom_bond_distance
_geom_bond_site_symmetry_2
_geom_bond_publ_flag
Ag1 O1 2.545(12) . ?
Ag1 S2_1 2.589(4) 3_655 ?
Ag1 S2_1 2.589(4) . ?
Ag1 S3_3 2.896(5) . ?
Ag2 O1 2.545(13) . ?
Ag2 S1_1 2.559(4) 3_655 ?
Ag2 S1_1 2.559(4) . ?
Ag2 S1_2 2.930(6) . ?
Ag3 O4_1 2.545(8) . ?
Ag3 O4_1 2.545(8) 3_655 ?
Ag3 S4_1 2.876(3) 3_655 ?
Ag3 S4_1 2.876(3) . ?
Ag3 S1_2 2.946(6) . ?
Ag3 Ti3 3.293(4) . ?
Ag4 O2_1 2.500(8) . ?
Ag4 O2_1 2.500(8) 3_655 ?
Ag4 S3_1 2.841(4) 3_655 ?
Ag4 S3_1 2.841(4) . ?
Ag4 Ti2 3.282(4) . ?
Ag5 N2_4 2.201(13) . ?
Ag5 S3_1 2.488(4) . ?
Ag5 S2_3 2.581(4) . ?
Ag6 N2_5 2.246(13) . ?
Ag6 S4_1 2.507(3) . ?
Ag6 S2_2 2.573(4) . ?
O1 Ti1 1.869(10) . ?
O1 Ti1 1.869(10) 3_655 ?
O2 Ti1 1.874(10) . ?
O2 Ti1 1.874(10) 3_655 ?
O3 Na2 2.27(4) . ?
Ti1 O3_1 1.930(8) . ?
Ti1 O1_1 1.979(8) . ?
Ti1 O4_1 1.991(8) . ?
Ti1 O2_1 2.017(8) . ?
Ti1 Ti1 2.825(5) 3_655 ?
Ti2 O1_41 1.809(11) . ?
Ti2 O1_3 1.936(9) . ?
Ti2 O1_3 1.936(9) 3_655 ?
Ti2 O2_3 1.975(10) 3_655 ?
Ti2 O2_3 1.975(10) . ?
Ti2 O1_8 2.127(14) . ?
Ti3 O1_15 1.813(12) . ?
Ti3 O2_2 1.940(9) . ?
Ti3 O2_2 1.940(9) 3_655 ?
Ti3 O1_2 1.985(9) . ?
Ti3 O1_2 1.985(9) 3_655 ?
Ti3 O1_24 2.153(13) . ?
Ti4 O1_11 1.793(13) . ?
Ti4 O1_10 1.812(11) . ?
Ti4 O1_7 2.029(15) . ?
Ti4 O1_4 2.034(12) . ?
Ti4 N1_7 2.146(19) . ?
Ti4 N1_4 2.161(14) . ?
Ti5 O1_13 1.783(10) . ?
Ti5 O1_12 1.821(15) . ?
Ti5 O1_6 2.026(14) . ?
Ti5 O1_5 2.044(12) . ?
Ti5 N1_6 2.201(17) . ?
Ti5 N1_5 2.205(14) . ?
Na2 O2_7 2.267(16) 3_655 ?
Na2 O2_7 2.267(16) . ?
Na2 O2_6 2.294(16) 3_655 ?
Na2 O2_6 2.294(16) . ?
Na1_14 O3_26 2.16(3) . ?
Na1_14 O2_21 2.26(3) . ?
Na1_14 O3_21 2.31(2) . ?
Na1_14 O2_26 2.31(2) . ?
Ag1_14 O5_14 2.52(2) . ?
Ag1_14 S1_17 2.585(11) . ?
Ag1_14 S4_9 2.605(12) . ?
Ag1_14 S1_18 2.895(10) . ?
Ag2_14 O11_14 2.51(3) . ?
Ag2_14 O4_9 2.532(15) . ?
Ag2_14 O4_17 2.543(15) . ?
Ag2_14 S4_17 2.837(11) . ?
Ag2_14 S1_9 2.855(10) . ?
Ag2_14 Ti4_14 3.294(9) . ?
Ag3_14 O2_17 2.492(14) . ?
Ag3_14 O1_35 2.50(3) . ?
Ag3_14 O2_9 2.545(15) . ?
Ag3_14 S2_9 2.851(11) . ?
Ag3_14 S3_17 2.916(11) . ?
Ag3_14 S1_19 2.945(14) . ?
Ag3_14 Ti3_14 3.270(9) . ?
Ag4_14 O5_14 2.55(2) . ?
Ag4_14 S2_17 2.557(11) . ?
Ag4_14 S3_9 2.581(12) . ?
Ag4_14 S1_19 2.921(11) . ?
Ag5_14 N2_16 2.19(2) . ?
Ag5_14 S2_9 2.499(9) . ?
Ag5_14 S2_19 2.517(12) . ?
Ag6_14 N2_22 2.22(2) . ?
Ag6_14 S1_9 2.491(9) . ?
Ag6_14 S4_18 2.558(10) . ?
Ag7_14 N1_25 2.23(2) . ?
Ag7_14 S4_19 2.492(11) . ?
Ag7_14 S3_17 2.512(9) . ?
Ag8_14 N1_23 2.17(2) . ?
Ag8_14 S4_17 2.549(11) . ?
Ag8_14 S2_18 2.549(10) . ?
O6_14 Ti2_14 1.85(3) . ?
O6_14 Ti1_14 1.87(3) . ?
O11_14 Ti4_14 1.982(14) . ?
O5_14 Ti2_14 1.85(3) . ?
O5_14 Ti1_14 1.96(3) . ?
O1_14 Ti4_14 2.23(3) . ?
O3_14 Ti3_14 1.999(14) . ?
Ti1_14 O1_9 1.845(15) . ?
Ti1_14 O3_9 1.914(17) . ?
Ti1_14 O4_9 2.014(15) . ?
Ti1_14 O2_9 2.021(14) . ?
Ti1_14 Ti2_14 2.836(11) . ?
Ti2_14 O3_17 1.867(15) . ?
Ti2_14 O1_17 1.915(14) . ?
Ti2_14 O4_17 2.013(15) . ?
Ti2_14 O2_17 2.027(14) . ?
Ti3_14 O3_19 1.68(2) . ?
Ti3_14 O1_35 1.78(3) . ?
Ti3_14 O1_19 1.803(18) . ?
Ti3_14 O4_19 1.947(19) . ?
Ti3_14 O2_19 2.06(2) . ?
Ti4_14 O3_18 1.569(15) . ?
Ti4_14 O1_18 1.699(15) . ?
Ti4_14 O4_18 2.060(16) . ?
Ti4_14 O2_18 2.062(16) . ?
Ti5_14 O1_31 1.83(3) . ?
Ti5_14 O1_32 1.91(3) . ?
Ti5_14 O1_16 1.92(3) . ?
Ti5_14 O1_21 2.08(3) . ?
Ti5_14 N1_21 2.19(3) . ?
Ti5_14 N1_16 2.23(3) . ?
Ti6_14 O1_28 1.47(3) . ?
Ti6_14 O1_27 1.82(3) . ?
Ti6_14 O4_25 1.98(4) . ?
Ti6_14 O4_21 2.12(3) . ?
Ti6_14 N2_21 2.16(3) . ?
Ti6_14 N2_25 2.21(2) . ?
Ti7_14 O1_30 1.74(3) . ?
Ti7_14 O1_29 1.94(3) . ?
Ti7_14 O4_23 1.998(14) . ?
Ti7_14 O1_26 2.07(3) . ?
Ti7_14 N1_26 2.07(3) . ?
Ti7_14 N2_23 2.24(2) . ?
Ti8_14 O1_34 1.62(3) . ?
Ti8_14 O1_33 1.86(4) . ?
Ti8_14 O1_22 2.01(3) . ?
Ti8_14 O4_26 2.14(3) . ?
Ti8_14 N2_26 2.18(3) . ?
Ti8_14 N1_22 2.26(3) . ?
S1_1 C1_1 1.768(7) . ?
S1_1 C36_1 1.784(6) . ?
C1_1 C2_1 1.3900 . ?
C1_1 C6_1 1.3900 . ?
C2_1 C3_1 1.3900 . ?
C3_1 C4_1 1.3900 . ?
C3_1 C7_1 1.522(7) . ?
C4_1 C5_1 1.3900 . ?
C5_1 C6_1 1.3900 . ?
C5_1 S2_1 1.793(7) . ?
C6_1 O1_1 1.321(9) . ?
C7_1 C9_1 1.539(9) . ?
C7_1 C8_1 1.546(9) . ?
C7_1 C10_1 1.549(9) . ?
C11_1 O2_1 1.360(9) . ?
C11_1 C12_1 1.3900 . ?
C11_1 C16_1 1.3900 . ?
C12_1 C13_1 1.3900 . ?
C12_1 S2_1 1.787(6) . ?
C13_1 C14_1 1.3900 . ?
C14_1 C15_1 1.3900 . ?
C14_1 C17_1 1.518(7) . ?
C15_1 C16_1 1.3900 . ?
C16_1 S3_1 1.763(6) . ?
C17_1 C18_1 1.516(9) . ?
C17_1 C20_1 1.522(9) . ?
C17_1 C19_1 1.524(9) . ?
C21_1 O3_1 1.385(9) . ?
C21_1 C22_1 1.3900 . ?
C21_1 C26_1 1.3900 . ?
C22_1 C23_1 1.3900 . ?
C22_1 S4_1 1.778(6) . ?
C23_1 C24_1 1.3900 . ?
C24_1 C25_1 1.3900 . ?
C24_1 C27_1 1.524(7) . ?
C25_1 C26_1 1.3900 . ?
C26_1 S3_1 1.774(6) . ?
C27_1 C28_1 1.529(10) . ?
C27_1 C30_1 1.534(10) . ?
C27_1 C29_1 1.534(10) . ?
C31_1 O4_1 1.370(9) . ?
C31_1 C32_1 1.3900 . ?
C31_1 C36_1 1.3900 . ?
C32_1 C33_1 1.3900 . ?
C32_1 S4_1 1.768(6) . ?
C33_1 C34_1 1.3900 . ?
C34_1 C35_1 1.3900 . ?
C34_1 C37_1 1.504(7) . ?
C35_1 C36_1 1.3900 . ?
C37_1 C38_1 1.556(11) . ?
C37_1 C40_1 1.558(11) . ?
C37_1 C39_1 1.562(11) . ?
O1_2 C1_2 1.357(11) . ?
O2_2 C11_2 1.357(10) . ?
C1_2 C2_2 1.3900 . ?
C1_2 C6_2 1.3900 . ?
C2_2 C3_2 1.3900 . ?
C2_2 S1_2 1.767(7) . ?
C3_2 C4_2 1.3900 . ?
C4_2 C5_2 1.3900 . ?
C4_2 C7_2 1.596(17) . ?
C5_2 C6_2 1.3900 . ?
C6_2 S2_2 1.786(9) . ?
C7_2 C9_2 1.533(12) . ?
C7_2 C8_2 1.537(12) . ?
C7_2 C10_2 1.549(12) . ?
C11_2 C12_2 1.3900 . ?
C11_2 C16_2 1.3900 . ?
C12_2 C13_2 1.3900 . ?
C12_2 S2_2 1.782(7) . ?
C13_2 C14_2 1.3900 . ?
C14_2 C15_2 1.3900 . ?
C14_2 C17_2 1.639(15) . ?
C15_2 C16_2 1.3900 . ?
C16_2 S3_2 1.786(8) . ?
C17_2 C20_2 1.506(12) . ?
C17_2 C19_2 1.509(12) . ?
C17_2 C18_2 1.515(12) . ?
C1_3 O1_3 1.385(10) . ?
C1_3 C2_3 1.3900 . ?
C1_3 C6_3 1.3900 . ?
C2_3 C3_3 1.3900 . ?
C2_3 S1_3 1.803(7) . ?
C3_3 C4_3 1.3900 . ?
C4_3 C5_3 1.3900 . ?
C4_3 C7_3 1.580(13) . ?
C5_3 C6_3 1.3900 . ?
C6_3 S2_3 1.791(7) . ?
C7_3 C8_3 1.528(11) . ?
C7_3 C9_3 1.536(11) . ?
C7_3 C10_3 1.537(11) . ?
C11_3 O2_3 1.353(11) . ?
C11_3 C12_3 1.3900 . ?
C11_3 C16_3 1.3900 . ?
C12_3 C13_3 1.3900 . ?
C12_3 S2_3 1.774(8) . ?
C13_3 C14_3 1.3900 . ?
C14_3 C15_3 1.3900 . ?
C14_3 C17_3 1.589(17) . ?
C15_3 C16_3 1.3900 . ?
C16_3 S3_3 1.767(7) . ?
C17_3 C18_3 1.509(12) . ?
C17_3 C19_3 1.516(12) . ?
C17_3 C20_3 1.519(12) . ?
C1_4 N2_4 1.270(16) . ?
C1_4 N1_4 1.340(16) . ?
C2_4 C3_4 1.371(15) . ?
C2_4 N2_4 1.399(14) . ?
C2_4 C5_4 1.454(12) . ?
C3_4 N1_4 1.430(15) . ?
C3_4 C4_4 1.462(12) . ?
C4_4 O1_4 1.277(9) . ?
C4_4 O2_4 1.281(9) . ?
C5_4 O4_4 1.266(9) . ?
C5_4 O3_4 1.289(9) . ?
C1_5 N2_5 1.300(17) . ?
C1_5 N1_5 1.311(17) . ?
C2_5 N2_5 1.387(14) . ?
C2_5 C3_5 1.389(15) . ?
C2_5 C5_5 1.459(12) . ?
C3_5 N1_5 1.418(16) . ?
C3_5 C4_5 1.458(12) . ?
C4_5 O2_5 1.278(9) . ?
C4_5 O1_5 1.279(9) . ?
C5_5 O4_5 1.279(9) . ?
C5_5 O3_5 1.283(9) . ?
O1_6 C1_6 1.29(2) . ?
C1_6 O2_6 1.28(2) . ?
C1_6 C2_6 1.48(3) . ?
C2_6 N1_6 1.35(2) . ?
C2_6 C2_6 1.36(4) 3_655 ?
C3_6 N1_6 1.28(2) . ?
C3_6 N1_6 1.28(2) 3_655 ?
C1_7 N1_7 1.33(2) 3_655 ?
C1_7 N1_7 1.33(2) . ?
C2_7 N1_7 1.36(2) . ?
C2_7 C2_7 1.47(4) 3_655 ?
C2_7 C3_7 1.50(3) . ?
C3_7 O2_7 1.25(2) . ?
C3_7 O1_7 1.27(3) . ?
C1_10 O1_10 1.407(12) . ?
C1_10 C3_10 1.527(8) . ?
C1_10 C2_10 1.531(8) . ?
C1_11 O1_11 1.405(12) . ?
C1_11 C2_11 1.533(8) . ?
C1_11 C3_11 1.534(8) . ?
C1_8 O1_8 1.26(2) . ?
C1_8 N1_8 1.35(2) . ?
N1_8 C3_8 1.43(2) . ?
N1_8 C2_8 1.452(19) . ?
C1_12 O1_12 1.405(13) . ?
C1_12 C3_12 1.532(8) . ?
C1_12 C2_12 1.535(9) . ?
C1_13 O1_13 1.410(12) . ?
C1_13 C2_13 1.528(8) . ?
C1_13 C3_13 1.536(8) . ?
C1_15 O1_15 1.406(13) . ?
C1_15 C3_15 1.533(8) . ?
C1_15 C2_15 1.538(9) . ?
S1_9 C1_9 1.768(9) . ?
S1_9 C36_9 1.786(8) . ?
C1_9 C2_9 1.3900 . ?
C1_9 C6_9 1.3900 . ?
C2_9 C3_9 1.3900 . ?
C3_9 C4_9 1.3900 . ?
C3_9 C7_9 1.520(8) . ?
C4_9 C5_9 1.3900 . ?
C5_9 C6_9 1.3900 . ?
C5_9 S2_9 1.791(9) . ?
C6_9 O1_9 1.329(10) . ?
C7_9 C9_9 1.541(9) . ?
C7_9 C8_9 1.548(9) . ?
C7_9 C10_9 1.548(9) . ?
C11_9 O2_9 1.357(10) . ?
C11_9 C12_9 1.3900 . ?
C11_9 C16_9 1.3900 . ?
C12_9 C13_9 1.3900 . ?
C12_9 S2_9 1.789(8) . ?
C13_9 C14_9 1.3900 . ?
C14_9 C15_9 1.3900 . ?
C14_9 C17_9 1.515(8) . ?
C15_9 C16_9 1.3900 . ?
C16_9 S3_9 1.765(8) . ?
C17_9 C18_9 1.518(10) . ?
C17_9 C19_9 1.521(10) . ?
C17_9 C20_9 1.522(9) . ?
C21_9 O3_9 1.390(10) . ?
C21_9 C22_9 1.3900 . ?
C21_9 C26_9 1.3900 . ?
C22_9 C23_9 1.3900 . ?
C22_9 S4_9 1.780(8) . ?
C23_9 C24_9 1.3900 . ?
C24_9 C25_9 1.3900 . ?
C24_9 C27_9 1.522(8) . ?
C25_9 C26_9 1.3900 . ?
C26_9 S3_9 1.780(8) . ?
C27_9 C28_9 1.531(10) . ?
C27_9 C29_9 1.533(10) . ?
C27_9 C30_9 1.534(10) . ?
C31_9 O4_9 1.370(11) . ?
C31_9 C32_9 1.3900 . ?
C31_9 C36_9 1.3900 . ?
C32_9 C33_9 1.3900 . ?
C32_9 S4_9 1.773(8) . ?
C33_9 C34_9 1.3900 . ?
C34_9 C35_9 1.3900 . ?
C34_9 C37_9 1.508(8) . ?
C35_9 C36_9 1.3900 . ?
C37_9 C38_9 1.555(12) . ?
C37_9 C40_9 1.560(12) . ?
C37_9 C39_9 1.560(12) . ?
S1_17 C1_17 1.770(8) . ?
S1_17 C36_17 1.786(8) . ?
C1_17 C2_17 1.3900 . ?
C1_17 C6_17 1.3900 . ?
C2_17 C3_17 1.3900 . ?
C3_17 C4_17 1.3900 . ?
C3_17 C7_17 1.523(7) . ?
C4_17 C5_17 1.3900 . ?
C5_17 C6_17 1.3900 . ?
C5_17 S2_17 1.790(8) . ?
C6_17 O1_17 1.326(10) . ?
C7_17 C9_17 1.539(9) . ?
C7_17 C10_17 1.548(9) . ?
C7_17 C8_17 1.550(9) . ?
C11_17 O2_17 1.356(10) . ?
C11_17 C12_17 1.3900 . ?
C11_17 C16_17 1.3900 . ?
C12_17 C13_17 1.3900 . ?
C12_17 S2_17 1.788(8) . ?
C13_17 C14_17 1.3900 . ?
C14_17 C15_17 1.3900 . ?
C14_17 C17_17 1.515(8) . ?
C15_17 C16_17 1.3900 . ?
C16_17 S3_17 1.765(8) . ?
C17_17 C18_17 1.517(10) . ?
C17_17 C19_17 1.522(10) . ?
C17_17 C20_17 1.522(10) . ?
C21_17 O3_17 1.390(10) . ?
C21_17 C22_17 1.3900 . ?
C21_17 C26_17 1.3900 . ?
C22_17 C23_17 1.3900 . ?
C22_17 S4_17 1.783(8) . ?
C23_17 C24_17 1.3900 . ?
C24_17 C25_17 1.3900 . ?
C24_17 C27_17 1.523(7) . ?
C25_17 C26_17 1.3900 . ?
C26_17 S3_17 1.782(8) . ?
C27_17 C28_17 1.533(10) . ?
C27_17 C29_17 1.533(10) . ?
C27_17 C30_17 1.534(10) . ?
C31_17 O4_17 1.370(11) . ?
C31_17 C32_17 1.3900 . ?
C31_17 C36_17 1.3900 . ?
C32_17 C33_17 1.3900 . ?
C32_17 S4_17 1.769(8) . ?
C33_17 C34_17 1.3900 . ?
C34_17 C35_17 1.3900 . ?
C34_17 C37_17 1.503(8) . ?
C35_17 C36_17 1.3900 . ?
C37_17 C38_17 1.555(12) . ?
C37_17 C40_17 1.559(12) . ?
C37_17 C39_17 1.563(12) . ?
S1_18 C1_18 1.770(9) . ?
S1_18 C36_18 1.794(8) . ?
C1_18 C2_18 1.388(5) . ?
C1_18 C6_18 1.388(5) . ?
C2_18 C3_18 1.391(5) . ?
C3_18 C4_18 1.389(5) . ?
C3_18 C7_18 1.520(8) . ?
C4_18 C5_18 1.392(5) . ?
C5_18 C6_18 1.393(5) . ?
C5_18 S2_18 1.793(9) . ?
C6_18 O1_18 1.332(10) . ?
C7_18 C9_18 1.539(9) . ?
C7_18 C10_18 1.547(9) . ?
C7_18 C8_18 1.551(9) . ?
C11_18 O2_18 1.357(10) . ?
C11_18 C12_18 1.390(5) . ?
C11_18 C16_18 1.394(5) . ?
C12_18 C13_18 1.391(5) . ?
C12_18 S2_18 1.787(8) . ?
C13_18 C14_18 1.390(5) . ?
C14_18 C15_18 1.390(5) . ?
C14_18 C17_18 1.517(8) . ?
C15_18 C16_18 1.393(5) . ?
C16_18 S3_18 1.773(8) . ?
C17_18 C18_18 1.518(10) . ?
C17_18 C19_18 1.521(10) . ?
C17_18 C20_18 1.522(9) . ?
C21_18 C26_18 1.389(5) . ?
C21_18 C22_18 1.394(5) . ?
C21_18 O3_18 1.395(10) . ?
C22_18 C23_18 1.394(5) . ?
C22_18 S4_18 1.790(8) . ?
C23_18 C24_18 1.387(5) . ?
C24_18 C25_18 1.392(5) . ?
C24_18 C27_18 1.523(8) . ?
C25_18 C26_18 1.388(5) . ?
C26_18 S3_18 1.783(8) . ?
C27_18 C29_18 1.531(10) . ?
C27_18 C30_18 1.535(10) . ?
C27_18 C28_18 1.536(10) . ?
C31_18 O4_18 1.369(11) . ?
C31_18 C32_18 1.389(5) . ?
C31_18 C36_18 1.397(5) . ?
C32_18 C33_18 1.392(5) . ?
C32_18 S4_18 1.771(8) . ?
C33_18 C34_18 1.389(5) . ?
C34_18 C35_18 1.390(5) . ?
C34_18 C37_18 1.503(8) . ?
C35_18 C36_18 1.393(5) . ?
C37_18 C38_18 1.557(12) . ?
C37_18 C40_18 1.559(12) . ?
C37_18 C39_18 1.562(12) . ?
S1_19 C1_19 1.770(13) . ?
S1_19 C36_19 1.795(12) . ?
C1_19 C2_19 1.3900 . ?
C1_19 C6_19 1.3900 . ?
C2_19 C3_19 1.3900 . ?
C3_19 C4_19 1.3900 . ?
C3_19 C7_19 1.523(14) . ?
C4_19 C5_19 1.3900 . ?
C5_19 C6_19 1.3900 . ?
C5_19 S2_19 1.774(13) . ?
C6_19 O1_19 1.362(15) . ?
C7_19 C9_19 1.543(12) . ?
C7_19 C10_19 1.544(12) . ?
C7_19 C8_19 1.549(12) . ?
C11_19 O2_19 1.358(15) . ?
C11_19 C12_19 1.3900 . ?
C11_19 C16_19 1.3900 . ?
C12_19 C13_19 1.3900 . ?
C12_19 S2_19 1.789(12) . ?
C13_19 C14_19 1.3900 . ?
C14_19 C15_19 1.3900 . ?
C14_19 C17_19 1.521(14) . ?
C15_19 C16_19 1.3900 . ?
C16_19 S3_19 1.776(13) . ?
C17_19 C20_19 1.517(13) . ?
C17_19 C19_19 1.520(13) . ?
C17_19 C18_19 1.520(13) . ?
C21_19 C22_19 1.3900 . ?
C21_19 C26_19 1.3900 . ?
C21_19 O3_19 1.427(15) . ?
C22_19 C23_19 1.3900 . ?
C22_19 S4_19 1.790(14) . ?
C23_19 C24_19 1.3900 . ?
C24_19 C25_19 1.3900 . ?
C24_19 C27_19 1.531(14) . ?
C25_19 C26_19 1.3900 . ?
C26_19 S3_19 1.773(13) . ?
C27_19 C30_19 1.531(13) . ?
C27_19 C29_19 1.534(13) . ?
C27_19 C28_19 1.540(13) . ?
C31_19 O4_19 1.372(15) . ?
C31_19 C32_19 1.3900 . ?
C31_19 C36_19 1.3900 . ?
C32_19 C33_19 1.3900 . ?
C32_19 S4_19 1.770(13) . ?
C33_19 C34_19 1.3900 . ?
C34_19 C35_19 1.3900 . ?
C34_19 C37_19 1.508(14) . ?
C35_19 C36_19 1.3900 . ?
C37_19 C38_19 1.557(14) . ?
C37_19 C40_19 1.558(14) . ?
C37_19 C39_19 1.561(14) . ?
C1_16 N2_16 1.29(2) . ?
C1_16 N1_16 1.33(2) . ?
C2_16 N2_16 1.38(2) . ?
C2_16 C3_16 1.38(2) . ?
C2_16 C5_16 1.457(13) . ?
C3_16 N1_16 1.40(2) . ?
C3_16 C4_16 1.459(13) . ?
C4_16 O2_16 1.282(10) . ?
C4_16 O1_16 1.282(10) . ?
C5_16 O4_16 1.279(10) . ?
C5_16 O3_16 1.282(10) . ?
C1_23 N2_23 1.30(2) . ?
C1_23 N1_23 1.35(2) . ?
C2_23 C3_23 1.35(2) . ?
C2_23 N2_23 1.41(2) . ?
C2_23 C5_23 1.461(13) . ?
C3_23 N1_23 1.42(2) . ?
C3_23 C4_23 1.456(13) . ?
C4_23 O2_23 1.277(9) . ?
C4_23 O1_23 1.277(9) . ?
C5_23 O3_23 1.274(9) . ?
C5_23 O4_23 1.282(9) . ?
C1_24 O1_24 1.27(2) . ?
C1_24 N1_24 1.33(2) . ?
N1_24 C3_24 1.444(19) . ?
N1_24 C2_24 1.446(18) . ?
C1_22 N2_22 1.29(2) . ?
C1_22 N1_22 1.33(2) . ?
C2_22 C3_22 1.38(2) . ?
C2_22 N2_22 1.40(2) . ?
C2_22 C5_22 1.461(13) . ?
C3_22 N1_22 1.42(2) . ?
C3_22 C4_22 1.458(13) . ?
C4_22 O2_22 1.280(10) . ?
C4_22 O1_22 1.282(10) . ?
C5_22 O4_22 1.275(10) . ?
C5_22 O3_22 1.280(10) . ?
C1_25 N2_25 1.30(2) . ?
C1_25 N1_25 1.32(2) . ?
C2_25 C3_25 1.38(2) . ?
C2_25 N2_25 1.40(2) . ?
C2_25 C5_25 1.458(13) . ?
C3_25 N1_25 1.39(2) . ?
C3_25 C4_25 1.462(13) . ?
C4_25 O2_25 1.283(10) . ?
C4_25 O1_25 1.284(10) . ?
C5_25 O3_25 1.278(10) . ?
C5_25 O4_25 1.280(10) . ?
C1_21 N2_21 1.29(2) . ?
C1_21 N1_21 1.33(2) . ?
C2_21 C3_21 1.37(2) . ?
C2_21 N2_21 1.41(2) . ?
C2_21 C5_21 1.457(13) . ?
C3_21 N1_21 1.44(2) . ?
C3_21 C4_21 1.461(13) . ?
C4_21 O2_21 1.279(10) . ?
C4_21 O1_21 1.281(10) . ?
C5_21 O3_21 1.279(10) . ?
C5_21 O4_21 1.282(10) . ?
C1_26 N2_26 1.29(2) . ?
C1_26 N1_26 1.32(2) . ?
C2_26 C3_26 1.36(2) . ?
C2_26 N2_26 1.40(2) . ?
C2_26 C5_26 1.459(13) . ?
C3_26 N1_26 1.44(2) . ?
C3_26 C4_26 1.460(13) . ?
C4_26 O2_26 1.281(10) . ?
C4_26 O1_26 1.283(10) . ?
C5_26 O3_26 1.278(10) . ?
C5_26 O4_26 1.280(10) . ?
C1_41 O1_41 1.402(12) . ?
C1_41 C3_41 1.530(8) . ?
C1_41 C2_41 1.536(8) . ?
C1_27 O1_27 1.405(13) . ?
C1_27 C3_27 1.534(9) . ?
C1_27 C2_27 1.536(9) . ?
C1_28 O1_28 1.406(13) . ?
C1_28 C3_28 1.536(9) . ?
C1_28 C2_28 1.537(9) . ?
C1_29 O1_29 1.399(13) . ?
C1_29 C3_29 1.534(9) . ?
C1_29 C2_29 1.539(9) . ?
C1_30 O1_30 1.406(13) . ?
C1_30 C3_30 1.534(9) . ?
C1_30 C2_30 1.535(9) . ?
C1_31 O1_31 1.402(13) . ?
C1_31 C3_31 1.535(9) . ?
C1_31 C2_31 1.536(9) . ?
C1_32 O1_32 1.410(13) . ?
C1_32 C3_32 1.536(9) . ?
C1_32 C2_32 1.537(9) . ?
C1_33 O1_33 1.406(13) . ?
C1_33 C2_33 1.534(9) . ?
C1_33 C3_33 1.535(9) . ?
C1_34 O1_34 1.406(13) . ?
C1_34 C3_34 1.535(9) . ?
C1_34 C2_34 1.536(9) . ?
C1_35 O1_35 1.399(13) . ?
C1_35 C3_35 1.531(9) . ?
C1_35 C2_35 1.533(9) . ?

loop_
_geom_torsion_atom_site_label_1
_geom_torsion_atom_site_label_2
_geom_torsion_atom_site_label_3
_geom_torsion_atom_site_label_4
_geom_torsion
_geom_torsion_site_symmetry_1
_geom_torsion_site_symmetry_2
_geom_torsion_site_symmetry_3
_geom_torsion_site_symmetry_4
_geom_torsion_publ_flag
Ti1 O1 Ti1 O2 -0.9(6) 3_655 . . . ?
Ag1 O1 Ti1 O2 -106.0(6) . . . . ?
Ag2 O1 Ti1 O2 104.8(5) . . . . ?
Ti1 O1 Ti1 O1_1 179.8(5) 3_655 . . . ?
Ag1 O1 Ti1 O1_1 74.7(4) . . . . ?
Ag2 O1 Ti1 O1_1 -74.5(4) . . . . ?
Ti1 O1 Ti1 O4_1 -94.7(5) 3_655 . . . ?
Ag1 O1 Ti1 O4_1 160.2(4) . . . . ?
Ag2 O1 Ti1 O4_1 11.0(4) . . . . ?
Ti1 O1 Ti1 O2_1 93.3(5) 3_655 . . . ?
Ag1 O1 Ti1 O2_1 -11.8(5) . . . . ?
Ag2 O1 Ti1 O2_1 -161.0(4) . . . . ?
Ag1 O1 Ti1 Ti1 -105.2(7) . . . 3_655 ?
Ag2 O1 Ti1 Ti1 105.6(6) . . . 3_655 ?
Ti1 O2 Ti1 O1 0.9(6) 3_655 . . . ?
Ti1 O2 Ti1 O3_1 -179.1(5) 3_655 . . . ?
Ti1 O2 Ti1 O4_1 93.7(5) 3_655 . . . ?
Ti1 O2 Ti1 O2_1 -92.1(5) 3_655 . . . ?
Ti2_14 O6_14 Ti1_14 O1_9 178.7(11) . . . . ?
Ti2_14 O6_14 Ti1_14 O3_9 -8(6) . . . . ?
Ti2_14 O6_14 Ti1_14 O5_14 -2.0(11) . . . . ?
Ti2_14 O6_14 Ti1_14 O4_9 -94.1(11) . . . . ?
Ti2_14 O6_14 Ti1_14 O2_9 89.6(11) . . . . ?
Ti1_14 O5_14 Ti2_14 O6_14 -2.0(11) . . . . ?
Ag1_14 O5_14 Ti2_14 O6_14 102.2(12) . . . . ?
Ag4_14 O5_14 Ti2_14 O6_14 -104.3(11) . . . . ?
Ti1_14 O5_14 Ti2_14 O1_17 179.0(9) . . . . ?
Ag1_14 O5_14 Ti2_14 O1_17 -76.9(9) . . . . ?
Ag4_14 O5_14 Ti2_14 O1_17 76.6(9) . . . . ?
Ti1_14 O5_14 Ti2_14 O4_17 -95.4(9) . . . . ?
Ag1_14 O5_14 Ti2_14 O4_17 8.7(10) . . . . ?
Ag4_14 O5_14 Ti2_14 O4_17 162.2(8) . . . . ?
Ti1_14 O5_14 Ti2_14 O2_17 92.4(9) . . . . ?
Ag1_14 O5_14 Ti2_14 O2_17 -163.4(8) . . . . ?
Ag4_14 O5_14 Ti2_14 O2_17 -10.0(9) . . . . ?
Ag1_14 O5_14 Ti2_14 Ti1_14 104.2(12) . . . . ?
Ag4_14 O5_14 Ti2_14 Ti1_14 -102.4(11) . . . . ?
Ti1_14 O6_14 Ti2_14 O5_14 2.1(11) . . . . ?
Ti1_14 O6_14 Ti2_14 O3_17 -179.9(11) . . . . ?
Ti1_14 O6_14 Ti2_14 O1_17 6(5) . . . . ?
Ti1_14 O6_14 Ti2_14 O4_17 94.1(10) . . . . ?
Ti1_14 O6_14 Ti2_14 O2_17 -92.8(10) . . . . ?
C36_1 S1_1 C1_1 C2_1 -138.4(4) . . . . ?
Ag2 S1_1 C1_1 C2_1 110.6(3) . . . . ?
C36_1 S1_1 C1_1 C6_1 55.9(8) . . . . ?
Ag2 S1_1 C1_1 C6_1 -55.1(7) . . . . ?
C6_1 C1_1 C2_1 C3_1 0.0 . . . . ?
S1_1 C1_1 C2_1 C3_1 -166.1(8) . . . . ?
C1_1 C2_1 C3_1 C4_1 0.0 . . . . ?
C1_1 C2_1 C3_1 C7_1 -179.7(4) . . . . ?
C2_1 C3_1 C4_1 C5_1 0.0 . . . . ?
C7_1 C3_1 C4_1 C5_1 179.7(4) . . . . ?
C3_1 C4_1 C5_1 C6_1 0.0 . . . . ?
C3_1 C4_1 C5_1 S2_1 167.4(8) . . . . ?
C4_1 C5_1 C6_1 O1_1 -178.6(4) . . . . ?
S2_1 C5_1 C6_1 O1_1 15.2(9) . . . . ?
C4_1 C5_1 C6_1 C1_1 0.0 . . . . ?
S2_1 C5_1 C6_1 C1_1 -166.2(8) . . . . ?
C2_1 C1_1 C6_1 O1_1 178.6(4) . . . . ?
S1_1 C1_1 C6_1 O1_1 -16.4(9) . . . . ?
C2_1 C1_1 C6_1 C5_1 0.0 . . . . ?
S1_1 C1_1 C6_1 C5_1 165.0(8) . . . . ?
C2_1 C3_1 C7_1 C9_1 -123.5(14) . . . . ?
C4_1 C3_1 C7_1 C9_1 56.8(14) . . . . ?
C2_1 C3_1 C7_1 C8_1 -2.0(13) . . . . ?
C4_1 C3_1 C7_1 C8_1 178.3(13) . . . . ?
C2_1 C3_1 C7_1 C10_1 116.7(14) . . . . ?
C4_1 C3_1 C7_1 C10_1 -63.0(14) . . . . ?
O2_1 C11_1 C12_1 C13_1 178.5(9) . . . . ?
C16_1 C11_1 C12_1 C13_1 0.0 . . . . ?
O2_1 C11_1 C12_1 S2_1 -9.4(8) . . . . ?
C16_1 C11_1 C12_1 S2_1 172.1(7) . . . . ?
C11_1 C12_1 C13_1 C14_1 0.0 . . . . ?
S2_1 C12_1 C13_1 C14_1 -172.3(7) . . . . ?
C12_1 C13_1 C14_1 C15_1 0.0 . . . . ?
C12_1 C13_1 C14_1 C17_1 178.9(9) . . . . ?
C13_1 C14_1 C15_1 C16_1 0.0 . . . . ?
C17_1 C14_1 C15_1 C16_1 -178.9(9) . . . . ?
C14_1 C15_1 C16_1 C11_1 0.0 . . . . ?
C14_1 C15_1 C16_1 S3_1 171.5(7) . . . . ?
O2_1 C11_1 C16_1 C15_1 -178.5(8) . . . . ?
C12_1 C11_1 C16_1 C15_1 0.0 . . . . ?
O2_1 C11_1 C16_1 S3_1 10.1(8) . . . . ?
C12_1 C11_1 C16_1 S3_1 -171.4(7) . . . . ?
C15_1 C14_1 C17_1 C18_1 -104.6(10) . . . . ?
C13_1 C14_1 C17_1 C18_1 76.5(11) . . . . ?
C15_1 C14_1 C17_1 C20_1 14.6(12) . . . . ?
C13_1 C14_1 C17_1 C20_1 -164.3(10) . . . . ?
C15_1 C14_1 C17_1 C19_1 136.6(10) . . . . ?
C13_1 C14_1 C17_1 C19_1 -42.3(12) . . . . ?
O3_1 C21_1 C22_1 C23_1 -179.9(8) . . . . ?
C26_1 C21_1 C22_1 C23_1 0.0 . . . . ?
O3_1 C21_1 C22_1 S4_1 16.7(8) . . . . ?
C26_1 C21_1 C22_1 S4_1 -163.4(7) . . . . ?
C21_1 C22_1 C23_1 C24_1 0.0 . . . . ?
S4_1 C22_1 C23_1 C24_1 163.7(7) . . . . ?
C22_1 C23_1 C24_1 C25_1 0.0 . . . . ?
C22_1 C23_1 C24_1 C27_1 179.9(9) . . . . ?
C23_1 C24_1 C25_1 C26_1 0.0 . . . . ?
C27_1 C24_1 C25_1 C26_1 -179.9(9) . . . . ?
C24_1 C25_1 C26_1 C21_1 0.0 . . . . ?
C24_1 C25_1 C26_1 S3_1 -168.5(7) . . . . ?
O3_1 C21_1 C26_1 C25_1 179.9(8) . . . . ?
C22_1 C21_1 C26_1 C25_1 0.0 . . . . ?
O3_1 C21_1 C26_1 S3_1 -12.3(8) . . . . ?
C22_1 C21_1 C26_1 S3_1 167.9(7) . . . . ?
C23_1 C24_1 C27_1 C28_1 164.3(9) . . . . ?
C25_1 C24_1 C27_1 C28_1 -15.8(11) . . . . ?
C23_1 C24_1 C27_1 C30_1 43.1(11) . . . . ?
C25_1 C24_1 C27_1 C30_1 -137.0(9) . . . . ?
C23_1 C24_1 C27_1 C29_1 -76.1(10) . . . . ?
C25_1 C24_1 C27_1 C29_1 103.8(10) . . . . ?
O4_1 C31_1 C32_1 C33_1 173.5(8) . . . . ?
C36_1 C31_1 C32_1 C33_1 0.0 . . . . ?
O4_1 C31_1 C32_1 S4_1 -14.4(8) . . . . ?
C36_1 C31_1 C32_1 S4_1 172.1(7) . . . . ?
C31_1 C32_1 C33_1 C34_1 0.0 . . . . ?
S4_1 C32_1 C33_1 C34_1 -172.1(7) . . . . ?
C32_1 C33_1 C34_1 C35_1 0.0 . . . . ?
C32_1 C33_1 C34_1 C37_1 -179.1(9) . . . . ?
C33_1 C34_1 C35_1 C36_1 0.0 . . . . ?
C37_1 C34_1 C35_1 C36_1 179.2(9) . . . . ?
C34_1 C35_1 C36_1 C31_1 0.0 . . . . ?
C34_1 C35_1 C36_1 S1_1 174.2(7) . . . . ?
O4_1 C31_1 C36_1 C35_1 -173.5(8) . . . . ?
C32_1 C31_1 C36_1 C35_1 0.0 . . . . ?
O4_1 C31_1 C36_1 S1_1 12.4(8) . . . . ?
C32_1 C31_1 C36_1 S1_1 -174.0(7) . . . . ?
C1_1 S1_1 C36_1 C35_1 86.7(6) . . . . ?
Ag2 S1_1 C36_1 C35_1 -163.2(4) . . . . ?
C1_1 S1_1 C36_1 C31_1 -99.1(6) . . . . ?
Ag2 S1_1 C36_1 C31_1 10.9(6) . . . . ?
C33_1 C34_1 C37_1 C38_1 42.4(12) . . . . ?
C35_1 C34_1 C37_1 C38_1 -136.7(10) . . . . ?
C33_1 C34_1 C37_1 C40_1 166.2(10) . . . . ?
C35_1 C34_1 C37_1 C40_1 -13.0(12) . . . . ?
C33_1 C34_1 C37_1 C39_1 -74.5(11) . . . . ?
C35_1 C34_1 C37_1 C39_1 106.3(10) . . . . ?
C5_1 C6_1 O1_1 Ti1 -91.8(12) . . . . ?
C1_1 C6_1 O1_1 Ti1 89.6(12) . . . . ?
C12_1 C11_1 O2_1 Ti1 -89.9(7) . . . . ?
C16_1 C11_1 O2_1 Ti1 88.6(8) . . . . ?
C12_1 C11_1 O2_1 Ag4 137.8(5) . . . . ?
C16_1 C11_1 O2_1 Ag4 -43.7(8) . . . . ?
C22_1 C21_1 O3_1 Ti1 -90.3(11) . . . . ?
C26_1 C21_1 O3_1 Ti1 89.8(11) . . . . ?
C32_1 C31_1 O4_1 Ti1 -85.0(8) . . . . ?
C36_1 C31_1 O4_1 Ti1 88.5(8) . . . . ?
C32_1 C31_1 O4_1 Ag3 48.8(8) . . . . ?
C36_1 C31_1 O4_1 Ag3 -137.6(5) . . . . ?
C13_1 C12_1 S2_1 C5_1 -90.3(6) . . . . ?
C11_1 C12_1 S2_1 C5_1 97.5(6) . . . . ?
C13_1 C12_1 S2_1 Ag1 161.5(4) . . . . ?
C11_1 C12_1 S2_1 Ag1 -10.7(6) . . . . ?
C6_1 C5_1 S2_1 C12_1 -54.2(8) . . . . ?
C4_1 C5_1 S2_1 C12_1 139.0(4) . . . . ?
C6_1 C5_1 S2_1 Ag1 56.2(7) . . . . ?
C4_1 C5_1 S2_1 Ag1 -110.6(3) . . . . ?
C15_1 C16_1 S3_1 C26_1 87.6(6) . . . . ?
C11_1 C16_1 S3_1 C26_1 -101.0(6) . . . . ?
C15_1 C16_1 S3_1 Ag5 -31.6(5) . . . . ?
C11_1 C16_1 S3_1 Ag5 139.9(4) . . . . ?
C15_1 C16_1 S3_1 Ag4 -150.5(4) . . . . ?
C11_1 C16_1 S3_1 Ag4 21.0(5) . . . . ?
C25_1 C26_1 S3_1 C16_1 -137.8(5) . . . . ?
C21_1 C26_1 S3_1 C16_1 54.0(6) . . . . ?
C25_1 C26_1 S3_1 Ag5 -23.3(5) . . . . ?
C21_1 C26_1 S3_1 Ag5 168.5(4) . . . . ?
C25_1 C26_1 S3_1 Ag4 113.8(4) . . . . ?
C21_1 C26_1 S3_1 Ag4 -54.4(6) . . . . ?
C31_1 C32_1 S4_1 C22_1 103.4(5) . . . . ?
C33_1 C32_1 S4_1 C22_1 -84.5(6) . . . . ?
C31_1 C32_1 S4_1 Ag6 -138.9(4) . . . . ?
C33_1 C32_1 S4_1 Ag6 33.2(5) . . . . ?
C31_1 C32_1 S4_1 Ag3 -20.3(5) . . . . ?
C33_1 C32_1 S4_1 Ag3 151.8(4) . . . . ?
C21_1 C22_1 S4_1 C32_1 -58.0(6) . . . . ?
C23_1 C22_1 S4_1 C32_1 138.3(5) . . . . ?
C21_1 C22_1 S4_1 Ag6 -173.3(4) . . . . ?
C23_1 C22_1 S4_1 Ag6 23.0(5) . . . . ?
C21_1 C22_1 S4_1 Ag3 51.7(6) . . . . ?
C23_1 C22_1 S4_1 Ag3 -112.0(4) . . . . ?
Ti3 O1_2 C1_2 C2_2 -93.9(9) . . . . ?
Ti3 O1_2 C1_2 C6_2 86.7(10) . . . . ?
O1_2 C1_2 C2_2 C3_2 -179.4(9) . . . . ?
C6_2 C1_2 C2_2 C3_2 0.0 . . . . ?
O1_2 C1_2 C2_2 S1_2 2.0(9) . . . . ?
C6_2 C1_2 C2_2 S1_2 -178.7(7) . . . . ?
C1_2 C2_2 C3_2 C4_2 0.0 . . . . ?
S1_2 C2_2 C3_2 C4_2 178.7(7) . . . . ?
C2_2 C3_2 C4_2 C5_2 0.0 . . . . ?
C2_2 C3_2 C4_2 C7_2 178.2(11) . . . . ?
C3_2 C4_2 C5_2 C6_2 0.0 . . . . ?
C7_2 C4_2 C5_2 C6_2 -178.1(11) . . . . ?
C4_2 C5_2 C6_2 C1_2 0.0 . . . . ?
C4_2 C5_2 C6_2 S2_2 170.9(7) . . . . ?
O1_2 C1_2 C6_2 C5_2 179.4(9) . . . . ?
C2_2 C1_2 C6_2 C5_2 0.0 . . . . ?
O1_2 C1_2 C6_2 S2_2 9.0(9) . . . . ?
C2_2 C1_2 C6_2 S2_2 -170.4(8) . . . . ?
C5_2 C4_2 C7_2 C9_2 -120.0(11) . . . . ?
C3_2 C4_2 C7_2 C9_2 61.8(12) . . . . ?
C5_2 C4_2 C7_2 C8_2 120.1(11) . . . . ?
C3_2 C4_2 C7_2 C8_2 -58.1(13) . . . . ?
C5_2 C4_2 C7_2 C10_2 -0.6(14) . . . . ?
C3_2 C4_2 C7_2 C10_2 -178.8(10) . . . . ?
Ti3 O2_2 C11_2 C12_2 -86.6(10) . . . . ?
Ti3 O2_2 C11_2 C16_2 89.8(11) . . . . ?
O2_2 C11_2 C12_2 C13_2 176.4(10) . . . . ?
C16_2 C11_2 C12_2 C13_2 0.0 . . . . ?
O2_2 C11_2 C12_2 S2_2 -10.0(10) . . . . ?
C16_2 C11_2 C12_2 S2_2 173.6(8) . . . . ?
C11_2 C12_2 C13_2 C14_2 0.0 . . . . ?
S2_2 C12_2 C13_2 C14_2 -174.0(8) . . . . ?
C12_2 C13_2 C14_2 C15_2 0.0 . . . . ?
C12_2 C13_2 C14_2 C17_2 -179.6(10) . . . . ?
C13_2 C14_2 C15_2 C16_2 0.0 . . . . ?
C17_2 C14_2 C15_2 C16_2 179.6(10) . . . . ?
C14_2 C15_2 C16_2 C11_2 0.0 . . . . ?
C14_2 C15_2 C16_2 S3_2 -178.9(8) . . . . ?
O2_2 C11_2 C16_2 C15_2 -176.4(10) . . . . ?
C12_2 C11_2 C16_2 C15_2 0.0 . . . . ?
O2_2 C11_2 C16_2 S3_2 2.4(10) . . . . ?
C12_2 C11_2 C16_2 S3_2 178.8(8) . . . . ?
C13_2 C14_2 C17_2 C20_2 -65.1(12) . . . . ?
C15_2 C14_2 C17_2 C20_2 115.3(10) . . . . ?
C13_2 C14_2 C17_2 C19_2 175.9(10) . . . . ?
C15_2 C14_2 C17_2 C19_2 -3.7(13) . . . . ?
C13_2 C14_2 C17_2 C18_2 52.5(12) . . . . ?
C15_2 C14_2 C17_2 C18_2 -127.1(10) . . . . ?
C1_2 C2_2 S1_2 C2_2 87.7(8) . . . 3_655 ?
C3_2 C2_2 S1_2 C2_2 -91.0(8) . . . 3_655 ?
C1_2 C2_2 S1_2 Ag2 -112.6(6) . . . . ?
C3_2 C2_2 S1_2 Ag2 68.8(7) . . . . ?
C1_2 C2_2 S1_2 Ag3 -21.6(6) . . . . ?
C3_2 C2_2 S1_2 Ag3 159.7(4) . . . . ?
C11_2 C12_2 S2_2 C6_2 88.0(7) . . . . ?
C13_2 C12_2 S2_2 C6_2 -98.2(6) . . . . ?
C11_2 C12_2 S2_2 Ag6 -23.9(6) . . . . ?
C13_2 C12_2 S2_2 Ag6 149.9(5) . . . . ?
C5_2 C6_2 S2_2 C12_2 104.0(6) . . . . ?
C1_2 C6_2 S2_2 C12_2 -85.4(6) . . . . ?
C5_2 C6_2 S2_2 Ag6 -148.9(4) . . . . ?
C1_2 C6_2 S2_2 Ag6 21.8(7) . . . . ?
C15_2 C16_2 S3_2 C16_2 87.7(7) . . . 3_655 ?
C11_2 C16_2 S3_2 C16_2 -91.2(7) . . . 3_655 ?
O1_3 C1_3 C2_3 C3_3 176.2(10) . . . . ?
C6_3 C1_3 C2_3 C3_3 0.0 . . . . ?
O1_3 C1_3 C2_3 S1_3 -3.9(9) . . . . ?
C6_3 C1_3 C2_3 S1_3 179.9(9) . . . . ?
C1_3 C2_3 C3_3 C4_3 0.0 . . . . ?
S1_3 C2_3 C3_3 C4_3 -179.9(9) . . . . ?
C2_3 C3_3 C4_3 C5_3 0.0 . . . . ?
C2_3 C3_3 C4_3 C7_3 179.3(9) . . . . ?
C3_3 C4_3 C5_3 C6_3 0.0 . . . . ?
C7_3 C4_3 C5_3 C6_3 -179.3(10) . . . . ?
C4_3 C5_3 C6_3 C1_3 0.0 . . . . ?
C4_3 C5_3 C6_3 S2_3 175.0(7) . . . . ?
O1_3 C1_3 C6_3 C5_3 -176.2(10) . . . . ?
C2_3 C1_3 C6_3 C5_3 0.0 . . . . ?
O1_3 C1_3 C6_3 S2_3 9.1(10) . . . . ?
C2_3 C1_3 C6_3 S2_3 -174.6(8) . . . . ?
C3_3 C4_3 C7_3 C8_3 -53.3(10) . . . . ?
C5_3 C4_3 C7_3 C8_3 126.0(9) . . . . ?
C3_3 C4_3 C7_3 C9_3 66.5(11) . . . . ?
C5_3 C4_3 C7_3 C9_3 -114.3(9) . . . . ?
C3_3 C4_3 C7_3 C10_3 -173.8(8) . . . . ?
C5_3 C4_3 C7_3 C10_3 5.5(12) . . . . ?
O2_3 C11_3 C12_3 C13_3 176.1(9) . . . . ?
C16_3 C11_3 C12_3 C13_3 0.0 . . . . ?
O2_3 C11_3 C12_3 S2_3 -10.3(9) . . . . ?
C16_3 C11_3 C12_3 S2_3 173.6(8) . . . . ?
C11_3 C12_3 C13_3 C14_3 0.0 . . . . ?
S2_3 C12_3 C13_3 C14_3 -173.9(8) . . . . ?
C12_3 C13_3 C14_3 C15_3 0.0 . . . . ?
C12_3 C13_3 C14_3 C17_3 -178.4(13) . . . . ?
C13_3 C14_3 C15_3 C16_3 0.0 . . . . ?
C17_3 C14_3 C15_3 C16_3 178.4(13) . . . . ?
C14_3 C15_3 C16_3 C11_3 0.0 . . . . ?
C14_3 C15_3 C16_3 S3_3 -179.4(8) . . . . ?
O2_3 C11_3 C16_3 C15_3 -176.1(10) . . . . ?
C12_3 C11_3 C16_3 C15_3 0.0 . . . . ?
O2_3 C11_3 C16_3 S3_3 3.3(9) . . . . ?
C12_3 C11_3 C16_3 S3_3 179.3(8) . . . . ?
C15_3 C14_3 C17_3 C18_3 -171.0(11) . . . . ?
C13_3 C14_3 C17_3 C18_3 7.5(16) . . . . ?
C15_3 C14_3 C17_3 C19_3 -49.3(15) . . . . ?
C13_3 C14_3 C17_3 C19_3 129.2(12) . . . . ?
C15_3 C14_3 C17_3 C20_3 69.2(14) . . . . ?
C13_3 C14_3 C17_3 C20_3 -112.4(13) . . . . ?
C2_3 C1_3 O1_3 Ti2 -88.4(10) . . . . ?
C6_3 C1_3 O1_3 Ti2 87.8(10) . . . . ?
C12_3 C11_3 O2_3 Ti2 -87.2(10) . . . . ?
C16_3 C11_3 O2_3 Ti2 88.9(10) . . . . ?
C1_3 C2_3 S1_3 C2_3 91.4(7) . . . 3_655 ?
C3_3 C2_3 S1_3 C2_3 -88.7(8) . . . 3_655 ?
C13_3 C12_3 S2_3 C6_3 -99.8(6) . . . . ?
C11_3 C12_3 S2_3 C6_3 86.4(7) . . . . ?
C13_3 C12_3 S2_3 Ag5 153.2(5) . . . . ?
C11_3 C12_3 S2_3 Ag5 -20.6(7) . . . . ?
C5_3 C6_3 S2_3 C12_3 97.8(6) . . . . ?
C1_3 C6_3 S2_3 C12_3 -87.4(7) . . . . ?
C5_3 C6_3 S2_3 Ag5 -150.2(4) . . . . ?
C1_3 C6_3 S2_3 Ag5 24.6(6) . . . . ?
C15_3 C16_3 S3_3 C16_3 89.3(8) . . . 3_655 ?
C11_3 C16_3 S3_3 C16_3 -90.0(7) . . . 3_655 ?
C15_3 C16_3 S3_3 Ag1 -73.0(7) . . . . ?
C11_3 C16_3 S3_3 Ag1 107.7(6) . . . . ?
N2_4 C2_4 C3_4 N1_4 -1.1(16) . . . . ?
C5_4 C2_4 C3_4 N1_4 176.3(14) . . . . ?
N2_4 C2_4 C3_4 C4_4 178.2(18) . . . . ?
C5_4 C2_4 C3_4 C4_4 -4(3) . . . . ?
C2_4 C3_4 C4_4 O1_4 -178.8(18) . . . . ?
N1_4 C3_4 C4_4 O1_4 0(2) . . . . ?
C2_4 C3_4 C4_4 O2_4 1(3) . . . . ?
N1_4 C3_4 C4_4 O2_4 -179.6(16) . . . . ?
C3_4 C2_4 C5_4 O4_4 178.7(14) . . . . ?
N2_4 C2_4 C5_4 O4_4 -4(2) . . . . ?
C3_4 C2_4 C5_4 O3_4 3(2) . . . . ?
N2_4 C2_4 C5_4 O3_4 179.6(13) . . . . ?
N2_4 C1_4 N1_4 C3_4 0.4(18) . . . . ?
N2_4 C1_4 N1_4 Ti4 172.5(14) . . . . ?
C2_4 C3_4 N1_4 C1_4 0.5(16) . . . . ?
C4_4 C3_4 N1_4 C1_4 -179.0(14) . . . . ?
C2_4 C3_4 N1_4 Ti4 -175.2(10) . . . . ?
C4_4 C3_4 N1_4 Ti4 5.3(16) . . . . ?
N1_4 C1_4 N2_4 C2_4 -1.1(18) . . . . ?
N1_4 C1_4 N2_4 Ag5 -179.9(10) . . . . ?
C3_4 C2_4 N2_4 C1_4 1.3(16) . . . . ?
C5_4 C2_4 N2_4 C1_4 -176.3(13) . . . . ?
C3_4 C2_4 N2_4 Ag5 -179.8(9) . . . . ?
C5_4 C2_4 N2_4 Ag5 2.6(18) . . . . ?
O2_4 C4_4 O1_4 Ti4 173.2(15) . . . . ?
C3_4 C4_4 O1_4 Ti4 -7(2) . . . . ?
N2_5 C2_5 C3_5 N1_5 0.3(19) . . . . ?
C5_5 C2_5 C3_5 N1_5 -175.4(17) . . . . ?
N2_5 C2_5 C3_5 C4_5 -179(2) . . . . ?
C5_5 C2_5 C3_5 C4_5 5(4) . . . . ?
C2_5 C3_5 C4_5 O2_5 -3(4) . . . . ?
N1_5 C3_5 C4_5 O2_5 177.6(18) . . . . ?
C2_5 C3_5 C4_5 O1_5 -180(2) . . . . ?
N1_5 C3_5 C4_5 O1_5 1(3) . . . . ?
N2_5 C2_5 C5_5 O4_5 8(3) . . . . ?
C3_5 C2_5 C5_5 O4_5 -177.2(17) . . . . ?
N2_5 C2_5 C5_5 O3_5 179.2(17) . . . . ?
C3_5 C2_5 C5_5 O3_5 -6(3) . . . . ?
N2_5 C1_5 N1_5 C3_5 3(2) . . . . ?
N2_5 C1_5 N1_5 Ti5 -175.8(15) . . . . ?
C2_5 C3_5 N1_5 C1_5 -2.0(19) . . . . ?
C4_5 C3_5 N1_5 C1_5 177.7(16) . . . . ?
C2_5 C3_5 N1_5 Ti5 177.4(11) . . . . ?
C4_5 C3_5 N1_5 Ti5 -2.9(19) . . . . ?
N1_5 C1_5 N2_5 C2_5 -3(2) . . . . ?
N1_5 C1_5 N2_5 Ag6 -175.2(11) . . . . ?
C3_5 C2_5 N2_5 C1_5 1.6(19) . . . . ?
C5_5 C2_5 N2_5 C1_5 177.4(17) . . . . ?
C3_5 C2_5 N2_5 Ag6 174.5(11) . . . . ?
C5_5 C2_5 N2_5 Ag6 -10(2) . . . . ?
O2_5 C4_5 O1_5 Ti5 -174.4(17) . . . . ?
C3_5 C4_5 O1_5 Ti5 3(3) . . . . ?
Ti5 O1_6 C1_6 O2_6 -173.9(15) . . . . ?
Ti5 O1_6 C1_6 C2_6 3(2) . . . . ?
O2_6 C1_6 C2_6 N1_6 -178.7(19) . . . . ?
O1_6 C1_6 C2_6 N1_6 4(3) . . . . ?
O2_6 C1_6 C2_6 C2_6 7(3) . . . 3_655 ?
O1_6 C1_6 C2_6 C2_6 -170.7(10) . . . 3_655 ?
N1_6 C3_6 N1_6 C2_6 -9(3) 3_655 . . . ?
N1_6 C3_6 N1_6 Ti5 -164.6(8) 3_655 . . . ?
C2_6 C2_6 N1_6 C3_6 4.9(17) 3_655 . . . ?
C1_6 C2_6 N1_6 C3_6 -171.4(19) . . . . ?
C2_6 C2_6 N1_6 Ti5 167.7(5) 3_655 . . . ?
C1_6 C2_6 N1_6 Ti5 -9(2) . . . . ?
O1_6 C1_6 O2_6 Na2 173.3(17) . . . . ?
C2_6 C1_6 O2_6 Na2 -4(4) . . . . ?
N1_7 C2_7 C3_7 O2_7 179(2) . . . . ?
C2_7 C2_7 C3_7 O2_7 -7(3) 3_655 . . . ?
N1_7 C2_7 C3_7 O1_7 -2(3) . . . . ?
C2_7 C2_7 C3_7 O1_7 171.8(10) 3_655 . . . ?
N1_7 C1_7 N1_7 C2_7 3(3) 3_655 . . . ?
N1_7 C1_7 N1_7 Ti4 163.5(9) 3_655 . . . ?
C2_7 C2_7 N1_7 C1_7 -1.5(19) 3_655 . . . ?
C3_7 C2_7 N1_7 C1_7 174(2) . . . . ?
C2_7 C2_7 N1_7 Ti4 -168.0(6) 3_655 . . . ?
C3_7 C2_7 N1_7 Ti4 7(2) . . . . ?
O2_7 C3_7 O1_7 Ti4 173.5(18) . . . . ?
C2_7 C3_7 O1_7 Ti4 -6(2) . . . . ?
O1_7 C3_7 O2_7 Na2 -165.2(19) . . . . ?
C2_7 C3_7 O2_7 Na2 14(4) . . . . ?
C3_10 C1_10 O1_10 Ti4 -142.6(16) . . . . ?
C2_10 C1_10 O1_10 Ti4 87(2) . . . . ?
O1_11 Ti4 O1_10 C1_10 166.6(16) . . . . ?
O1_7 Ti4 O1_10 C1_10 33(4) . . . . ?
O1_4 Ti4 O1_10 C1_10 -97.7(16) . . . . ?
N1_7 Ti4 O1_10 C1_10 67.3(17) . . . . ?
N1_4 Ti4 O1_10 C1_10 -20.5(16) . . . . ?
C2_11 C1_11 O1_11 Ti4 99(2) . . . . ?
C3_11 C1_11 O1_11 Ti4 -132(2) . . . . ?
O1_10 Ti4 O1_11 C1_11 169.3(17) . . . . ?
O1_7 Ti4 O1_11 C1_11 -20.8(18) . . . . ?
O1_4 Ti4 O1_11 C1_11 64.1(18) . . . . ?
N1_7 Ti4 O1_11 C1_11 -94.5(18) . . . . ?
N1_4 Ti4 O1_11 C1_11 26(4) . . . . ?
N1_8 C1_8 O1_8 Ti2 180.000(7) . . . . ?
O1_8 C1_8 N1_8 C3_8 0.000(10) . . . . ?
O1_8 C1_8 N1_8 C2_8 180.000(9) . . . . ?
C3_12 C1_12 O1_12 Ti5 -134(2) . . . . ?
C2_12 C1_12 O1_12 Ti5 96(2) . . . . ?
O1_13 Ti5 O1_12 C1_12 -4.4(18) . . . . ?
O1_6 Ti5 O1_12 C1_12 -174.1(17) . . . . ?
O1_5 Ti5 O1_12 C1_12 99.3(17) . . . . ?
N1_6 Ti5 O1_12 C1_12 -100.3(17) . . . . ?
N1_5 Ti5 O1_12 C1_12 123(3) . . . . ?
C2_13 C1_13 O1_13 Ti5 -90.6(19) . . . . ?
C3_13 C1_13 O1_13 Ti5 138.1(15) . . . . ?
O1_12 Ti5 O1_13 C1_13 -164.7(16) . . . . ?
O1_6 Ti5 O1_13 C1_13 -28(3) . . . . ?
O1_5 Ti5 O1_13 C1_13 99.2(15) . . . . ?
N1_6 Ti5 O1_13 C1_13 -63.7(16) . . . . ?
N1_5 Ti5 O1_13 C1_13 23.9(16) . . . . ?
C3_15 C1_15 O1_15 Ti3 -172(8) . . . . ?
C2_15 C1_15 O1_15 Ti3 59(9) . . . . ?
O2_2 Ti3 O1_15 C1_15 17(8) . . . . ?
O2_2 Ti3 O1_15 C1_15 -76(8) 3_655 . . . ?
O1_2 Ti3 O1_15 C1_15 105(8) . . . . ?
O1_2 Ti3 O1_15 C1_15 -165(8) 3_655 . . . ?
Ag3 Ti3 O1_15 C1_15 151(10) . . . . ?
C36_9 S1_9 C1_9 C2_9 -139.2(11) . . . . ?
Ag6_14 S1_9 C1_9 C2_9 -27.4(13) . . . . ?
Ag2_14 S1_9 C1_9 C2_9 113.2(11) . . . . ?
C36_9 S1_9 C1_9 C6_9 58.6(15) . . . . ?
Ag6_14 S1_9 C1_9 C6_9 170.4(11) . . . . ?
Ag2_14 S1_9 C1_9 C6_9 -48.9(16) . . . . ?
C6_9 C1_9 C2_9 C3_9 0.0 . . . . ?
S1_9 C1_9 C2_9 C3_9 -162.4(17) . . . . ?
C1_9 C2_9 C3_9 C4_9 0.0 . . . . ?
C1_9 C2_9 C3_9 C7_9 179(2) . . . . ?
C2_9 C3_9 C4_9 C5_9 0.0 . . . . ?
C7_9 C3_9 C4_9 C5_9 -179(2) . . . . ?
C3_9 C4_9 C5_9 C6_9 0.0 . . . . ?
C3_9 C4_9 C5_9 S2_9 165.9(18) . . . . ?
C4_9 C5_9 C6_9 O1_9 164(2) . . . . ?
S2_9 C5_9 C6_9 O1_9 -1(2) . . . . ?
C4_9 C5_9 C6_9 C1_9 0.0 . . . . ?
S2_9 C5_9 C6_9 C1_9 -164.9(19) . . . . ?
C2_9 C1_9 C6_9 O1_9 -164(2) . . . . ?
S1_9 C1_9 C6_9 O1_9 -2(2) . . . . ?
C2_9 C1_9 C6_9 C5_9 0.0 . . . . ?
S1_9 C1_9 C6_9 C5_9 161.5(18) . . . . ?
C2_9 C3_9 C7_9 C9_9 -173(2) . . . . ?
C4_9 C3_9 C7_9 C9_9 6(2) . . . . ?
C2_9 C3_9 C7_9 C8_9 -52(2) . . . . ?
C4_9 C3_9 C7_9 C8_9 127(2) . . . . ?
C2_9 C3_9 C7_9 C10_9 67(2) . . . . ?
C4_9 C3_9 C7_9 C10_9 -114(2) . . . . ?
O2_9 C11_9 C12_9 C13_9 -175(2) . . . . ?
C16_9 C11_9 C12_9 C13_9 0.0 . . . . ?
O2_9 C11_9 C12_9 S2_9 -5(2) . . . . ?
C16_9 C11_9 C12_9 S2_9 170.0(17) . . . . ?
C11_9 C12_9 C13_9 C14_9 0.0 . . . . ?
S2_9 C12_9 C13_9 C14_9 -170.3(16) . . . . ?
C12_9 C13_9 C14_9 C15_9 0.0 . . . . ?
C12_9 C13_9 C14_9 C17_9 -178(2) . . . . ?
C13_9 C14_9 C15_9 C16_9 0.0 . . . . ?
C17_9 C14_9 C15_9 C16_9 178(2) . . . . ?
C14_9 C15_9 C16_9 C11_9 0.0 . . . . ?
C14_9 C15_9 C16_9 S3_9 169.2(16) . . . . ?
O2_9 C11_9 C16_9 C15_9 175(2) . . . . ?
C12_9 C11_9 C16_9 C15_9 0.0 . . . . ?
O2_9 C11_9 C16_9 S3_9 6.7(19) . . . . ?
C12_9 C11_9 C16_9 S3_9 -168.8(17) . . . . ?
C15_9 C14_9 C17_9 C18_9 82(2) . . . . ?
C13_9 C14_9 C17_9 C18_9 -100.1(19) . . . . ?
C15_9 C14_9 C17_9 C19_9 -37(2) . . . . ?
C13_9 C14_9 C17_9 C19_9 141.1(19) . . . . ?
C15_9 C14_9 C17_9 C20_9 -159(2) . . . . ?
C13_9 C14_9 C17_9 C20_9 18(2) . . . . ?
O3_9 C21_9 C22_9 C23_9 -178(3) . . . . ?
C26_9 C21_9 C22_9 C23_9 0.0 . . . . ?
O3_9 C21_9 C22_9 S4_9 11(3) . . . . ?
C26_9 C21_9 C22_9 S4_9 -171(2) . . . . ?
C21_9 C22_9 C23_9 C24_9 0.0 . . . . ?
S4_9 C22_9 C23_9 C24_9 171(2) . . . . ?
C22_9 C23_9 C24_9 C25_9 0.0 . . . . ?
C22_9 C23_9 C24_9 C27_9 -175(2) . . . . ?
C23_9 C24_9 C25_9 C26_9 0.0 . . . . ?
C27_9 C24_9 C25_9 C26_9 175(2) . . . . ?
C24_9 C25_9 C26_9 C21_9 0.0 . . . . ?
C24_9 C25_9 C26_9 S3_9 -168.1(19) . . . . ?
O3_9 C21_9 C26_9 C25_9 178(3) . . . . ?
C22_9 C21_9 C26_9 C25_9 0.0 . . . . ?
O3_9 C21_9 C26_9 S3_9 -15(2) . . . . ?
C22_9 C21_9 C26_9 S3_9 167(2) . . . . ?
C23_9 C24_9 C27_9 C28_9 -162(2) . . . . ?
C25_9 C24_9 C27_9 C28_9 23(2) . . . . ?
C23_9 C24_9 C27_9 C29_9 -42(2) . . . . ?
C25_9 C24_9 C27_9 C29_9 143(2) . . . . ?
C23_9 C24_9 C27_9 C30_9 77(2) . . . . ?
C25_9 C24_9 C27_9 C30_9 -97(2) . . . . ?
O4_9 C31_9 C32_9 C33_9 -178(2) . . . . ?
C36_9 C31_9 C32_9 C33_9 0.0 . . . . ?
O4_9 C31_9 C32_9 S4_9 -11.5(18) . . . . ?
C36_9 C31_9 C32_9 S4_9 166.4(17) . . . . ?
C31_9 C32_9 C33_9 C34_9 0.0 . . . . ?
S4_9 C32_9 C33_9 C34_9 -166.5(16) . . . . ?
C32_9 C33_9 C34_9 C35_9 0.0 . . . . ?
C32_9 C33_9 C34_9 C37_9 -159.8(19) . . . . ?
C33_9 C34_9 C35_9 C36_9 0.0 . . . . ?
C37_9 C34_9 C35_9 C36_9 160.7(19) . . . . ?
C34_9 C35_9 C36_9 C31_9 0.0 . . . . ?
C34_9 C35_9 C36_9 S1_9 173.4(16) . . . . ?
O4_9 C31_9 C36_9 C35_9 178(2) . . . . ?
C32_9 C31_9 C36_9 C35_9 0.0 . . . . ?
O4_9 C31_9 C36_9 S1_9 4.8(19) . . . . ?
C32_9 C31_9 C36_9 S1_9 -173.2(17) . . . . ?
C1_9 S1_9 C36_9 C35_9 88.2(14) . . . . ?
Ag6_14 S1_9 C36_9 C35_9 -28.9(13) . . . . ?
Ag2_14 S1_9 C36_9 C35_9 -148.1(11) . . . . ?
C1_9 S1_9 C36_9 C31_9 -98.5(12) . . . . ?
Ag6_14 S1_9 C36_9 C31_9 144.4(11) . . . . ?
Ag2_14 S1_9 C36_9 C31_9 25.2(13) . . . . ?
C33_9 C34_9 C37_9 C38_9 -16.8(19) . . . . ?
C35_9 C34_9 C37_9 C38_9 -177.3(17) . . . . ?
C33_9 C34_9 C37_9 C40_9 106.5(18) . . . . ?
C35_9 C34_9 C37_9 C40_9 -54.1(18) . . . . ?
C33_9 C34_9 C37_9 C39_9 -134.4(17) . . . . ?
C35_9 C34_9 C37_9 C39_9 65.1(17) . . . . ?
C5_9 C6_9 O1_9 Ti1_14 -82(6) . . . . ?
C1_9 C6_9 O1_9 Ti1_14 82(6) . . . . ?
O6_14 Ti1_14 O1_9 C6_9 0(5) . . . . ?
O3_9 Ti1_14 O1_9 C6_9 -179(100) . . . . ?
O5_14 Ti1_14 O1_9 C6_9 -3(8) . . . . ?
O4_9 Ti1_14 O1_9 C6_9 -94(5) . . . . ?
O2_9 Ti1_14 O1_9 C6_9 95(5) . . . . ?
Ti2_14 Ti1_14 O1_9 C6_9 1(6) . . . . ?
C12_9 C11_9 O2_9 Ti1_14 -90.4(15) . . . . ?
C16_9 C11_9 O2_9 Ti1_14 94.1(15) . . . . ?
C12_9 C11_9 O2_9 Ag3_14 38.1(18) . . . . ?
C16_9 C11_9 O2_9 Ag3_14 -137.4(11) . . . . ?
C22_9 C21_9 O3_9 Ti1_14 -90(2) . . . . ?
C26_9 C21_9 O3_9 Ti1_14 92(2) . . . . ?
C32_9 C31_9 O4_9 Ti1_14 -90.8(15) . . . . ?
C36_9 C31_9 O4_9 Ti1_14 91.2(15) . . . . ?
C32_9 C31_9 O4_9 Ag2_14 137.8(11) . . . . ?
C36_9 C31_9 O4_9 Ag2_14 -40.1(18) . . . . ?
C13_9 C12_9 S2_9 C5_9 -91.0(15) . . . . ?
C11_9 C12_9 S2_9 C5_9 98.8(13) . . . . ?
C13_9 C12_9 S2_9 Ag5_14 27.5(14) . . . . ?
C11_9 C12_9 S2_9 Ag5_14 -142.7(11) . . . . ?
C13_9 C12_9 S2_9 Ag3_14 147.2(12) . . . . ?
C11_9 C12_9 S2_9 Ag3_14 -23.0(13) . . . . ?
C6_9 C5_9 S2_9 C12_9 -54.5(16) . . . . ?
C4_9 C5_9 S2_9 C12_9 139.9(11) . . . . ?
C6_9 C5_9 S2_9 Ag5_14 -170.2(12) . . . . ?
C4_9 C5_9 S2_9 Ag5_14 24.2(14) . . . . ?
C6_9 C5_9 S2_9 Ag3_14 53.0(16) . . . . ?
C4_9 C5_9 S2_9 Ag3_14 -112.5(11) . . . . ?
C15_9 C16_9 S3_9 C26_9 94.1(15) . . . . ?
C11_9 C16_9 S3_9 C26_9 -96.8(13) . . . . ?
C15_9 C16_9 S3_9 Ag4_14 -157.6(11) . . . . ?
C11_9 C16_9 S3_9 Ag4_14 11.5(14) . . . . ?
C25_9 C26_9 S3_9 C16_9 -139.2(12) . . . . ?
C21_9 C26_9 S3_9 C16_9 53.2(17) . . . . ?
C25_9 C26_9 S3_9 Ag4_14 110.2(13) . . . . ?
C21_9 C26_9 S3_9 Ag4_14 -57.4(16) . . . . ?
C31_9 C32_9 S4_9 C22_9 98.1(12) . . . . ?
C33_9 C32_9 S4_9 C22_9 -95.3(15) . . . . ?
C31_9 C32_9 S4_9 Ag1_14 -8.2(13) . . . . ?
C33_9 C32_9 S4_9 Ag1_14 158.3(11) . . . . ?
C23_9 C22_9 S4_9 C32_9 138.0(13) . . . . ?
C21_9 C22_9 S4_9 C32_9 -50.8(18) . . . . ?
C23_9 C22_9 S4_9 Ag1_14 -109.8(13) . . . . ?
C21_9 C22_9 S4_9 Ag1_14 61.5(16) . . . . ?
C36_17 S1_17 C1_17 C2_17 -135.2(6) . . . . ?
Ag1_14 S1_17 C1_17 C2_17 113.5(6) . . . . ?
C36_17 S1_17 C1_17 C6_17 61.4(14) . . . . ?
Ag1_14 S1_17 C1_17 C6_17 -49.9(13) . . . . ?
C6_17 C1_17 C2_17 C3_17 0.0 . . . . ?
S1_17 C1_17 C2_17 C3_17 -163.7(15) . . . . ?
C1_17 C2_17 C3_17 C4_17 0.0 . . . . ?
C1_17 C2_17 C3_17 C7_17 -179.9(4) . . . . ?
C2_17 C3_17 C4_17 C5_17 0.0 . . . . ?
C7_17 C3_17 C4_17 C5_17 179.9(4) . . . . ?
C3_17 C4_17 C5_17 C6_17 0.0 . . . . ?
C3_17 C4_17 C5_17 S2_17 171.6(16) . . . . ?
C4_17 C5_17 C6_17 O1_17 -179.7(4) . . . . ?
S2_17 C5_17 C6_17 O1_17 9.3(17) . . . . ?
C4_17 C5_17 C6_17 C1_17 0.0 . . . . ?
S2_17 C5_17 C6_17 C1_17 -171.0(16) . . . . ?
C2_17 C1_17 C6_17 O1_17 179.7(4) . . . . ?
S1_17 C1_17 C6_17 O1_17 -17.6(16) . . . . ?
C2_17 C1_17 C6_17 C5_17 0.0 . . . . ?
S1_17 C1_17 C6_17 C5_17 162.7(16) . . . . ?
C4_17 C3_17 C7_17 C9_17 33.8(15) . . . . ?
C2_17 C3_17 C7_17 C9_17 -146.3(15) . . . . ?
C4_17 C3_17 C7_17 C10_17 -87.3(15) . . . . ?
C2_17 C3_17 C7_17 C10_17 92.5(15) . . . . ?
C4_17 C3_17 C7_17 C8_17 154.9(15) . . . . ?
C2_17 C3_17 C7_17 C8_17 -25.3(15) . . . . ?
O2_17 C11_17 C12_17 C13_17 -178(2) . . . . ?
C16_17 C11_17 C12_17 C13_17 0.0 . . . . ?
O2_17 C11_17 C12_17 S2_17 -6.8(18) . . . . ?
C16_17 C11_17 C12_17 S2_17 171.2(16) . . . . ?
C11_17 C12_17 C13_17 C14_17 0.0 . . . . ?
S2_17 C12_17 C13_17 C14_17 -171.5(15) . . . . ?
C12_17 C13_17 C14_17 C15_17 0.0 . . . . ?
C12_17 C13_17 C14_17 C17_17 179(2) . . . . ?
C13_17 C14_17 C15_17 C16_17 0.0 . . . . ?
C17_17 C14_17 C15_17 C16_17 -179(2) . . . . ?
C14_17 C15_17 C16_17 C11_17 0.0 . . . . ?
C14_17 C15_17 C16_17 S3_17 169.7(15) . . . . ?
O2_17 C11_17 C16_17 C15_17 178(2) . . . . ?
C12_17 C11_17 C16_17 C15_17 0.0 . . . . ?
O2_17 C11_17 C16_17 S3_17 8.6(18) . . . . ?
C12_17 C11_17 C16_17 S3_17 -169.4(16) . . . . ?
C15_17 C14_17 C17_17 C18_17 -29(2) . . . . ?
C13_17 C14_17 C17_17 C18_17 152(2) . . . . ?
C15_17 C14_17 C17_17 C19_17 -148(2) . . . . ?
C13_17 C14_17 C17_17 C19_17 34(2) . . . . ?
C15_17 C14_17 C17_17 C20_17 90(2) . . . . ?
C13_17 C14_17 C17_17 C20_17 -89(2) . . . . ?
O3_17 C21_17 C22_17 C23_17 166(2) . . . . ?
C26_17 C21_17 C22_17 C23_17 0.0 . . . . ?
O3_17 C21_17 C22_17 S4_17 5(2) . . . . ?
C26_17 C21_17 C22_17 S4_17 -161.3(19) . . . . ?
C21_17 C22_17 C23_17 C24_17 0.0 . . . . ?
S4_17 C22_17 C23_17 C24_17 161.7(18) . . . . ?
C22_17 C23_17 C24_17 C25_17 0.0 . . . . ?
C22_17 C23_17 C24_17 C27_17 -179(3) . . . . ?
C23_17 C24_17 C25_17 C26_17 0.0 . . . . ?
C27_17 C24_17 C25_17 C26_17 179(3) . . . . ?
C24_17 C25_17 C26_17 C21_17 0.0 . . . . ?
C24_17 C25_17 C26_17 S3_17 -167.7(19) . . . . ?
O3_17 C21_17 C26_17 C25_17 -167(2) . . . . ?
C22_17 C21_17 C26_17 C25_17 0.0 . . . . ?
O3_17 C21_17 C26_17 S3_17 0(2) . . . . ?
C22_17 C21_17 C26_17 S3_17 167(2) . . . . ?
C25_17 C24_17 C27_17 C28_17 -32(2) . . . . ?
C23_17 C24_17 C27_17 C28_17 147(2) . . . . ?
C25_17 C24_17 C27_17 C29_17 88(2) . . . . ?
C23_17 C24_17 C27_17 C29_17 -93(2) . . . . ?
C25_17 C24_17 C27_17 C30_17 -152(2) . . . . ?
C23_17 C24_17 C27_17 C30_17 27(2) . . . . ?
O4_17 C31_17 C32_17 C33_17 174(2) . . . . ?
C36_17 C31_17 C32_17 C33_17 0.0 . . . . ?
O4_17 C31_17 C32_17 S4_17 -10.5(18) . . . . ?
C36_17 C31_17 C32_17 S4_17 175.0(15) . . . . ?
C31_17 C32_17 C33_17 C34_17 0.0 . . . . ?
S4_17 C32_17 C33_17 C34_17 -175.0(15) . . . . ?
C32_17 C33_17 C34_17 C35_17 0.0 . . . . ?
C32_17 C33_17 C34_17 C37_17 174(2) . . . . ?
C33_17 C34_17 C35_17 C36_17 0.0 . . . . ?
C37_17 C34_17 C35_17 C36_17 -174(2) . . . . ?
C34_17 C35_17 C36_17 C31_17 0.0 . . . . ?
C34_17 C35_17 C36_17 S1_17 172.3(15) . . . . ?
O4_17 C31_17 C36_17 C35_17 -175(2) . . . . ?
C32_17 C31_17 C36_17 C35_17 0.0 . . . . ?
O4_17 C31_17 C36_17 S1_17 13.4(18) . . . . ?
C32_17 C31_17 C36_17 S1_17 -172.0(15) . . . . ?
C1_17 S1_17 C36_17 C35_17 87.1(13) . . . . ?
Ag1_14 S1_17 C36_17 C35_17 -161.0(10) . . . . ?
C1_17 S1_17 C36_17 C31_17 -100.8(11) . . . . ?
Ag1_14 S1_17 C36_17 C31_17 11.2(12) . . . . ?
C33_17 C34_17 C37_17 C38_17 -7(2) . . . . ?
C35_17 C34_17 C37_17 C38_17 167.1(19) . . . . ?
C33_17 C34_17 C37_17 C40_17 117(2) . . . . ?
C35_17 C34_17 C37_17 C40_17 -69(2) . . . . ?
C33_17 C34_17 C37_17 C39_17 -124(2) . . . . ?
C35_17 C34_17 C37_17 C39_17 50(2) . . . . ?
C5_17 C6_17 O1_17 Ti2_14 -90(3) . . . . ?
C1_17 C6_17 O1_17 Ti2_14 90(3) . . . . ?
C12_17 C11_17 O2_17 Ti2_14 -90.8(15) . . . . ?
C16_17 C11_17 O2_17 Ti2_14 91.1(14) . . . . ?
C12_17 C11_17 O2_17 Ag3_14 135.8(11) . . . . ?
C16_17 C11_17 O2_17 Ag3_14 -42.2(18) . . . . ?
C22_17 C21_17 O3_17 Ti2_14 -83(4) . . . . ?
C26_17 C21_17 O3_17 Ti2_14 84(4) . . . . ?
O6_14 Ti2_14 O3_17 C21_17 0(3) . . . . ?
O1_17 Ti2_14 O3_17 C21_17 178(100) . . . . ?
O4_17 Ti2_14 O3_17 C21_17 93(3) . . . . ?
O2_17 Ti2_14 O3_17 C21_17 -95(3) . . . . ?
Ti1_14 Ti2_14 O3_17 C21_17 0(4) . . . . ?
C32_17 C31_17 O4_17 Ti2_14 -87.3(15) . . . . ?
C36_17 C31_17 O4_17 Ti2_14 87.2(15) . . . . ?
C32_17 C31_17 O4_17 Ag2_14 45.9(16) . . . . ?
C36_17 C31_17 O4_17 Ag2_14 -139.6(10) . . . . ?
C11_17 C12_17 S2_17 C5_17 98.6(12) . . . . ?
C13_17 C12_17 S2_17 C5_17 -90.0(14) . . . . ?
C11_17 C12_17 S2_17 Ag4_14 -10.2(13) . . . . ?
C13_17 C12_17 S2_17 Ag4_14 161.2(11) . . . . ?
C4_17 C5_17 S2_17 C12_17 134.4(6) . . . . ?
C6_17 C5_17 S2_17 C12_17 -54.3(15) . . . . ?
C4_17 C5_17 S2_17 Ag4_14 -114.3(6) . . . . ?
C6_17 C5_17 S2_17 Ag4_14 57.0(13) . . . . ?
C15_17 C16_17 S3_17 C26_17 90.1(15) . . . . ?
C11_17 C16_17 S3_17 C26_17 -100.3(12) . . . . ?
C15_17 C16_17 S3_17 Ag7_14 -27.8(13) . . . . ?
C11_17 C16_17 S3_17 Ag7_14 141.8(11) . . . . ?
C15_17 C16_17 S3_17 Ag3_14 -149.5(11) . . . . ?
C11_17 C16_17 S3_17 Ag3_14 20.1(12) . . . . ?
C25_17 C26_17 S3_17 C16_17 -141.9(13) . . . . ?
C21_17 C26_17 S3_17 C16_17 50.9(18) . . . . ?
C25_17 C26_17 S3_17 Ag7_14 -27.1(15) . . . . ?
C21_17 C26_17 S3_17 Ag7_14 165.6(13) . . . . ?
C25_17 C26_17 S3_17 Ag3_14 111.3(13) . . . . ?
C21_17 C26_17 S3_17 Ag3_14 -56.0(17) . . . . ?
C31_17 C32_17 S4_17 C22_17 101.1(11) . . . . ?
C33_17 C32_17 S4_17 C22_17 -83.8(15) . . . . ?
C31_17 C32_17 S4_17 Ag8_14 -144.6(10) . . . . ?
C33_17 C32_17 S4_17 Ag8_14 30.4(13) . . . . ?
C31_17 C32_17 S4_17 Ag2_14 -23.6(12) . . . . ?
C33_17 C32_17 S4_17 Ag2_14 151.4(11) . . . . ?
C21_17 C22_17 S4_17 C32_17 -58.3(17) . . . . ?
C23_17 C22_17 S4_17 C32_17 140.0(13) . . . . ?
C21_17 C22_17 S4_17 Ag8_14 -167.2(13) . . . . ?
C23_17 C22_17 S4_17 Ag8_14 31.1(15) . . . . ?
C21_17 C22_17 S4_17 Ag2_14 51.9(17) . . . . ?
C23_17 C22_17 S4_17 Ag2_14 -109.8(13) . . . . ?
C36_18 S1_18 C1_18 C2_18 -98.4(8) . . . . ?
Ag1_14 S1_18 C1_18 C2_18 63.0(11) . . . . ?
C36_18 S1_18 C1_18 C6_18 85.8(15) . . . . ?
Ag1_14 S1_18 C1_18 C6_18 -112.9(13) . . . . ?
C6_18 C1_18 C2_18 C3_18 -0.2(4) . . . . ?
S1_18 C1_18 C2_18 C3_18 -176.1(16) . . . . ?
C1_18 C2_18 C3_18 C4_18 0.1(4) . . . . ?
C1_18 C2_18 C3_18 C7_18 -179.4(4) . . . . ?
C2_18 C3_18 C4_18 C5_18 0.4(9) . . . . ?
C7_18 C3_18 C4_18 C5_18 179.8(7) . . . . ?
C3_18 C4_18 C5_18 C6_18 -0.8(13) . . . . ?
C3_18 C4_18 C5_18 S2_18 158.0(16) . . . . ?
C2_18 C1_18 C6_18 O1_18 178.8(6) . . . . ?
S1_18 C1_18 C6_18 O1_18 -6(2) . . . . ?
C2_18 C1_18 C6_18 C5_18 -0.2(9) . . . . ?
S1_18 C1_18 C6_18 C5_18 175.5(18) . . . . ?
C4_18 C5_18 C6_18 O1_18 -178.3(9) . . . . ?
S2_18 C5_18 C6_18 O1_18 24.3(19) . . . . ?
C4_18 C5_18 C6_18 C1_18 0.7(12) . . . . ?
S2_18 C5_18 C6_18 C1_18 -156.6(17) . . . . ?
C4_18 C3_18 C7_18 C9_18 120(2) . . . . ?
C2_18 C3_18 C7_18 C9_18 -61(2) . . . . ?
C4_18 C3_18 C7_18 C10_18 -1(2) . . . . ?
C2_18 C3_18 C7_18 C10_18 178(2) . . . . ?
C4_18 C3_18 C7_18 C8_18 -120(2) . . . . ?
C2_18 C3_18 C7_18 C8_18 59(2) . . . . ?
O2_18 C11_18 C12_18 C13_18 168(3) . . . . ?
C16_18 C11_18 C12_18 C13_18 -12(5) . . . . ?
O2_18 C11_18 C12_18 S2_18 -2(5) . . . . ?
C16_18 C11_18 C12_18 S2_18 178(2) . . . . ?
C11_18 C12_18 C13_18 C14_18 4(5) . . . . ?
S2_18 C12_18 C13_18 C14_18 174(3) . . . . ?
C12_18 C13_18 C14_18 C15_18 1(5) . . . . ?
C12_18 C13_18 C14_18 C17_18 166(3) . . . . ?
C13_18 C14_18 C15_18 C16_18 3(5) . . . . ?
C17_18 C14_18 C15_18 C16_18 -162(3) . . . . ?
C14_18 C15_18 C16_18 C11_18 -11(4) . . . . ?
C14_18 C15_18 C16_18 S3_18 -167(3) . . . . ?
O2_18 C11_18 C16_18 C15_18 -164(3) . . . . ?
C12_18 C11_18 C16_18 C15_18 16(4) . . . . ?
O2_18 C11_18 C16_18 S3_18 -10(4) . . . . ?
C12_18 C11_18 C16_18 S3_18 170(2) . . . . ?
C15_18 C14_18 C17_18 C18_18 -74(3) . . . . ?
C13_18 C14_18 C17_18 C18_18 120(3) . . . . ?
C15_18 C14_18 C17_18 C19_18 167(3) . . . . ?
C13_18 C14_18 C17_18 C19_18 2(3) . . . . ?
C15_18 C14_18 C17_18 C20_18 45(3) . . . . ?
C13_18 C14_18 C17_18 C20_18 -120(3) . . . . ?
C26_18 C21_18 C22_18 C23_18 0.7(4) . . . . ?
O3_18 C21_18 C22_18 C23_18 -179.0(4) . . . . ?
C26_18 C21_18 C22_18 S4_18 -156.6(17) . . . . ?
O3_18 C21_18 C22_18 S4_18 23.7(17) . . . . ?
C21_18 C22_18 C23_18 C24_18 0.2(4) . . . . ?
S4_18 C22_18 C23_18 C24_18 158.1(18) . . . . ?
C22_18 C23_18 C24_18 C25_18 -0.3(9) . . . . ?
C22_18 C23_18 C24_18 C27_18 179.7(5) . . . . ?
C23_18 C24_18 C25_18 C26_18 -0.4(13) . . . . ?
C27_18 C24_18 C25_18 C26_18 179.6(8) . . . . ?
C24_18 C25_18 C26_18 C21_18 1.2(13) . . . . ?
C24_18 C25_18 C26_18 S3_18 -174.4(18) . . . . ?
C22_18 C21_18 C26_18 C25_18 -1.4(9) . . . . ?
O3_18 C21_18 C26_18 C25_18 178.3(7) . . . . ?
C22_18 C21_18 C26_18 S3_18 173.9(19) . . . . ?
O3_18 C21_18 C26_18 S3_18 -6.4(19) . . . . ?
C23_18 C24_18 C27_18 C29_18 2(2) . . . . ?
C25_18 C24_18 C27_18 C29_18 -178(2) . . . . ?
C23_18 C24_18 C27_18 C30_18 124(2) . . . . ?
C25_18 C24_18 C27_18 C30_18 -56(2) . . . . ?
C23_18 C24_18 C27_18 C28_18 -117(2) . . . . ?
C25_18 C24_18 C27_18 C28_18 63(2) . . . . ?
O4_18 C31_18 C32_18 C33_18 177(3) . . . . ?
C36_18 C31_18 C32_18 C33_18 -13(5) . . . . ?
O4_18 C31_18 C32_18 S4_18 5(5) . . . . ?
C36_18 C31_18 C32_18 S4_18 174(2) . . . . ?
C31_18 C32_18 C33_18 C34_18 8(5) . . . . ?
S4_18 C32_18 C33_18 C34_18 -180(3) . . . . ?
C32_18 C33_18 C34_18 C35_18 -6(6) . . . . ?
C32_18 C33_18 C34_18 C37_18 179(3) . . . . ?
C33_18 C34_18 C35_18 C36_18 9(6) . . . . ?
C37_18 C34_18 C35_18 C36_18 -175(3) . . . . ?
C34_18 C35_18 C36_18 C31_18 -14(5) . . . . ?
C34_18 C35_18 C36_18 S1_18 -173(3) . . . . ?
O4_18 C31_18 C36_18 C35_18 -173(3) . . . . ?
C32_18 C31_18 C36_18 C35_18 17(4) . . . . ?
O4_18 C31_18 C36_18 S1_18 -15(4) . . . . ?
C32_18 C31_18 C36_18 S1_18 175(2) . . . . ?
C1_18 S1_18 C36_18 C35_18 82(2) . . . . ?
Ag1_14 S1_18 C36_18 C35_18 -82(2) . . . . ?
C1_18 S1_18 C36_18 C31_18 -77(2) . . . . ?
Ag1_14 S1_18 C36_18 C31_18 119(2) . . . . ?
C33_18 C34_18 C37_18 C38_18 -5(4) . . . . ?
C35_18 C34_18 C37_18 C38_18 179(3) . . . . ?
C33_18 C34_18 C37_18 C40_18 119(4) . . . . ?
C35_18 C34_18 C37_18 C40_18 -57(3) . . . . ?
C33_18 C34_18 C37_18 C39_18 -122(4) . . . . ?
C35_18 C34_18 C37_18 C39_18 63(3) . . . . ?
C1_18 C6_18 O1_18 Ti4_14 -95(2) . . . . ?
C5_18 C6_18 O1_18 Ti4_14 84(2) . . . . ?
O3_18 Ti4_14 O1_18 C6_18 -2(4) . . . . ?
O11_14 Ti4_14 O1_18 C6_18 169(2) . . . . ?
O4_18 Ti4_14 O1_18 C6_18 81(2) . . . . ?
O2_18 Ti4_14 O1_18 C6_18 -93(2) . . . . ?
O1_14 Ti4_14 O1_18 C6_18 -5(2) . . . . ?
Ag2_14 Ti4_14 O1_18 C6_18 136(2) . . . . ?
C12_18 C11_18 O2_18 Ti4_14 -87(4) . . . . ?
C16_18 C11_18 O2_18 Ti4_14 93(3) . . . . ?
C26_18 C21_18 O3_18 Ti4_14 -94(3) . . . . ?
C22_18 C21_18 O3_18 Ti4_14 86(3) . . . . ?
O1_18 Ti4_14 O3_18 C21_18 -8(4) . . . . ?
O11_14 Ti4_14 O3_18 C21_18 -180(100) . . . . ?
O4_18 Ti4_14 O3_18 C21_18 -91(3) . . . . ?
O2_18 Ti4_14 O3_18 C21_18 82(3) . . . . ?
O1_14 Ti4_14 O3_18 C21_18 -5(2) . . . . ?
Ag2_14 Ti4_14 O3_18 C21_18 -129(2) . . . . ?
C32_18 C31_18 O4_18 Ti4_14 -88(4) . . . . ?
C36_18 C31_18 O4_18 Ti4_14 102(3) . . . . ?
C11_18 C12_18 S2_18 C5_18 84(3) . . . . ?
C13_18 C12_18 S2_18 C5_18 -86(3) . . . . ?
C11_18 C12_18 S2_18 Ag8_14 -35(3) . . . . ?
C13_18 C12_18 S2_18 Ag8_14 155(2) . . . . ?
C4_18 C5_18 S2_18 C12_18 109.1(9) . . . . ?
C6_18 C5_18 S2_18 C12_18 -92.6(15) . . . . ?
C4_18 C5_18 S2_18 Ag8_14 -140.5(9) . . . . ?
C6_18 C5_18 S2_18 Ag8_14 17.8(17) . . . . ?
C15_18 C16_18 S3_18 C26_18 74(2) . . . . ?
C11_18 C16_18 S3_18 C26_18 -80(2) . . . . ?
C25_18 C26_18 S3_18 C16_18 -100.3(10) . . . . ?
C21_18 C26_18 S3_18 C16_18 84.2(17) . . . . ?
C31_18 C32_18 S4_18 C22_18 80(3) . . . . ?
C33_18 C32_18 S4_18 C22_18 -92(3) . . . . ?
C31_18 C32_18 S4_18 Ag6_14 -34(3) . . . . ?
C33_18 C32_18 S4_18 Ag6_14 154(3) . . . . ?
C21_18 C22_18 S4_18 C32_18 -90.9(14) . . . . ?
C23_18 C22_18 S4_18 C32_18 111.2(8) . . . . ?
C21_18 C22_18 S4_18 Ag6_14 23.8(15) . . . . ?
C23_18 C22_18 S4_18 Ag6_14 -134.1(6) . . . . ?
C36_19 S1_19 C1_19 C2_19 -92.4(16) . . . . ?
Ag4_14 S1_19 C1_19 C2_19 67.4(18) . . . . ?
Ag3_14 S1_19 C1_19 C2_19 157.9(13) . . . . ?
C36_19 S1_19 C1_19 C6_19 88.0(17) . . . . ?
Ag4_14 S1_19 C1_19 C6_19 -112.2(16) . . . . ?
Ag3_14 S1_19 C1_19 C6_19 -21.7(17) . . . . ?
C6_19 C1_19 C2_19 C3_19 0.0 . . . . ?
S1_19 C1_19 C2_19 C3_19 -180(2) . . . . ?
C1_19 C2_19 C3_19 C4_19 0.0 . . . . ?
C1_19 C2_19 C3_19 C7_19 -172(2) . . . . ?
C2_19 C3_19 C4_19 C5_19 0.0 . . . . ?
C7_19 C3_19 C4_19 C5_19 171(3) . . . . ?
C3_19 C4_19 C5_19 C6_19 0.0 . . . . ?
C3_19 C4_19 C5_19 S2_19 169(2) . . . . ?
C4_19 C5_19 C6_19 O1_19 -174(3) . . . . ?
S2_19 C5_19 C6_19 O1_19 17(2) . . . . ?
C4_19 C5_19 C6_19 C1_19 0.0 . . . . ?
S2_19 C5_19 C6_19 C1_19 -169(2) . . . . ?
C2_19 C1_19 C6_19 O1_19 174(3) . . . . ?
S1_19 C1_19 C6_19 O1_19 -6(3) . . . . ?
C2_19 C1_19 C6_19 C5_19 0.0 . . . . ?
S1_19 C1_19 C6_19 C5_19 180(2) . . . . ?
C4_19 C3_19 C7_19 C9_19 115(2) . . . . ?
C2_19 C3_19 C7_19 C9_19 -73(2) . . . . ?
C4_19 C3_19 C7_19 C10_19 -5(3) . . . . ?
C2_19 C3_19 C7_19 C10_19 166(2) . . . . ?
C4_19 C3_19 C7_19 C8_19 -125.7(19) . . . . ?
C2_19 C3_19 C7_19 C8_19 46(2) . . . . ?
O2_19 C11_19 C12_19 C13_19 174(3) . . . . ?
C16_19 C11_19 C12_19 C13_19 0.0 . . . . ?
O2_19 C11_19 C12_19 S2_19 -11(3) . . . . ?
C16_19 C11_19 C12_19 S2_19 175(2) . . . . ?
C11_19 C12_19 C13_19 C14_19 0.0 . . . . ?
S2_19 C12_19 C13_19 C14_19 -175(2) . . . . ?
C12_19 C13_19 C14_19 C15_19 0.0 . . . . ?
C12_19 C13_19 C14_19 C17_19 -171(3) . . . . ?
C13_19 C14_19 C15_19 C16_19 0.0 . . . . ?
C17_19 C14_19 C15_19 C16_19 171(3) . . . . ?
C14_19 C15_19 C16_19 C11_19 0.0 . . . . ?
C14_19 C15_19 C16_19 S3_19 -171(2) . . . . ?
O2_19 C11_19 C16_19 C15_19 -174(3) . . . . ?
C12_19 C11_19 C16_19 C15_19 0.0 . . . . ?
O2_19 C11_19 C16_19 S3_19 -4(3) . . . . ?
C12_19 C11_19 C16_19 S3_19 171(2) . . . . ?
C15_19 C14_19 C17_19 C20_19 136(2) . . . . ?
C13_19 C14_19 C17_19 C20_19 -53(3) . . . . ?
C15_19 C14_19 C17_19 C19_19 -104(3) . . . . ?
C13_19 C14_19 C17_19 C19_19 67(3) . . . . ?
C15_19 C14_19 C17_19 C18_19 13(3) . . . . ?
C13_19 C14_19 C17_19 C18_19 -176(2) . . . . ?
C26_19 C21_19 C22_19 C23_19 0.0 . . . . ?
O3_19 C21_19 C22_19 C23_19 -179.5(4) . . . . ?
C26_19 C21_19 C22_19 S4_19 -161(2) . . . . ?
O3_19 C21_19 C22_19 S4_19 19(2) . . . . ?
C21_19 C22_19 C23_19 C24_19 0.0 . . . . ?
S4_19 C22_19 C23_19 C24_19 162.1(19) . . . . ?
C22_19 C23_19 C24_19 C25_19 0.0 . . . . ?
C22_19 C23_19 C24_19 C27_19 179.6(4) . . . . ?
C23_19 C24_19 C25_19 C26_19 0.0 . . . . ?
C27_19 C24_19 C25_19 C26_19 -179.6(4) . . . . ?
C24_19 C25_19 C26_19 C21_19 0.0 . . . . ?
C24_19 C25_19 C26_19 S3_19 -179(2) . . . . ?
C22_19 C21_19 C26_19 C25_19 0.0 . . . . ?
O3_19 C21_19 C26_19 C25_19 179.5(4) . . . . ?
C22_19 C21_19 C26_19 S3_19 179(2) . . . . ?
O3_19 C21_19 C26_19 S3_19 -2(2) . . . . ?
C25_19 C24_19 C27_19 C30_19 -58(2) . . . . ?
C23_19 C24_19 C27_19 C30_19 122(2) . . . . ?
C25_19 C24_19 C27_19 C29_19 174(2) . . . . ?
C23_19 C24_19 C27_19 C29_19 -6(2) . . . . ?
C25_19 C24_19 C27_19 C28_19 60(2) . . . . ?
C23_19 C24_19 C27_19 C28_19 -119(2) . . . . ?
O4_19 C31_19 C32_19 C33_19 175(3) . . . . ?
C36_19 C31_19 C32_19 C33_19 0.0 . . . . ?
O4_19 C31_19 C32_19 S4_19 -8(3) . . . . ?
C36_19 C31_19 C32_19 S4_19 177(2) . . . . ?
C31_19 C32_19 C33_19 C34_19 0.0 . . . . ?
S4_19 C32_19 C33_19 C34_19 -176(2) . . . . ?
C32_19 C33_19 C34_19 C35_19 0.0 . . . . ?
C32_19 C33_19 C34_19 C37_19 -171(3) . . . . ?
C33_19 C34_19 C35_19 C36_19 0.0 . . . . ?
C37_19 C34_19 C35_19 C36_19 172(3) . . . . ?
C34_19 C35_19 C36_19 C31_19 0.0 . . . . ?
C34_19 C35_19 C36_19 S1_19 -179(2) . . . . ?
O4_19 C31_19 C36_19 C35_19 -175(3) . . . . ?
C32_19 C31_19 C36_19 C35_19 0.0 . . . . ?
O4_19 C31_19 C36_19 S1_19 4(3) . . . . ?
C32_19 C31_19 C36_19 S1_19 179(2) . . . . ?
C1_19 S1_19 C36_19 C35_19 92.6(18) . . . . ?
Ag4_14 S1_19 C36_19 C35_19 -68(2) . . . . ?
Ag3_14 S1_19 C36_19 C35_19 -159.6(14) . . . . ?
C1_19 S1_19 C36_19 C31_19 -86.6(17) . . . . ?
Ag4_14 S1_19 C36_19 C31_19 112.8(15) . . . . ?
Ag3_14 S1_19 C36_19 C31_19 21.3(18) . . . . ?
C35_19 C34_19 C37_19 C38_19 -176(2) . . . . ?
C33_19 C34_19 C37_19 C38_19 -5(3) . . . . ?
C35_19 C34_19 C37_19 C40_19 -53(3) . . . . ?
C33_19 C34_19 C37_19 C40_19 118(3) . . . . ?
C35_19 C34_19 C37_19 C39_19 67(3) . . . . ?
C33_19 C34_19 C37_19 C39_19 -121(2) . . . . ?
C5_19 C6_19 O1_19 Ti3_14 86(3) . . . . ?
C1_19 C6_19 O1_19 Ti3_14 -88(3) . . . . ?
O3_19 Ti3_14 O1_19 C6_19 -14(6) . . . . ?
O1_35 Ti3_14 O1_19 C6_19 170(3) . . . . ?
O4_19 Ti3_14 O1_19 C6_19 75(3) . . . . ?
O3_14 Ti3_14 O1_19 C6_19 -12(3) . . . . ?
O2_19 Ti3_14 O1_19 C6_19 -95(3) . . . . ?
Ag3_14 Ti3_14 O1_19 C6_19 131(3) . . . . ?
C12_19 C11_19 O2_19 Ti3_14 -83(3) . . . . ?
C16_19 C11_19 O2_19 Ti3_14 91(2) . . . . ?
C22_19 C21_19 O3_19 Ti3_14 80(2) . . . . ?
C26_19 C21_19 O3_19 Ti3_14 -99(2) . . . . ?
O1_35 Ti3_14 O3_19 C21_19 -178(2) . . . . ?
O1_19 Ti3_14 O3_19 C21_19 5(6) . . . . ?
O4_19 Ti3_14 O3_19 C21_19 -83(2) . . . . ?
O3_14 Ti3_14 O3_19 C21_19 3(2) . . . . ?
O2_19 Ti3_14 O3_19 C21_19 87(2) . . . . ?
Ag3_14 Ti3_14 O3_19 C21_19 -131.9(18) . . . . ?
C32_19 C31_19 O4_19 Ti3_14 -82(3) . . . . ?
C36_19 C31_19 O4_19 Ti3_14 93(3) . . . . ?
C6_19 C5_19 S2_19 C12_19 -87.7(17) . . . . ?
C4_19 C5_19 S2_19 C12_19 103.2(16) . . . . ?
C6_19 C5_19 S2_19 Ag5_14 23.3(18) . . . . ?
C4_19 C5_19 S2_19 Ag5_14 -145.7(13) . . . . ?
C13_19 C12_19 S2_19 C5_19 -94.3(18) . . . . ?
C11_19 C12_19 S2_19 C5_19 90.8(17) . . . . ?
C13_19 C12_19 S2_19 Ag5_14 151.1(16) . . . . ?
C11_19 C12_19 S2_19 Ag5_14 -23.9(18) . . . . ?
C25_19 C26_19 S3_19 C16_19 -95.3(10) . . . . ?
C21_19 C26_19 S3_19 C16_19 85.9(18) . . . . ?
C15_19 C16_19 S3_19 C26_19 85.8(17) . . . . ?
C11_19 C16_19 S3_19 C26_19 -85.2(18) . . . . ?
C33_19 C32_19 S4_19 C22_19 -99.2(18) . . . . ?
C31_19 C32_19 S4_19 C22_19 84.3(17) . . . . ?
C33_19 C32_19 S4_19 Ag7_14 144.2(16) . . . . ?
C31_19 C32_19 S4_19 Ag7_14 -32(2) . . . . ?
C23_19 C22_19 S4_19 C32_19 102.7(11) . . . . ?
C21_19 C22_19 S4_19 C32_19 -95.3(17) . . . . ?
C23_19 C22_19 S4_19 Ag7_14 -138.0(8) . . . . ?
C21_19 C22_19 S4_19 Ag7_14 24.0(18) . . . . ?
N2_16 C2_16 C3_16 N1_16 -8(5) . . . . ?
C5_16 C2_16 C3_16 N1_16 173(4) . . . . ?
N2_16 C2_16 C3_16 C4_16 -168(5) . . . . ?
C5_16 C2_16 C3_16 C4_16 13(9) . . . . ?
C2_16 C3_16 C4_16 O2_16 -2(9) . . . . ?
N1_16 C3_16 C4_16 O2_16 -161(4) . . . . ?
C2_16 C3_16 C4_16 O1_16 167(5) . . . . ?
N1_16 C3_16 C4_16 O1_16 9(6) . . . . ?
N2_16 C2_16 C5_16 O4_16 -5(6) . . . . ?
C3_16 C2_16 C5_16 O4_16 173(4) . . . . ?
N2_16 C2_16 C5_16 O3_16 -176(4) . . . . ?
C3_16 C2_16 C5_16 O3_16 2(7) . . . . ?
N2_16 C1_16 N1_16 C3_16 -8(5) . . . . ?
N2_16 C1_16 N1_16 Ti5_14 -176(4) . . . . ?
C2_16 C3_16 N1_16 C1_16 9(5) . . . . ?
C4_16 C3_16 N1_16 C1_16 175(4) . . . . ?
C2_16 C3_16 N1_16 Ti5_14 -177(3) . . . . ?
C4_16 C3_16 N1_16 Ti5_14 -12(5) . . . . ?
N1_16 C1_16 N2_16 C2_16 3(5) . . . . ?
N1_16 C1_16 N2_16 Ag5_14 -176(3) . . . . ?
C3_16 C2_16 N2_16 C1_16 4(5) . . . . ?
C5_16 C2_16 N2_16 C1_16 -178(4) . . . . ?
C3_16 C2_16 N2_16 Ag5_14 -177(3) . . . . ?
C5_16 C2_16 N2_16 Ag5_14 1(6) . . . . ?
O2_16 C4_16 O1_16 Ti5_14 170(4) . . . . ?
C3_16 C4_16 O1_16 Ti5_14 1(6) . . . . ?
N2_23 C2_23 C3_23 N1_23 0.0(3) . . . . ?
C5_23 C2_23 C3_23 N1_23 -180.0(4) . . . . ?
N2_23 C2_23 C3_23 C4_23 180.0(4) . . . . ?
C5_23 C2_23 C3_23 C4_23 0.0(4) . . . . ?
C2_23 C3_23 C4_23 O2_23 0.1(7) . . . . ?
N1_23 C3_23 C4_23 O2_23 -180.0(5) . . . . ?
C2_23 C3_23 C4_23 O1_23 180.0(3) . . . . ?
N1_23 C3_23 C4_23 O1_23 -0.1(6) . . . . ?
C3_23 C2_23 C5_23 O3_23 -0.1(7) . . . . ?
N2_23 C2_23 C5_23 O3_23 179.9(5) . . . . ?
C3_23 C2_23 C5_23 O4_23 -180.0(3) . . . . ?
N2_23 C2_23 C5_23 O4_23 0.1(6) . . . . ?
N2_23 C1_23 N1_23 C3_23 0.0(5) . . . . ?
N2_23 C1_23 N1_23 Ag8_14 -176.6(12) . . . . ?
C2_23 C3_23 N1_23 C1_23 0.0(4) . . . . ?
C4_23 C3_23 N1_23 C1_23 -180.0(3) . . . . ?
C2_23 C3_23 N1_23 Ag8_14 176.8(11) . . . . ?
C4_23 C3_23 N1_23 Ag8_14 -3.1(11) . . . . ?
N1_23 C1_23 N2_23 C2_23 0.1(5) . . . . ?
N1_23 C1_23 N2_23 Ti7_14 -172.4(15) . . . . ?
C3_23 C2_23 N2_23 C1_23 -0.1(4) . . . . ?
C5_23 C2_23 N2_23 C1_23 179.9(3) . . . . ?
C3_23 C2_23 N2_23 Ti7_14 175.5(9) . . . . ?
C5_23 C2_23 N2_23 Ti7_14 -4.5(9) . . . . ?
O3_23 C5_23 O4_23 Ti7_14 -174.3(12) . . . . ?
C2_23 C5_23 O4_23 Ti7_14 5.5(13) . . . . ?
N1_24 C1_24 O1_24 Ti3 180.000(8) . . . . ?
O1_24 C1_24 N1_24 C3_24 0.000(13) . . . . ?
O1_24 C1_24 N1_24 C2_24 180.000(11) . . . . ?
N2_22 C2_22 C3_22 N1_22 14(6) . . . . ?
C5_22 C2_22 C3_22 N1_22 167(5) . . . . ?
N2_22 C2_22 C3_22 C4_22 179(6) . . . . ?
C5_22 C2_22 C3_22 C4_22 -28(10) . . . . ?
C2_22 C3_22 C4_22 O2_22 28(10) . . . . ?
N1_22 C3_22 C4_22 O2_22 -168(5) . . . . ?
C2_22 C3_22 C4_22 O1_22 -164(6) . . . . ?
N1_22 C3_22 C4_22 O1_22 0(7) . . . . ?
C3_22 C2_22 C5_22 O4_22 -170(5) . . . . ?
N2_22 C2_22 C5_22 O4_22 -19(7) . . . . ?
C3_22 C2_22 C5_22 O3_22 14(8) . . . . ?
N2_22 C2_22 C5_22 O3_22 164(4) . . . . ?
N2_22 C1_22 N1_22 C3_22 -7(6) . . . . ?
N2_22 C1_22 N1_22 Ti8_14 170(5) . . . . ?
C2_22 C3_22 N1_22 C1_22 -5(5) . . . . ?
C4_22 C3_22 N1_22 C1_22 -174(4) . . . . ?
C2_22 C3_22 N1_22 Ti8_14 177(3) . . . . ?
C4_22 C3_22 N1_22 Ti8_14 8(5) . . . . ?
N1_22 C1_22 N2_22 C2_22 16(6) . . . . ?
N1_22 C1_22 N2_22 Ag6_14 178(3) . . . . ?
C3_22 C2_22 N2_22 C1_22 -18(5) . . . . ?
C5_22 C2_22 N2_22 C1_22 -174(4) . . . . ?
C3_22 C2_22 N2_22 Ag6_14 -180(3) . . . . ?
C5_22 C2_22 N2_22 Ag6_14 24(6) . . . . ?
O2_22 C4_22 O1_22 Ti8_14 158(4) . . . . ?
C3_22 C4_22 O1_22 Ti8_14 -9(7) . . . . ?
N2_25 C2_25 C3_25 N1_25 7(5) . . . . ?
C5_25 C2_25 C3_25 N1_25 164(5) . . . . ?
N2_25 C2_25 C3_25 C4_25 -176(5) . . . . ?
C5_25 C2_25 C3_25 C4_25 -19(10) . . . . ?
C2_25 C3_25 C4_25 O2_25 -8(8) . . . . ?
N1_25 C3_25 C4_25 O2_25 168(4) . . . . ?
C2_25 C3_25 C4_25 O1_25 -171(6) . . . . ?
N1_25 C3_25 C4_25 O1_25 6(6) . . . . ?
C3_25 C2_25 C5_25 O3_25 11(9) . . . . ?
N2_25 C2_25 C5_25 O3_25 167(5) . . . . ?
C3_25 C2_25 C5_25 O4_25 -167(5) . . . . ?
N2_25 C2_25 C5_25 O4_25 -11(8) . . . . ?
N2_25 C1_25 N1_25 C3_25 9(6) . . . . ?
N2_25 C1_25 N1_25 Ag7_14 -179(3) . . . . ?
C2_25 C3_25 N1_25 C1_25 -9(5) . . . . ?
C4_25 C3_25 N1_25 C1_25 173(4) . . . . ?
C2_25 C3_25 N1_25 Ag7_14 179(3) . . . . ?
C4_25 C3_25 N1_25 Ag7_14 1(6) . . . . ?
N1_25 C1_25 N2_25 C2_25 -4(6) . . . . ?
N1_25 C1_25 N2_25 Ti6_14 -170(4) . . . . ?
C3_25 C2_25 N2_25 C1_25 -2(5) . . . . ?
C5_25 C2_25 N2_25 C1_25 -163(4) . . . . ?
C3_25 C2_25 N2_25 Ti6_14 170(3) . . . . ?
C5_25 C2_25 N2_25 Ti6_14 10(5) . . . . ?
O3_25 C5_25 O4_25 Ti6_14 -171(5) . . . . ?
C2_25 C5_25 O4_25 Ti6_14 6(7) . . . . ?
N2_21 C2_21 C3_21 N1_21 5(6) . . . . ?
C5_21 C2_21 C3_21 N1_21 -178(6) . . . . ?
N2_21 C2_21 C3_21 C4_21 161(6) . . . . ?
C5_21 C2_21 C3_21 C4_21 -22(12) . . . . ?
C2_21 C3_21 C4_21 O2_21 26(10) . . . . ?
N1_21 C3_21 C4_21 O2_21 -179(5) . . . . ?
C2_21 C3_21 C4_21 O1_21 -164(6) . . . . ?
N1_21 C3_21 C4_21 O1_21 -9(7) . . . . ?
C3_21 C2_21 C5_21 O3_21 7(10) . . . . ?
N2_21 C2_21 C5_21 O3_21 -177(5) . . . . ?
C3_21 C2_21 C5_21 O4_21 179(6) . . . . ?
N2_21 C2_21 C5_21 O4_21 -4(7) . . . . ?
N2_21 C1_21 N1_21 C3_21 16(7) . . . . ?
N2_21 C1_21 N1_21 Ti5_14 -164(4) . . . . ?
C2_21 C3_21 N1_21 C1_21 -12(6) . . . . ?
C4_21 C3_21 N1_21 C1_21 -176(5) . . . . ?
C2_21 C3_21 N1_21 Ti5_14 168(4) . . . . ?
C4_21 C3_21 N1_21 Ti5_14 4(5) . . . . ?
N1_21 C1_21 N2_21 C2_21 -13(7) . . . . ?
N1_21 C1_21 N2_21 Ti6_14 172(4) . . . . ?
C3_21 C2_21 N2_21 C1_21 4(6) . . . . ?
C5_21 C2_21 N2_21 C1_21 -173(5) . . . . ?
C3_21 C2_21 N2_21 Ti6_14 -179(4) . . . . ?
C5_21 C2_21 N2_21 Ti6_14 3(6) . . . . ?
O2_21 C4_21 O1_21 Ti5_14 179(4) . . . . ?
C3_21 C4_21 O1_21 Ti5_14 10(7) . . . . ?
O1_21 C4_21 O2_21 Na1_14 173(4) . . . . ?
C3_21 C4_21 O2_21 Na1_14 -18(10) . . . . ?
O4_21 C5_21 O3_21 Na1_14 -177(4) . . . . ?
C2_21 C5_21 O3_21 Na1_14 -5(10) . . . . ?
O3_21 C5_21 O4_21 Ti6_14 175(4) . . . . ?
C2_21 C5_21 O4_21 Ti6_14 2(6) . . . . ?
N2_26 C2_26 C3_26 N1_26 0(6) . . . . ?
C5_26 C2_26 C3_26 N1_26 -174(6) . . . . ?
N2_26 C2_26 C3_26 C4_26 -177(6) . . . . ?
C5_26 C2_26 C3_26 C4_26 9(12) . . . . ?
C2_26 C3_26 C4_26 O2_26 -14(10) . . . . ?
N1_26 C3_26 C4_26 O2_26 169(4) . . . . ?
C2_26 C3_26 C4_26 O1_26 180(100) . . . . ?
N1_26 C3_26 C4_26 O1_26 3(6) . . . . ?
C3_26 C2_26 C5_26 O3_26 -12(10) . . . . ?
N2_26 C2_26 C5_26 O3_26 175(5) . . . . ?
C3_26 C2_26 C5_26 O4_26 172(6) . . . . ?
N2_26 C2_26 C5_26 O4_26 -1(8) . . . . ?
N2_26 C1_26 N1_26 C3_26 3(6) . . . . ?
N2_26 C1_26 N1_26 Ti7_14 -165(4) . . . . ?
C2_26 C3_26 N1_26 C1_26 -2(6) . . . . ?
C4_26 C3_26 N1_26 C1_26 176(4) . . . . ?
C2_26 C3_26 N1_26 Ti7_14 171(3) . . . . ?
C4_26 C3_26 N1_26 Ti7_14 -11(5) . . . . ?
N1_26 C1_26 N2_26 C2_26 -4(6) . . . . ?
N1_26 C1_26 N2_26 Ti8_14 163(4) . . . . ?
C3_26 C2_26 N2_26 C1_26 2(6) . . . . ?
C5_26 C2_26 N2_26 C1_26 177(5) . . . . ?
C3_26 C2_26 N2_26 Ti8_14 -169(3) . . . . ?
C5_26 C2_26 N2_26 Ti8_14 6(6) . . . . ?
O2_26 C4_26 O1_26 Ti7_14 -159(3) . . . . ?
C3_26 C4_26 O1_26 Ti7_14 7(5) . . . . ?
O1_26 C4_26 O2_26 Na1_14 176(4) . . . . ?
C3_26 C4_26 O2_26 Na1_14 11(8) . . . . ?
O4_26 C5_26 O3_26 Na1_14 -146(5) . . . . ?
C2_26 C5_26 O3_26 Na1_14 38(11) . . . . ?
O3_26 C5_26 O4_26 Ti8_14 180(4) . . . . ?
C2_26 C5_26 O4_26 Ti8_14 -4(7) . . . . ?
C3_41 C1_41 O1_41 Ti2 -169.0(19) . . . . ?
C2_41 C1_41 O1_41 Ti2 61(2) . . . . ?
O1_3 Ti2 O1_41 C1_41 -77.5(14) . . . . ?
O1_3 Ti2 O1_41 C1_41 16.0(14) 3_655 . . . ?
O2_3 Ti2 O1_41 C1_41 103.7(14) 3_655 . . . ?
O2_3 Ti2 O1_41 C1_41 -165.2(14) . . . . ?
Ag4 Ti2 O1_41 C1_41 149.2(14) . . . . ?
C3_27 C1_27 O1_27 Ti6_14 -137(4) . . . . ?
C2_27 C1_27 O1_27 Ti6_14 -7(5) . . . . ?
O1_28 Ti6_14 O1_27 C1_27 163(4) . . . . ?
O4_25 Ti6_14 O1_27 C1_27 58(4) . . . . ?
O4_21 Ti6_14 O1_27 C1_27 -26(4) . . . . ?
N2_21 Ti6_14 O1_27 C1_27 -103(4) . . . . ?
C3_28 C1_28 O1_28 Ti6_14 -165(8) . . . . ?
C2_28 C1_28 O1_28 Ti6_14 64(8) . . . . ?
O1_27 Ti6_14 O1_28 C1_28 -86(8) . . . . ?
O4_25 Ti6_14 O1_28 C1_28 10(8) . . . . ?
O4_21 Ti6_14 O1_28 C1_28 133(8) . . . . ?
N2_21 Ti6_14 O1_28 C1_28 179(100) . . . . ?
N2_25 Ti6_14 O1_28 C1_28 88(8) . . . . ?
C3_29 C1_29 O1_29 Ti7_14 -156(5) . . . . ?
C2_29 C1_29 O1_29 Ti7_14 72(5) . . . . ?
C3_30 C1_30 O1_30 Ti7_14 -105(3) . . . . ?
C2_30 C1_30 O1_30 Ti7_14 124(3) . . . . ?
O1_29 Ti7_14 O1_30 C1_30 -161(3) . . . . ?
O4_23 Ti7_14 O1_30 C1_30 -85(3) . . . . ?
O1_26 Ti7_14 O1_30 C1_30 -4(3) . . . . ?
N1_26 Ti7_14 O1_30 C1_30 76(3) . . . . ?
N2_23 Ti7_14 O1_30 C1_30 -86(6) . . . . ?
C3_31 C1_31 O1_31 Ti5_14 121(5) . . . . ?
C2_31 C1_31 O1_31 Ti5_14 -10(5) . . . . ?
O1_32 Ti5_14 O1_31 C1_31 177(4) . . . . ?
O1_16 Ti5_14 O1_31 C1_31 -75(4) . . . . ?
O1_21 Ti5_14 O1_31 C1_31 11(4) . . . . ?
N1_21 Ti5_14 O1_31 C1_31 86(4) . . . . ?
C3_32 C1_32 O1_32 Ti5_14 63(9) . . . . ?
C2_32 C1_32 O1_32 Ti5_14 -65(9) . . . . ?
C2_33 C1_33 O1_33 Ti8_14 104(5) . . . . ?
C3_33 C1_33 O1_33 Ti8_14 -126(5) . . . . ?
O1_34 Ti8_14 O1_33 C1_33 152(5) . . . . ?
O1_22 Ti8_14 O1_33 C1_33 -107(5) . . . . ?
O4_26 Ti8_14 O1_33 C1_33 27(10) . . . . ?
N2_26 Ti8_14 O1_33 C1_33 59(5) . . . . ?
N1_22 Ti8_14 O1_33 C1_33 -32(5) . . . . ?
C3_34 C1_34 O1_34 Ti8_14 -144(4) . . . . ?
C2_34 C1_34 O1_34 Ti8_14 86(4) . . . . ?
O1_33 Ti8_14 O1_34 C1_34 -105(4) . . . . ?
O1_22 Ti8_14 O1_34 C1_34 151(3) . . . . ?
O4_26 Ti8_14 O1_34 C1_34 63(3) . . . . ?
N2_26 Ti8_14 O1_34 C1_34 -13(4) . . . . ?
C3_35 C1_35 O1_35 Ti3_14 169(3) . . . . ?
C2_35 C1_35 O1_35 Ti3_14 36(4) . . . . ?
C3_35 C1_35 O1_35 Ag3_14 18(3) . . . . ?
C2_35 C1_35 O1_35 Ag3_14 -116(3) . . . . ?
O3_19 Ti3_14 O1_35 C1_35 -20(4) . . . . ?
O1_19 Ti3_14 O1_35 C1_35 159(4) . . . . ?
O4_19 Ti3_14 O1_35 C1_35 -113(4) . . . . ?
O2_19 Ti3_14 O1_35 C1_35 71(4) . . . . ?
Ag3_14 Ti3_14 O1_35 C1_35 -155(4) . . . . ?
O3_19 Ti3_14 O1_35 Ag3_14 134.2(11) . . . . ?
O1_19 Ti3_14 O1_35 Ag3_14 -46.7(12) . . . . ?
O4_19 Ti3_14 O1_35 Ag3_14 41.6(12) . . . . ?
O2_19 Ti3_14 O1_35 Ag3_14 -134.1(11) . . . . ?
